data_7118873
loop_
_publ_author_name
'Li, Qi'
'Wang, Shuxin'
'Kirschbaum, Kristin'
'Lambright, Kelly J.'
'Das, Anindita'
'Jin, Rongchao'

_publ_section_title
;
 Heavily doped Au25-xAgx(SC6H11)18(-) nanoclusters: silver goes from the
 core to the surface.
;
_journal_issue 29
_journal_name_full 'Chemical communications (Cambridge, England)'
_journal_page_first 5194
_journal_page_last 5197
_journal_paper_doi 10.1039/c6cc01243d
_journal_volume 52
_journal_year 2016
_chemical_formula_moiety 'Ag19.40 Au5.60 S18 C108 H198; N C32 H68'
_chemical_formula_sum 'C140 H266 Ag19.4 Au5.6 N S18'
_chemical_formula_weight 5736.29
_chemical_name_systematic Au25-xAgx(SC6H11)18-
_space_group_crystal_system triclinic
_space_group_IT_number 2
_space_group_name_Hall '-P 1'
_space_group_name_H-M_alt 'P -1'
_symmetry_space_group_name_Hall '-P 1'
_symmetry_space_group_name_H-M 'P -1'
_atom_sites_solution_hydrogens geom
_atom_sites_solution_primary direct
_atom_sites_solution_secondary difmap
_audit_creation_method SHELXL-2014/7
_audit_update_record
;
2016-02-10 deposited with the CCDC.
2016-03-10 downloaded from the CCDC.
;
_cell_angle_alpha 85.911(4)
_cell_angle_beta 89.317(4)
_cell_angle_gamma 86.562(4)
_cell_formula_units_Z 4
_cell_length_a 17.0545(11)
_cell_length_b 29.3289(19)
_cell_length_c 35.668(2)
_cell_measurement_reflns_used 9870
_cell_measurement_temperature 100(2)
_cell_measurement_theta_max 67.5
_cell_measurement_theta_min 2.8
_cell_volume 17762.8(19)
_computing_structure_refinement 'SHELXL-2014/7 (Sheldrick, 2014)'
_diffrn_ambient_temperature 100(2)
_diffrn_measured_fraction_theta_full 0.947
_diffrn_measured_fraction_theta_max 0.947
_diffrn_measurement_device_type 'Bruker APEX II CCD area detector'
_diffrn_measurement_method 'omega and phi scans'
_diffrn_radiation_monochromator 'multi-layer optics'
_diffrn_radiation_source 'ImuS micro-focus tube'
_diffrn_radiation_type CuK\a
_diffrn_radiation_wavelength 1.54178
_diffrn_reflns_av_unetI/netI 0.1261
_diffrn_reflns_Laue_measured_fraction_full 0.947
_diffrn_reflns_Laue_measured_fraction_max 0.947
_diffrn_reflns_number 53704
_diffrn_reflns_point_group_measured_fraction_full 0.947
_diffrn_reflns_point_group_measured_fraction_max 0.947
_diffrn_reflns_theta_full 62.500
_diffrn_reflns_theta_max 62.500
_diffrn_reflns_theta_min 2.816
_exptl_absorpt_coefficient_mu 27.431
_exptl_absorpt_correction_T_max 0.22
_exptl_absorpt_correction_T_min 0.05
_exptl_absorpt_correction_type multi-scan
_exptl_crystal_colour dark
_exptl_crystal_density_diffrn 2.145
_exptl_crystal_description 'parallel pipet'
_exptl_crystal_F_000 11021
_exptl_crystal_size_max 0.291
_exptl_crystal_size_mid 0.135
_exptl_crystal_size_min 0.072
_platon_squeeze_details
;
;
_refine_diff_density_max 11.401
_refine_diff_density_min -4.571
_refine_diff_density_rms 0.558
_refine_ls_extinction_method none
_refine_ls_goodness_of_fit_ref 1.092
_refine_ls_hydrogen_treatment constr
_refine_ls_matrix_type full
_refine_ls_number_parameters 1850
_refine_ls_number_reflns 53704
_refine_ls_number_restraints 54
_refine_ls_restrained_S_all 1.091
_refine_ls_R_factor_all 0.1674
_refine_ls_R_factor_gt 0.1159
_refine_ls_shift/su_max 0.001
_refine_ls_shift/su_mean 0.000
_refine_ls_structure_factor_coef Fsqd
_refine_ls_weighting_details 'w=1/[\s^2^(Fo^2^)+(0.1946P)^2^+296.9710P] where P=(Fo^2^+2Fc^2^)/3'
_refine_ls_weighting_scheme calc
_refine_ls_wR_factor_gt 0.2973
_refine_ls_wR_factor_ref 0.3320
_reflns_Friedel_coverage 0.000
_reflns_number_gt 34471
_reflns_number_total 53704
_reflns_threshold_expression 'I > 2\s(I)'
_cod_data_source_file c6cc01243d2.cif
_cod_data_source_block B_0m-sr
_cod_depositor_comments
;Adding full bibliography for 7118873.cif.

The following automatic conversions were performed:

'_exptl_absorpt_correction_type' value 'multi-scan'' was replaced
with the value 'multi-scan' as specified in the replacement file
'src/cod-tools/trunk/data/replacement-values/replacement_values.lst'.

Automatic conversion script
Id: cif_fix_values 5376 2017-05-30 11:51:03Z andrius 
;
_cod_original_cell_volume 17763(2)
_cod_original_formula_sum 'C140 H266 Ag19.40 Au5.60 N S18'
_cod_database_code 7118873
_shelx_shelxl_version_number 2014/7
_shelx_space_group_comment
;
The symmetry employed for this shelxl refinement is uniquely defined
by the following loop, which should always be used as a source of
symmetry information in preference to the above space-group names.
They are only intended as comments.
;
_shelx_estimated_absorpt_t_min 0.05
_shelx_estimated_absorpt_t_max 0.22

loop_
_space_group_symop_operation_xyz
'x, y, z'
'-x, -y, -z'

loop_
_atom_site_label
_atom_site_type_symbol
_atom_site_fract_x
_atom_site_fract_y
_atom_site_fract_z
_atom_site_U_iso_or_equiv
_atom_site_adp_type
_atom_site_occupancy
_atom_site_site_symmetry_order
_atom_site_calc_flag
_atom_site_refinement_flags_posn
_atom_site_refinement_flags_adp
_atom_site_refinement_flags_occupancy
_atom_site_disorder_assembly
_atom_site_disorder_group
Au1 Au 0.48628(6) 0.01284(3) 0.76334(3) 0.0212(2) Uani 1 1 d . . . . .
Au2 Au 0.48245(10) -0.02075(6) 0.83810(5) 0.0274(4) Uani 0.18 1 d . . P . .
Au3 Au 0.48894(11) 0.04622(6) 0.68829(5) 0.0343(4) Uani 0.18 1 d . . P . .
Au4 Au 0.45496(10) 0.07693(5) 0.81627(5) 0.0240(4) Uani 0.15 1 d . . P . .
Au6 Au 0.42396(11) -0.07114(6) 0.77814(5) 0.0285(4) Uani 0.1 1 d . . P . .
Au7 Au 0.59378(10) -0.05996(6) 0.78543(5) 0.0283(4) Uani 0.18 1 d . . P . .
Au8 Au 0.61020(11) 0.03331(6) 0.80700(5) 0.0272(4) Uani 0.07 1 d . . P . .
Au9 Au 0.54912(11) 0.09740(6) 0.74850(5) 0.0283(4) Uani 0.07 1 d . . P . .
Au10 Au 0.37882(10) 0.08477(6) 0.74235(5) 0.0291(4) Uani 0.18 1 d . . P . .
Au11 Au 0.36087(11) -0.00722(7) 0.72022(5) 0.0324(4) Uani 0.1 1 d . . P . .
Au12 Au 0.51820(11) -0.05172(6) 0.71098(5) 0.0306(4) Uani 0.15 1 d . . P . .
Au13 Au 0.63261(11) 0.01314(6) 0.72973(5) 0.0307(4) Uani 0.07 1 d . . P . .
Au15 Au 0.59421(8) 0.13932(5) 0.82326(4) 0.0295(3) Uani 0.55 1 d . . P . .
Au17 Au 0.37995(10) -0.11030(5) 0.70070(4) 0.0377(4) Uani 0.55 1 d . . P . .
Au19 Au 0.20989(9) 0.05238(5) 0.73915(4) 0.0284(3) Uani 0.5 1 d . . P . .
Au20 Au 0.33484(8) -0.06916(4) 0.85534(4) 0.0258(3) Uani 0.55 1 d . . P . .
Au22 Au 0.76052(9) -0.03318(5) 0.78980(4) 0.0311(3) Uani 0.5 1 d . . P . .
Au25 Au 0.64102(9) 0.09273(5) 0.66979(4) 0.0371(4) Uani 0.55 1 d . . P . .
Au26 Au 0.0000 0.5000 1.0000 0.0232(4) Uani 1 2 d S . P . .
Au27 Au -0.07447(12) 0.43399(6) 0.96333(5) 0.0330(5) Uani 0.08 1 d . . P . .
Au28 Au -0.00657(11) 0.58806(6) 0.96653(5) 0.0298(4) Uani 0.15 1 d . . P . .
Au29 Au 0.00957(11) 0.50725(6) 0.92191(5) 0.0298(4) Uani 0.15 1 d . . P . .
Au30 Au 0.09947(11) 0.43718(6) 0.96661(5) 0.0296(4) Uani 0.15 1 d . . P . .
Au31 Au 0.13614(11) 0.47170(6) 1.03911(5) 0.0300(4) Uani 0.08 1 d . . P . .
Au32 Au 0.14053(11) 0.53121(6) 0.97068(5) 0.0301(4) Uani 0.08 1 d . . P . .
Au34 Au -0.14035(12) 0.48262(7) 0.88521(5) 0.0482(5) Uani 0.5 1 d . . P . .
Au37 Au 0.27488(9) 0.45420(5) 0.98430(4) 0.0329(4) Uani 0.5 1 d . . P . .
Au38 Au 0.13986(9) 0.64076(5) 0.97873(4) 0.0329(4) Uani 0.5 1 d . . P . .
Au39 Au 0.0000 0.5000 0.5000 0.0232(3) Uani 1 2 d S . P . .
Au40 Au -0.14172(11) 0.48062(6) 0.53354(5) 0.0307(4) Uani 0.08 1 d . . P . .
Au41 Au 0.11170(11) 0.42691(6) 0.49673(5) 0.0300(4) Uani 0.15 1 d . . P . .
Au42 Au -0.02624(11) 0.53433(6) 0.57034(5) 0.0286(4) Uani 0.15 1 d . . P . .
Au43 Au 0.00669(11) 0.43579(6) 0.56189(5) 0.0292(4) Uani 0.15 1 d . . P . .
Au44 Au 0.05599(11) 0.58489(7) 0.51002(5) 0.0331(4) Uani 0.12 1 d . . P . .
Au45 Au 0.12800(11) 0.50172(7) 0.54634(5) 0.0294(4) Uani 0.08 1 d . . P . .
Au46 Au -0.14052(9) 0.38071(5) 0.56763(4) 0.0326(4) Uani 0.55 1 d . . P . .
Au48 Au 0.10546(9) 0.59257(5) 0.59277(4) 0.0325(3) Uani 0.55 1 d . . P . .
Au50 Au 0.27785(9) 0.45441(5) 0.51095(4) 0.0355(4) Uani 0.55 1 d . . P . .
Ag2 Ag 0.48245(10) -0.02075(6) 0.83810(5) 0.0274(4) Uani 0.82 1 d . . P . .
Ag3 Ag 0.48894(11) 0.04622(6) 0.68829(5) 0.0343(4) Uani 0.82 1 d . . P . .
Ag4 Ag 0.45496(10) 0.07693(5) 0.81627(5) 0.0240(4) Uani 0.85 1 d . . P . .
Ag5 Ag 0.33898(10) 0.01223(6) 0.79735(5) 0.0220(4) Uani 1 1 d . . . . .
Ag6 Ag 0.42396(11) -0.07114(6) 0.77814(5) 0.0285(4) Uani 0.9 1 d . . P . .
Ag7 Ag 0.59378(10) -0.05996(6) 0.78543(5) 0.0283(4) Uani 0.82 1 d . . P . .
Ag8 Ag 0.61020(11) 0.03331(6) 0.80700(5) 0.0272(4) Uani 0.93 1 d . . P . .
Ag9 Ag 0.54912(11) 0.09740(6) 0.74850(5) 0.0283(4) Uani 0.93 1 d . . P . .
Ag10 Ag 0.37882(10) 0.08477(6) 0.74235(5) 0.0291(4) Uani 0.82 1 d . . P . .
Ag11 Ag 0.36087(11) -0.00722(7) 0.72022(5) 0.0324(4) Uani 0.9 1 d . . P . .
Ag12 Ag 0.51820(11) -0.05172(6) 0.71098(5) 0.0306(4) Uani 0.85 1 d . . P . .
Ag13 Ag 0.63261(11) 0.01314(6) 0.72973(5) 0.0307(4) Uani 0.93 1 d . . P . .
Ag14 Ag 0.57260(14) 0.03988(7) 0.88727(6) 0.0393(5) Uani 1 1 d . . . . .
Ag15 Ag 0.59421(8) 0.13932(5) 0.82326(4) 0.0295(3) Uani 0.45 1 d . . P . .
Ag16 Ag 0.3864(2) -0.00969(9) 0.63978(7) 0.0595(8) Uani 1 1 d . . . . .
Ag17 Ag 0.37995(10) -0.11030(5) 0.70070(4) 0.0377(4) Uani 0.45 1 d . . P . .
Ag18 Ag 0.27412(12) 0.09857(7) 0.82342(6) 0.0315(5) Uani 1 1 d . . . . .
Ag19 Ag 0.20989(9) 0.05238(5) 0.73915(4) 0.0284(3) Uani 0.5 1 d . . P . .
Ag20 Ag 0.33484(8) -0.06916(4) 0.85534(4) 0.0258(3) Uani 0.45 1 d . . P . .
Ag21 Ag 0.51141(12) -0.13283(7) 0.83207(6) 0.0331(5) Uani 1 1 d . . . . .
Ag22 Ag 0.76052(9) -0.03318(5) 0.78980(4) 0.0311(3) Uani 0.5 1 d . . P . .
Ag23 Ag 0.69480(14) -0.07510(9) 0.70712(8) 0.0485(6) Uani 1 1 d . . . . .
Ag24 Ag 0.46425(13) 0.15599(7) 0.69061(6) 0.0410(6) Uani 1 1 d . . . . .
Ag25 Ag 0.64102(9) 0.09273(5) 0.66979(4) 0.0371(4) Uani 0.45 1 d . . P . .
Ag27 Ag -0.07447(12) 0.43399(6) 0.96333(5) 0.0330(5) Uani 0.92 1 d . . P . .
Ag28 Ag -0.00657(11) 0.58806(6) 0.96653(5) 0.0298(4) Uani 0.85 1 d . . P . .
Ag29 Ag 0.00957(11) 0.50725(6) 0.92191(5) 0.0298(4) Uani 0.85 1 d . . P . .
Ag30 Ag 0.09947(11) 0.43718(6) 0.96661(5) 0.0296(4) Uani 0.85 1 d . . P . .
Ag31 Ag 0.13614(11) 0.47170(6) 1.03911(5) 0.0300(4) Uani 0.92 1 d . . P . .
Ag32 Ag 0.14053(11) 0.53121(6) 0.97068(5) 0.0301(4) Uani 0.92 1 d . . P . .
Ag33 Ag -0.11616(16) 0.59455(8) 0.89486(7) 0.0506(7) Uani 1 1 d . . . . .
Ag34 Ag -0.14035(12) 0.48262(7) 0.88521(5) 0.0482(5) Uani 0.5 1 d . . P . .
Ag35 Ag 0.02473(14) 0.34732(7) 0.95987(7) 0.0442(6) Uani 1 1 d . . . . .
Ag36 Ag 0.17635(13) 0.49132(7) 0.89822(6) 0.0360(5) Uani 1 1 d . . . . .
Ag37 Ag 0.27488(9) 0.45420(5) 0.98430(4) 0.0329(4) Uani 0.5 1 d . . P . .
Ag38 Ag 0.13986(9) 0.64076(5) 0.97873(4) 0.0329(4) Uani 0.5 1 d . . P . .
Ag40 Ag -0.14172(11) 0.48062(6) 0.53354(5) 0.0307(4) Uani 0.92 1 d . . P . .
Ag41 Ag 0.11170(11) 0.42691(6) 0.49673(5) 0.0300(4) Uani 0.85 1 d . . P . .
Ag42 Ag -0.02624(11) 0.53433(6) 0.57034(5) 0.0286(4) Uani 0.85 1 d . . P . .
Ag43 Ag 0.00669(11) 0.43579(6) 0.56189(5) 0.0292(4) Uani 0.85 1 d . . P . .
Ag44 Ag 0.05599(11) 0.58489(7) 0.51002(5) 0.0331(4) Uani 0.88 1 d . . P . .
Ag45 Ag 0.12800(11) 0.50172(7) 0.54634(5) 0.0294(4) Uani 0.92 1 d . . P . .
Ag46 Ag -0.14052(9) 0.38071(5) 0.56763(4) 0.0326(4) Uani 0.45 1 d . . P . .
Ag47 Ag 0.03481(14) 0.33637(8) 0.52731(7) 0.0439(6) Uani 1 1 d . . . . .
Ag48 Ag 0.10546(9) 0.59257(5) 0.59277(4) 0.0325(3) Uani 0.45 1 d . . P . .
Ag49 Ag 0.09939(14) 0.47180(8) 0.62552(6) 0.0407(6) Uani 1 1 d . . . . .
Ag50 Ag 0.27785(9) 0.45441(5) 0.51095(4) 0.0355(4) Uani 0.45 1 d . . P . .
Ag51 Ag 0.19966(13) 0.44915(9) 0.41861(6) 0.0411(5) Uani 1 1 d . . . . .
S1 S 0.5122(4) -0.0313(3) 0.90532(19) 0.0368(18) Uani 1 1 d . . . . .
S2 S 0.6245(4) 0.1145(2) 0.88503(18) 0.0284(14) Uani 1 1 d . . . . .
S3 S 0.5636(4) 0.1770(2) 0.7652(2) 0.0303(15) Uani 1 1 d . . . . .
S4 S 0.4520(6) 0.0596(3) 0.6219(2) 0.047(2) Uani 1 1 d . . . . .
S5 S 0.3404(5) -0.0851(3) 0.6397(2) 0.0438(19) Uani 1 1 d . . . . .
S6 S 0.4121(5) -0.1491(2) 0.75866(19) 0.0335(16) Uani 1 1 d . . . . .
S7 S 0.3789(4) 0.1264(2) 0.8575(2) 0.0288(14) Uani 1 1 d . . . . .
S8 S 0.1559(4) 0.0919(2) 0.78915(19) 0.0270(14) Uani 1 1 d . . . . .
S9 S 0.2402(4) 0.0155(2) 0.68314(18) 0.0332(16) Uani 1 1 d . . . . .
S10 S 0.2632(4) 0.0012(2) 0.85773(19) 0.0276(15) Uani 1 1 d . . . . .
S11 S 0.3852(4) -0.1446(2) 0.86140(18) 0.0258(14) Uani 1 1 d . . . . .
S12 S 0.6506(4) -0.1291(2) 0.82279(19) 0.0315(16) Uani 1 1 d . . . . .
S13 S 0.7243(4) 0.0054(2) 0.84471(18) 0.0302(15) Uani 1 1 d . . . . .
S14 S 0.8164(5) -0.0713(3) 0.7400(2) 0.0387(17) Uani 1 1 d . . . . .
S15 S 0.5938(5) -0.1055(4) 0.6714(2) 0.054(2) Uani 1 1 d . . . . .
S16 S 0.3278(4) 0.1552(2) 0.7067(2) 0.0344(16) Uani 1 1 d . . . . .
S17 S 0.5886(5) 0.1678(3) 0.6612(3) 0.047(2) Uani 1 1 d . . . . .
S18 S 0.7097(4) 0.0213(3) 0.66976(19) 0.0358(17) Uani 1 1 d . . . . .
S19 S -0.1198(6) 0.4041(3) 0.9058(2) 0.058(3) Uani 1 1 d . . . . .
S20 S -0.1861(5) 0.5505(3) 0.8556(2) 0.049(2) Uani 1 1 d . . . . .
S21 S -0.0490(5) 0.6521(2) 0.9221(2) 0.047(2) Uani 1 1 d . . . . .
S22 S 0.0645(5) 0.4986(2) 0.85718(18) 0.0388(18) Uani 1 1 d . . . . .
S23 S 0.3070(5) 0.4788(2) 0.9222(2) 0.0372(17) Uani 1 1 d . . . . .
S24 S 0.2608(4) 0.4236(2) 1.04637(19) 0.0331(16) Uani 1 1 d . . . . .
S25 S 0.1483(5) 0.3704(2) 0.93414(19) 0.0342(16) Uani 1 1 d . . . . .
S26 S 0.2193(4) 0.5930(2) 0.9426(2) 0.0357(17) Uani 1 1 d . . . . .
S27 S 0.0784(4) 0.6975(2) 1.0136(2) 0.0372(17) Uani 1 1 d . . . . .
S28 S -0.2143(4) 0.4446(3) 0.58741(19) 0.0340(17) Uani 1 1 d . . . . .
S29 S -0.0795(5) 0.3092(3) 0.5581(2) 0.0421(19) Uani 1 1 d . . . . .
S30 S 0.1617(5) 0.3463(2) 0.4994(2) 0.0424(19) Uani 1 1 d . . . . .
S31 S 0.0455(4) 0.3978(2) 0.62244(19) 0.0347(17) Uani 1 1 d . . . . .
S32 S 0.1465(4) 0.5431(2) 0.64337(19) 0.0346(17) Uani 1 1 d . . . . .
S33 S 0.0689(4) 0.6517(3) 0.54737(19) 0.0335(16) Uani 1 1 d . . . . .
S34 S 0.2471(5) 0.4611(3) 0.5748(2) 0.0395(18) Uani 1 1 d . . . . .
S35 S 0.3237(4) 0.4449(3) 0.4502(2) 0.0415(19) Uani 1 1 d . . . . .
S36 S 0.0981(4) 0.4410(3) 0.37341(19) 0.0334(16) Uani 1 1 d . . . . .
N1 N 0.4037(19) 0.5830(10) 0.7569(8) 0.054(8) Uani 1 1 d . . . . .
C1A C 0.334(2) 0.5557(14) 0.7604(11) 0.060(10) Uiso 1 1 d . . . . .
H1AA H 0.2872 0.5770 0.7587 0.072 Uiso 1 1 calc R U . . .
H1AB H 0.3346 0.5400 0.7859 0.072 Uiso 1 1 calc R U . . .
C2A C 0.325(3) 0.5190(14) 0.7317(13) 0.070(11) Uiso 1 1 d . . . . .
H2AA H 0.2935 0.5328 0.7104 0.084 Uiso 1 1 calc R U . . .
H2AB H 0.3780 0.5097 0.7218 0.084 Uiso 1 1 calc R U . . .
C3A C 0.288(2) 0.4780(13) 0.7478(11) 0.057(9) Uiso 1 1 d . . . . .
H3AA H 0.2361 0.4869 0.7582 0.069 Uiso 1 1 calc R U . . .
H3AB H 0.3209 0.4632 0.7685 0.069 Uiso 1 1 calc R U . . .
C4A C 0.279(2) 0.4440(11) 0.7176(9) 0.044(8) Uiso 1 1 d . . . . .
H4AA H 0.3323 0.4352 0.7077 0.053 Uiso 1 1 calc R U . . .
H4AB H 0.2489 0.4597 0.6965 0.053 Uiso 1 1 calc R U . . .
C5A C 0.239(2) 0.3999(13) 0.7308(11) 0.057(9) Uiso 1 1 d . . . . .
H5AA H 0.2690 0.3842 0.7521 0.068 Uiso 1 1 calc R U . . .
H5AB H 0.1856 0.4084 0.7401 0.068 Uiso 1 1 calc R U . . .
C6A C 0.233(2) 0.3672(13) 0.7002(11) 0.061(10) Uiso 1 1 d . . . . .
H6AA H 0.2862 0.3582 0.6909 0.073 Uiso 1 1 calc R U . . .
H6AB H 0.2027 0.3825 0.6789 0.073 Uiso 1 1 calc R U . . .
C7A C 0.191(2) 0.3232(13) 0.7157(11) 0.057(9) Uiso 1 1 d . . . . .
H7AA H 0.1366 0.3314 0.7234 0.068 Uiso 1 1 calc R U . . .
H7AB H 0.2198 0.3083 0.7378 0.068 Uiso 1 1 calc R U . . .
C8A C 0.192(4) 0.289(2) 0.681(2) 0.15(3) Uiso 1 1 d . . . . .
H8AA H 0.1651 0.3042 0.6595 0.225 Uiso 1 1 calc R U . . .
H8AB H 0.1659 0.2610 0.6895 0.225 Uiso 1 1 calc R U . . .
H8AC H 0.2469 0.2804 0.6743 0.225 Uiso 1 1 calc R U . . .
C1B C 0.406(2) 0.6122(13) 0.7177(11) 0.056(9) Uiso 1 1 d . . . . .
H1BA H 0.4581 0.6252 0.7150 0.067 Uiso 1 1 calc R U . . .
H1BB H 0.4017 0.5909 0.6976 0.067 Uiso 1 1 calc R U . . .
C2B C 0.347(2) 0.6491(13) 0.7112(11) 0.059(10) Uiso 1 1 d . . . . .
H2BA H 0.3550 0.6734 0.7284 0.071 Uiso 1 1 calc R U . . .
H2BB H 0.2942 0.6377 0.7160 0.071 Uiso 1 1 calc R U . . .
C3B C 0.354(2) 0.6692(13) 0.6693(11) 0.057(9) Uiso 1 1 d . . . . .
H3BA H 0.4091 0.6749 0.6633 0.069 Uiso 1 1 calc R U . . .
H3BB H 0.3367 0.6463 0.6524 0.069 Uiso 1 1 calc R U . . .
C4B C 0.302(2) 0.7144(14) 0.6619(12) 0.062(10) Uiso 1 1 d . . . . .
H4BA H 0.3115 0.7265 0.6357 0.074 Uiso 1 1 calc R U . . .
H4BB H 0.3200 0.7371 0.6788 0.074 Uiso 1 1 calc R U . . .
C5B C 0.212(2) 0.7098(13) 0.6680(11) 0.055(9) Uiso 1 1 d . . . . .
H5BA H 0.1952 0.6849 0.6532 0.066 Uiso 1 1 calc R U . . .
H5BB H 0.2021 0.7009 0.6948 0.066 Uiso 1 1 calc R U . . .
C6B C 0.165(2) 0.7513(13) 0.6573(12) 0.060(10) Uiso 1 1 d . . . . .
H6BA H 0.1738 0.7596 0.6303 0.072 Uiso 1 1 calc R U . . .
H6BB H 0.1832 0.7764 0.6715 0.072 Uiso 1 1 calc R U . . .
C7B C 0.081(3) 0.7481(18) 0.6639(16) 0.090(15) Uiso 1 1 d . . . . .
H7BA H 0.0612 0.7246 0.6483 0.108 Uiso 1 1 calc R U . . .
H7BB H 0.0716 0.7380 0.6906 0.108 Uiso 1 1 calc R U . . .
C8B C 0.037(3) 0.791(2) 0.6551(18) 0.109(19) Uiso 1 1 d . . . . .
H8BA H 0.0728 0.8163 0.6548 0.164 Uiso 1 1 calc R U . . .
H8BB H -0.0040 0.7958 0.6741 0.164 Uiso 1 1 calc R U . . .
H8BC H 0.0130 0.7909 0.6303 0.164 Uiso 1 1 calc R U . . .
C1C C 0.480(3) 0.5509(15) 0.7561(12) 0.075(12) Uiso 1 1 d D U . . .
H1CA H 0.5269 0.5691 0.7563 0.090 Uiso 1 1 calc R U . . .
H1CB H 0.4816 0.5341 0.7329 0.090 Uiso 1 1 calc R U . . .
C2C C 0.479(3) 0.5161(15) 0.7916(12) 0.081(12) Uiso 1 1 d D U . . .
H2CA H 0.4773 0.5324 0.8150 0.097 Uiso 1 1 calc R U . . .
H2CB H 0.4337 0.4968 0.7912 0.097 Uiso 1 1 calc R U . . .
C3C C 0.558(3) 0.486(2) 0.7888(17) 0.120(18) Uiso 1 1 d D U . . .
H3CA H 0.5628 0.4655 0.8120 0.144 Uiso 1 1 calc R U . . .
H3CB H 0.6018 0.5071 0.7892 0.144 Uiso 1 1 calc R U . . .
C4C C 0.573(4) 0.4561(19) 0.7545(18) 0.131(19) Uiso 1 1 d D U . . .
H4CA H 0.5620 0.4753 0.7310 0.157 Uiso 1 1 calc R U . . .
H4CB H 0.6298 0.4458 0.7539 0.157 Uiso 1 1 calc R U . . .
C5C C 0.523(3) 0.4130(18) 0.7554(17) 0.117(17) Uiso 1 1 d D U . . .
H5CA H 0.4669 0.4231 0.7529 0.141 Uiso 1 1 calc R U . . .
H5CB H 0.5302 0.3952 0.7799 0.141 Uiso 1 1 calc R U . . .
C6C C 0.547(3) 0.3813(18) 0.7229(17) 0.112(17) Uiso 1 1 d D U . . .
H6CA H 0.5417 0.3981 0.6979 0.134 Uiso 1 1 calc R U . . .
H6CB H 0.6018 0.3681 0.7259 0.134 Uiso 1 1 calc R U . . .
C7C C 0.486(3) 0.3436(19) 0.7289(17) 0.121(19) Uiso 1 1 d D U . . .
H7CA H 0.4981 0.3242 0.7522 0.145 Uiso 1 1 calc R U . . .
H7CB H 0.4324 0.3582 0.7314 0.145 Uiso 1 1 calc R U . . .
C8C C 0.490(4) 0.314(2) 0.6942(17) 0.13(2) Uiso 1 1 d D U . . .
H8CA H 0.4807 0.3333 0.6711 0.191 Uiso 1 1 calc R U . . .
H8CB H 0.4499 0.2910 0.6969 0.191 Uiso 1 1 calc R U . . .
H8CC H 0.5422 0.2978 0.6928 0.191 Uiso 1 1 calc R U . . .
C1D C 0.396(2) 0.6161(15) 0.7888(13) 0.070(11) Uiso 1 1 d . . . . .
H1DA H 0.3438 0.6326 0.7870 0.084 Uiso 1 1 calc R U . . .
H1DB H 0.3980 0.5977 0.8132 0.084 Uiso 1 1 calc R U . . .
C2D C 0.459(2) 0.6512(15) 0.7888(13) 0.068(11) Uiso 1 1 d . . . . .
H2DA H 0.5112 0.6355 0.7922 0.082 Uiso 1 1 calc R U . . .
H2DB H 0.4581 0.6699 0.7646 0.082 Uiso 1 1 calc R U . . .
C3D C 0.441(3) 0.680(2) 0.8191(18) 0.107(18) Uiso 1 1 d . . . . .
H3DA H 0.4434 0.6604 0.8430 0.128 Uiso 1 1 calc R U . . .
H3DB H 0.3866 0.6930 0.8162 0.128 Uiso 1 1 calc R U . . .
C4D C 0.495(4) 0.719(2) 0.822(2) 0.13(2) Uiso 1 1 d . . . . .
H4DA H 0.4686 0.7440 0.8361 0.160 Uiso 1 1 calc R U . . .
H4DB H 0.5114 0.7319 0.7972 0.160 Uiso 1 1 calc R U . . .
C5D C 0.568(3) 0.697(2) 0.8450(18) 0.108(19) Uiso 1 1 d . . . . .
H5DA H 0.5494 0.6865 0.8703 0.130 Uiso 1 1 calc R U . . .
H5DB H 0.5870 0.6692 0.8324 0.130 Uiso 1 1 calc R U . . .
C6D C 0.636(3) 0.723(2) 0.8501(18) 0.105(18) Uiso 1 1 d . . . . .
H6DA H 0.6504 0.7362 0.8246 0.126 Uiso 1 1 calc R U . . .
H6DB H 0.6165 0.7499 0.8640 0.126 Uiso 1 1 calc R U . . .
C7D C 0.703(3) 0.7092(19) 0.8659(17) 0.097(16) Uiso 1 1 d . . . . .
H7DA H 0.7197 0.6803 0.8546 0.116 Uiso 1 1 calc R U . . .
H7DB H 0.6905 0.7009 0.8926 0.116 Uiso 1 1 calc R U . . .
C8D C 0.781(3) 0.7405(18) 0.8654(16) 0.099(17) Uiso 1 1 d . . . . .
H8DA H 0.8082 0.7391 0.8411 0.148 Uiso 1 1 calc R U . . .
H8DB H 0.8169 0.7285 0.8856 0.148 Uiso 1 1 calc R U . . .
H8DC H 0.7644 0.7724 0.8694 0.148 Uiso 1 1 calc R U . . .
C11 C 0.4276(19) -0.0139(11) 0.9304(10) 0.044(8) Uiso 1 1 d . . . . .
H11 H 0.3843 -0.0265 0.9164 0.053 Uiso 1 1 calc R U . . .
C12 C 0.401(3) 0.0351(19) 0.9321(17) 0.104(18) Uiso 1 1 d . . . . .
H12A H 0.3859 0.0467 0.9064 0.125 Uiso 1 1 calc R U . . .
H12B H 0.4481 0.0515 0.9385 0.125 Uiso 1 1 calc R U . . .
C13 C 0.333(4) 0.051(2) 0.959(2) 0.13(2) Uiso 1 1 d . . . . .
H13A H 0.3376 0.0835 0.9635 0.150 Uiso 1 1 calc R U . . .
H13B H 0.2822 0.0479 0.9469 0.150 Uiso 1 1 calc R U . . .
C14 C 0.333(3) 0.0242(17) 0.9959(15) 0.088(14) Uiso 1 1 d . . . . .
H14A H 0.2841 0.0312 1.0099 0.105 Uiso 1 1 calc R U . . .
H14B H 0.3781 0.0321 1.0112 0.105 Uiso 1 1 calc R U . . .
C15 C 0.341(5) -0.027(3) 0.989(3) 0.19(4) Uiso 1 1 d . . . . .
H15A H 0.2988 -0.0337 0.9713 0.224 Uiso 1 1 calc R U . . .
H15B H 0.3335 -0.0454 1.0126 0.224 Uiso 1 1 calc R U . . .
C16 C 0.425(4) -0.042(2) 0.9706(18) 0.12(2) Uiso 1 1 d . . . . .
H16A H 0.4686 -0.0339 0.9866 0.140 Uiso 1 1 calc R U . . .
H16B H 0.4298 -0.0753 0.9677 0.140 Uiso 1 1 calc R U . . .
C21 C 0.5560(19) 0.1499(11) 0.9129(9) 0.041(7) Uiso 1 1 d . . . . .
H21 H 0.5015 0.1468 0.9038 0.049 Uiso 1 1 calc R U . . .
C22 C 0.5754(16) 0.2025(9) 0.9067(8) 0.032(6) Uiso 1 1 d . . . . .
H22A H 0.6301 0.2061 0.9144 0.038 Uiso 1 1 calc R U . . .
H22B H 0.5707 0.2125 0.8797 0.038 Uiso 1 1 calc R U . . .
C23 C 0.522(2) 0.2310(12) 0.9283(10) 0.050(8) Uiso 1 1 d . . . . .
H23A H 0.4682 0.2291 0.9192 0.060 Uiso 1 1 calc R U . . .
H23B H 0.5365 0.2632 0.9241 0.060 Uiso 1 1 calc R U . . .
C24 C 0.525(2) 0.2168(12) 0.9710(10) 0.048(8) Uiso 1 1 d . . . . .
H24A H 0.4861 0.2359 0.9847 0.058 Uiso 1 1 calc R U . . .
H24B H 0.5778 0.2204 0.9811 0.058 Uiso 1 1 calc R U . . .
C25 C 0.504(2) 0.1658(13) 0.9753(12) 0.062(10) Uiso 1 1 d . . . . .
H25A H 0.5066 0.1550 1.0023 0.075 Uiso 1 1 calc R U . . .
H25B H 0.4500 0.1633 0.9667 0.075 Uiso 1 1 calc R U . . .
C26 C 0.558(2) 0.1357(12) 0.9539(9) 0.046(8) Uiso 1 1 d . . . . .
H26A H 0.5424 0.1037 0.9580 0.055 Uiso 1 1 calc R U . . .
H26B H 0.6122 0.1369 0.9633 0.055 Uiso 1 1 calc R U . . .
C31 C 0.6483(19) 0.2051(11) 0.7468(10) 0.045(8) Uiso 1 1 d . . . . .
H31 H 0.6368 0.2164 0.7202 0.054 Uiso 1 1 calc R U . . .
C32 C 0.664(3) 0.2473(15) 0.7689(13) 0.074(12) Uiso 1 1 d . . . . .
H32A H 0.6166 0.2683 0.7689 0.089 Uiso 1 1 calc R U . . .
H32B H 0.6775 0.2373 0.7952 0.089 Uiso 1 1 calc R U . . .
C33 C 0.733(2) 0.2721(14) 0.7500(12) 0.066(11) Uiso 1 1 d . . . . .
H33A H 0.7169 0.2849 0.7246 0.079 Uiso 1 1 calc R U . . .
H33B H 0.7454 0.2979 0.7649 0.079 Uiso 1 1 calc R U . . .
C34 C 0.805(3) 0.2404(15) 0.7468(13) 0.073(12) Uiso 1 1 d . . . . .
H34X H 0.8264 0.2322 0.7722 0.088 Uiso 1 1 calc R U . . .
H34Y H 0.8453 0.2567 0.7319 0.088 Uiso 1 1 calc R U . . .
C35 C 0.789(2) 0.1970(12) 0.7285(10) 0.050(8) Uiso 1 1 d . . . . .
H35A H 0.7763 0.2046 0.7017 0.060 Uiso 1 1 calc R U . . .
H35B H 0.8374 0.1764 0.7296 0.060 Uiso 1 1 calc R U . . .
C36 C 0.7254(18) 0.1732(11) 0.7465(9) 0.042(7) Uiso 1 1 d . . . . .
H36A H 0.7400 0.1629 0.7727 0.051 Uiso 1 1 calc R U . . .
H36B H 0.7160 0.1458 0.7329 0.051 Uiso 1 1 calc R U . . .
C41 C 0.532(2) 0.0373(11) 0.5926(9) 0.053(9) Uiso 1 1 d D . . . .
H41 H 0.5778 0.0551 0.5990 0.064 Uiso 1 1 calc R U . . .
C42 C 0.520(3) 0.049(2) 0.5510(12) 0.105(18) Uiso 1 1 d D . . . .
H42A H 0.5054 0.0823 0.5460 0.126 Uiso 1 1 calc R U . . .
H42B H 0.4782 0.0314 0.5412 0.126 Uiso 1 1 calc R U . . .
C43 C 0.599(5) 0.037(4) 0.533(3) 0.23(5) Uiso 1 1 d D . . . .
H43A H 0.6381 0.0559 0.5431 0.273 Uiso 1 1 calc R U . . .
H43B H 0.5945 0.0453 0.5057 0.273 Uiso 1 1 calc R U . . .
C44 C 0.631(5) -0.014(3) 0.5378(17) 0.15(3) Uiso 1 1 d D . . . .
H44A H 0.5969 -0.0346 0.5255 0.185 Uiso 1 1 calc R U . . .
H44B H 0.6851 -0.0179 0.5273 0.185 Uiso 1 1 calc R U . . .
C45 C 0.631(3) -0.024(2) 0.5799(14) 0.112(19) Uiso 1 1 d D . . . .
H45A H 0.6753 -0.0085 0.5899 0.134 Uiso 1 1 calc R U . . .
H45B H 0.6437 -0.0575 0.5848 0.134 Uiso 1 1 calc R U . . .
C46 C 0.559(2) -0.0120(10) 0.6029(10) 0.053(9) Uiso 1 1 d D . . . .
H46A H 0.5716 -0.0161 0.6300 0.063 Uiso 1 1 calc R U . . .
H46B H 0.5168 -0.0324 0.5979 0.063 Uiso 1 1 calc R U . . .
C51 C 0.408(2) -0.1177(14) 0.6102(12) 0.065(11) Uiso 1 1 d . . . . .
H51 H 0.4631 -0.1165 0.6190 0.078 Uiso 1 1 calc R U . . .
C52 C 0.402(3) -0.1007(16) 0.5702(13) 0.072(12) Uiso 1 1 d . . . . .
H52A H 0.4156 -0.0684 0.5673 0.087 Uiso 1 1 calc R U . . .
H52B H 0.3468 -0.1021 0.5617 0.087 Uiso 1 1 calc R U . . .
C53 C 0.455(2) -0.1289(14) 0.5464(13) 0.069(11) Uiso 1 1 d . . . . .
H53A H 0.5102 -0.1279 0.5548 0.083 Uiso 1 1 calc R U . . .
H53B H 0.4521 -0.1168 0.5198 0.083 Uiso 1 1 calc R U . . .
C54 C 0.428(3) -0.1809(17) 0.5505(15) 0.090(15) Uiso 1 1 d . . . . .
H54A H 0.3731 -0.1818 0.5427 0.108 Uiso 1 1 calc R U . . .
H54B H 0.4616 -0.2003 0.5342 0.108 Uiso 1 1 calc R U . . .
C55 C 0.438(3) -0.1992(16) 0.5930(13) 0.078(13) Uiso 1 1 d . . . . .
H55A H 0.4246 -0.2316 0.5966 0.094 Uiso 1 1 calc R U . . .
H55B H 0.4923 -0.1966 0.6015 0.094 Uiso 1 1 calc R U . . .
C56 C 0.382(2) -0.1693(14) 0.6139(13) 0.067(11) Uiso 1 1 d . . . . .
H56A H 0.3805 -0.1805 0.6408 0.081 Uiso 1 1 calc R U . . .
H56B H 0.3282 -0.1705 0.6037 0.081 Uiso 1 1 calc R U . . .
C61 C 0.3268(19) -0.1773(11) 0.7734(10) 0.044(8) Uiso 1 1 d . . . . .
H61 H 0.3372 -0.1918 0.7992 0.052 Uiso 1 1 calc R U . . .
C62 C 0.310(2) -0.2143(14) 0.7493(12) 0.064(10) Uiso 1 1 d . . . . .
H62A H 0.3547 -0.2371 0.7499 0.077 Uiso 1 1 calc R U . . .
H62B H 0.3030 -0.2013 0.7231 0.077 Uiso 1 1 calc R U . . .
C63 C 0.234(3) -0.2389(16) 0.7620(14) 0.079(13) Uiso 1 1 d . . . . .
H63A H 0.2241 -0.2629 0.7448 0.095 Uiso 1 1 calc R U . . .
H63B H 0.2412 -0.2538 0.7876 0.095 Uiso 1 1 calc R U . . .
C64 C 0.165(3) -0.2055(16) 0.7620(14) 0.080(13) Uiso 1 1 d . . . . .
H64A H 0.1184 -0.2209 0.7716 0.096 Uiso 1 1 calc R U . . .
H64B H 0.1547 -0.1927 0.7360 0.096 Uiso 1 1 calc R U . . .
C65 C 0.183(3) -0.1660(17) 0.7874(15) 0.083(14) Uiso 1 1 d . . . . .
H65A H 0.1386 -0.1427 0.7859 0.100 Uiso 1 1 calc R U . . .
H65B H 0.1872 -0.1786 0.8139 0.100 Uiso 1 1 calc R U . . .
C66 C 0.257(2) -0.1437(13) 0.7763(12) 0.059(10) Uiso 1 1 d . . . . .
H66A H 0.2684 -0.1217 0.7950 0.071 Uiso 1 1 calc R U . . .
H66B H 0.2492 -0.1262 0.7517 0.071 Uiso 1 1 calc R U . . .
C71 C 0.3874(16) 0.1861(9) 0.8378(8) 0.029(6) Uiso 1 1 d . . . . .
H71 H 0.4417 0.1953 0.8425 0.035 Uiso 1 1 calc R U . . .
C72 C 0.3716(16) 0.1930(9) 0.7966(7) 0.027(6) Uiso 1 1 d . . . . .
H72A H 0.3188 0.1829 0.7912 0.033 Uiso 1 1 calc R U . . .
H72B H 0.4108 0.1744 0.7826 0.033 Uiso 1 1 calc R U . . .
C73 C 0.3762(18) 0.2432(10) 0.7837(9) 0.038(7) Uiso 1 1 d . . . . .
H73A H 0.3630 0.2476 0.7567 0.046 Uiso 1 1 calc R U . . .
H73B H 0.4308 0.2521 0.7866 0.046 Uiso 1 1 calc R U . . .
C74 C 0.3212(16) 0.2744(9) 0.8057(8) 0.029(6) Uiso 1 1 d . . . . .
H74A H 0.3274 0.3067 0.7968 0.035 Uiso 1 1 calc R U . . .
H74B H 0.2661 0.2673 0.8016 0.035 Uiso 1 1 calc R U . . .
C75 C 0.340(2) 0.2676(12) 0.8467(10) 0.050(8) Uiso 1 1 d . . . . .
H75A H 0.3058 0.2890 0.8608 0.060 Uiso 1 1 calc R U . . .
H75B H 0.3951 0.2744 0.8507 0.060 Uiso 1 1 calc R U . . .
C76 C 0.3265(19) 0.2159(11) 0.8626(9) 0.042(7) Uiso 1 1 d . . . . .
H76A H 0.2718 0.2079 0.8588 0.050 Uiso 1 1 calc R U . . .
H76B H 0.3390 0.2113 0.8897 0.050 Uiso 1 1 calc R U . . .
C81 C 0.1322(15) 0.1509(9) 0.7687(7) 0.026(6) Uiso 1 1 d . . . . .
H81 H 0.1761 0.1603 0.7516 0.032 Uiso 1 1 calc R U . . .
C82 C 0.0548(15) 0.1507(9) 0.7451(8) 0.028(6) Uiso 1 1 d . . . . .
H82A H 0.0623 0.1293 0.7249 0.033 Uiso 1 1 calc R U . . .
H82B H 0.0109 0.1407 0.7615 0.033 Uiso 1 1 calc R U . . .
C83 C 0.036(2) 0.1999(12) 0.7280(11) 0.053(9) Uiso 1 1 d . . . . .
H83A H 0.0800 0.2090 0.7111 0.064 Uiso 1 1 calc R U . . .
H83B H -0.0120 0.2008 0.7129 0.064 Uiso 1 1 calc R U . . .
C84 C 0.026(2) 0.2331(12) 0.7580(10) 0.050(8) Uiso 1 1 d . . . . .
H84A H -0.0203 0.2253 0.7739 0.060 Uiso 1 1 calc R U . . .
H84B H 0.0153 0.2644 0.7462 0.060 Uiso 1 1 calc R U . . .
C85 C 0.101(2) 0.2317(13) 0.7832(12) 0.061(10) Uiso 1 1 d . . . . .
H85A H 0.1455 0.2435 0.7681 0.073 Uiso 1 1 calc R U . . .
H85B H 0.0912 0.2515 0.8043 0.073 Uiso 1 1 calc R U . . .
C86 C 0.1220(18) 0.1837(10) 0.7983(8) 0.035(7) Uiso 1 1 d . . . . .
H86A H 0.1713 0.1832 0.8127 0.042 Uiso 1 1 calc R U . . .
H86B H 0.0801 0.1735 0.8159 0.042 Uiso 1 1 calc R U . . .
C91 C 0.1768(18) -0.0340(11) 0.6814(8) 0.036(7) Uiso 1 1 d . . . . .
H91 H 0.2135 -0.0619 0.6813 0.043 Uiso 1 1 calc R U . . .
C92 C 0.133(3) -0.0315(18) 0.6449(15) 0.091(15) Uiso 1 1 d . . . . .
H92A H 0.1716 -0.0307 0.6238 0.109 Uiso 1 1 calc R U . . .
H92B H 0.0992 -0.0030 0.6425 0.109 Uiso 1 1 calc R U . . .
C93 C 0.080(3) -0.0755(19) 0.6428(17) 0.100(17) Uiso 1 1 d . . . . .
H93A H 0.0516 -0.0735 0.6188 0.120 Uiso 1 1 calc R U . . .
H93B H 0.1145 -0.1042 0.6444 0.120 Uiso 1 1 calc R U . . .
C94 C 0.025(2) -0.0754(14) 0.6747(11) 0.062(10) Uiso 1 1 d . . . . .
H94A H -0.0060 -0.0457 0.6738 0.074 Uiso 1 1 calc R U . . .
H94B H -0.0119 -0.0999 0.6726 0.074 Uiso 1 1 calc R U . . .
C95 C 0.065(3) -0.0824(19) 0.7093(16) 0.094(16) Uiso 1 1 d . . . . .
H95A H 0.0942 -0.1126 0.7109 0.113 Uiso 1 1 calc R U . . .
H95B H 0.0265 -0.0818 0.7304 0.113 Uiso 1 1 calc R U . . .
C96 C 0.125(3) -0.042(2) 0.7121(17) 0.101(17) Uiso 1 1 d . . . . .
H96A H 0.0941 -0.0128 0.7156 0.121 Uiso 1 1 calc R U . . .
H96B H 0.1576 -0.0489 0.7349 0.121 Uiso 1 1 calc R U . . .
C100 C 0.1610(14) -0.0132(8) 0.8542(7) 0.019(5) Uiso 1 1 d . . . . .
H100 H 0.1265 0.0154 0.8559 0.022 Uiso 1 1 calc R U . . .
C101 C 0.1433(17) -0.0347(10) 0.8172(8) 0.036(7) Uiso 1 1 d . . . . .
H10A H 0.1763 -0.0633 0.8148 0.043 Uiso 1 1 calc R U . . .
H10B H 0.1534 -0.0132 0.7952 0.043 Uiso 1 1 calc R U . . .
C103 C 0.053(2) -0.0450(13) 0.8197(11) 0.055(9) Uiso 1 1 d . . . . .
H10C H 0.0209 -0.0162 0.8229 0.066 Uiso 1 1 calc R U . . .
H10D H 0.0367 -0.0573 0.7961 0.066 Uiso 1 1 calc R U . . .
C104 C 0.038(2) -0.0768(13) 0.8501(11) 0.058(10) Uiso 1 1 d . . . . .
H10E H 0.0709 -0.1053 0.8467 0.070 Uiso 1 1 calc R U . . .
H10F H -0.0175 -0.0844 0.8494 0.070 Uiso 1 1 calc R U . . .
C105 C 0.0554(18) -0.0601(11) 0.8897(9) 0.043(8) Uiso 1 1 d . . . . .
H10G H 0.0202 -0.0332 0.8949 0.052 Uiso 1 1 calc R U . . .
H10H H 0.0474 -0.0848 0.9096 0.052 Uiso 1 1 calc R U . . .
C106 C 0.1425(15) -0.0474(9) 0.8884(7) 0.026(6) Uiso 1 1 d . . . . .
H10I H 0.1769 -0.0756 0.8869 0.032 Uiso 1 1 calc R U . . .
H10J H 0.1548 -0.0335 0.9119 0.032 Uiso 1 1 calc R U . . .
C111 C 0.4088(16) -0.1559(9) 0.9108(8) 0.028(6) Uiso 1 1 d . . . . .
H111 H 0.4511 -0.1360 0.9178 0.033 Uiso 1 1 calc R U . . .
C112 C 0.333(2) -0.1469(13) 0.9360(11) 0.054(9) Uiso 1 1 d . . . . .
H11A H 0.3483 -0.1493 0.9628 0.065 Uiso 1 1 calc R U . . .
H11B H 0.3106 -0.1154 0.9298 0.065 Uiso 1 1 calc R U . . .
C113 C 0.2718(19) -0.1806(11) 0.9300(10) 0.044(8) Uiso 1 1 d . . . . .
H11C H 0.2281 -0.1761 0.9481 0.053 Uiso 1 1 calc R U . . .
H11D H 0.2503 -0.1747 0.9043 0.053 Uiso 1 1 calc R U . . .
C114 C 0.305(2) -0.2292(14) 0.9349(12) 0.065(11) Uiso 1 1 d . . . . .
H11E H 0.2637 -0.2499 0.9288 0.078 Uiso 1 1 calc R U . . .
H11F H 0.3193 -0.2364 0.9615 0.078 Uiso 1 1 calc R U . . .
C115 C 0.377(2) -0.2383(13) 0.9100(11) 0.053(9) Uiso 1 1 d . . . . .
H11G H 0.3977 -0.2704 0.9148 0.064 Uiso 1 1 calc R U . . .
H11H H 0.3621 -0.2336 0.8832 0.064 Uiso 1 1 calc R U . . .
C116 C 0.4370(18) -0.2075(10) 0.9179(9) 0.040(7) Uiso 1 1 d . . . . .
H11I H 0.4836 -0.2139 0.9019 0.047 Uiso 1 1 calc R U . . .
H11J H 0.4531 -0.2134 0.9445 0.047 Uiso 1 1 calc R U . . .
C121 C 0.6774(16) -0.1136(10) 0.8702(8) 0.032(6) Uiso 1 1 d . . . . .
H121 H 0.6587 -0.0809 0.8723 0.039 Uiso 1 1 calc R U . . .
C122 C 0.7656(16) -0.1161(10) 0.8730(8) 0.033(6) Uiso 1 1 d . . . . .
H12C H 0.7884 -0.0962 0.8526 0.040 Uiso 1 1 calc R U . . .
H12D H 0.7870 -0.1479 0.8708 0.040 Uiso 1 1 calc R U . . .
C123 C 0.787(2) -0.0990(12) 0.9131(10) 0.048(8) Uiso 1 1 d . . . . .
H12E H 0.8445 -0.1000 0.9159 0.057 Uiso 1 1 calc R U . . .
H12F H 0.7660 -0.0670 0.9148 0.057 Uiso 1 1 calc R U . . .
C124 C 0.751(2) -0.1294(14) 0.9440(11) 0.059(10) Uiso 1 1 d . . . . .
H12G H 0.7654 -0.1192 0.9688 0.070 Uiso 1 1 calc R U . . .
H12H H 0.7727 -0.1614 0.9425 0.070 Uiso 1 1 calc R U . . .
C125 C 0.6616(17) -0.1274(11) 0.9402(8) 0.036(7) Uiso 1 1 d . . . . .
H12I H 0.6388 -0.1485 0.9597 0.043 Uiso 1 1 calc R U . . .
H12J H 0.6396 -0.0960 0.9438 0.043 Uiso 1 1 calc R U . . .
C126 C 0.6408(16) -0.1410(9) 0.9014(7) 0.028(6) Uiso 1 1 d . . . . .
H12K H 0.6575 -0.1737 0.8994 0.034 Uiso 1 1 calc R U . . .
H12L H 0.5831 -0.1378 0.8985 0.034 Uiso 1 1 calc R U . . .
C131 C 0.7967(18) 0.0501(11) 0.8487(9) 0.038(7) Uiso 1 1 d . . . . .
H131 H 0.7756 0.0726 0.8666 0.046 Uiso 1 1 calc R U . . .
C132 C 0.8701(17) 0.0284(11) 0.8633(9) 0.039(7) Uiso 1 1 d . . . . .
H13C H 0.8906 0.0052 0.8464 0.047 Uiso 1 1 calc R U . . .
H13D H 0.8608 0.0128 0.8884 0.047 Uiso 1 1 calc R U . . .
C133 C 0.9312(18) 0.0653(11) 0.8665(9) 0.040(7) Uiso 1 1 d . . . . .
H13E H 0.9119 0.0869 0.8852 0.048 Uiso 1 1 calc R U . . .
H13F H 0.9813 0.0502 0.8759 0.048 Uiso 1 1 calc R U . . .
C134 C 0.946(2) 0.0919(13) 0.8298(11) 0.054(9) Uiso 1 1 d . . . . .
H13G H 0.9795 0.1175 0.8339 0.065 Uiso 1 1 calc R U . . .
H13H H 0.9742 0.0717 0.8122 0.065 Uiso 1 1 calc R U . . .
C135 C 0.872(2) 0.1094(12) 0.8139(11) 0.052(9) Uiso 1 1 d . . . . .
H13I H 0.8828 0.1240 0.7886 0.063 Uiso 1 1 calc R U . . .
H13J H 0.8504 0.1337 0.8296 0.063 Uiso 1 1 calc R U . . .
C136 C 0.8094(17) 0.0753(10) 0.8101(8) 0.033(6) Uiso 1 1 d . . . . .
H13K H 0.8264 0.0531 0.7915 0.039 Uiso 1 1 calc R U . . .
H13L H 0.7598 0.0916 0.8012 0.039 Uiso 1 1 calc R U . . .
C141 C 0.8319(17) -0.1344(10) 0.7598(8) 0.034(7) Uiso 1 1 d . . . . .
H141 H 0.7854 -0.1446 0.7748 0.041 Uiso 1 1 calc R U . . .
C142 C 0.8487(19) -0.1626(11) 0.7288(9) 0.042(7) Uiso 1 1 d . . . . .
H14C H 0.8949 -0.1517 0.7147 0.051 Uiso 1 1 calc R U . . .
H14D H 0.8034 -0.1602 0.7116 0.051 Uiso 1 1 calc R U . . .
C143 C 0.8649(18) -0.2121(11) 0.7429(9) 0.041(7) Uiso 1 1 d . . . . .
H14E H 0.8165 -0.2240 0.7545 0.049 Uiso 1 1 calc R U . . .
H14F H 0.8795 -0.2305 0.7214 0.049 Uiso 1 1 calc R U . . .
C144 C 0.930(2) -0.2173(13) 0.7713(11) 0.059(10) Uiso 1 1 d . . . . .
H14G H 0.9806 -0.2124 0.7581 0.071 Uiso 1 1 calc R U . . .
H14H H 0.9327 -0.2491 0.7829 0.071 Uiso 1 1 calc R U . . .
C145 C 0.9202(19) -0.1844(11) 0.8022(9) 0.043(8) Uiso 1 1 d . . . . .
H14I H 0.9680 -0.1864 0.8178 0.051 Uiso 1 1 calc R U . . .
H14J H 0.8751 -0.1925 0.8185 0.051 Uiso 1 1 calc R U . . .
C146 C 0.9061(18) -0.1354(11) 0.7842(9) 0.039(7) Uiso 1 1 d . . . . .
H14K H 0.9519 -0.1268 0.7685 0.047 Uiso 1 1 calc R U . . .
H14L H 0.8985 -0.1135 0.8040 0.047 Uiso 1 1 calc R U . . .
C151 C 0.588(2) -0.1664(12) 0.6926(10) 0.051(9) Uiso 1 1 d . . . . .
H151 H 0.5313 -0.1735 0.6924 0.061 Uiso 1 1 calc R U . . .
C152 C 0.630(4) -0.195(2) 0.6634(18) 0.11(2) Uiso 1 1 d . . . . .
H15C H 0.6060 -0.1889 0.6383 0.136 Uiso 1 1 calc R U . . .
H15D H 0.6867 -0.1886 0.6614 0.136 Uiso 1 1 calc R U . . .
C153 C 0.620(4) -0.244(2) 0.6788(19) 0.12(2) Uiso 1 1 d . . . . .
H15E H 0.6504 -0.2649 0.6630 0.150 Uiso 1 1 calc R U . . .
H15F H 0.5638 -0.2502 0.6771 0.150 Uiso 1 1 calc R U . . .
C154 C 0.646(3) -0.2536(17) 0.7202(14) 0.080(13) Uiso 1 1 d . . . . .
H15G H 0.6331 -0.2847 0.7299 0.096 Uiso 1 1 calc R U . . .
H15H H 0.7035 -0.2507 0.7225 0.096 Uiso 1 1 calc R U . . .
C155 C 0.602(4) -0.219(2) 0.740(2) 0.14(3) Uiso 1 1 d . . . . .
H15I H 0.6176 -0.2233 0.7668 0.168 Uiso 1 1 calc R U . . .
H15J H 0.5461 -0.2250 0.7387 0.168 Uiso 1 1 calc R U . . .
C156 C 0.610(3) -0.1711(15) 0.7280(12) 0.069(11) Uiso 1 1 d . . . . .
H15K H 0.5767 -0.1511 0.7435 0.082 Uiso 1 1 calc R U . . .
H15L H 0.6656 -0.1630 0.7301 0.082 Uiso 1 1 calc R U . . .
C161 C 0.2871(17) 0.1383(10) 0.6618(8) 0.035(7) Uiso 1 1 d . . . . .
H161 H 0.3017 0.1051 0.6592 0.042 Uiso 1 1 calc R U . . .
C162 C 0.2004(19) 0.1444(12) 0.6662(10) 0.047(8) Uiso 1 1 d . . . . .
H16C H 0.1851 0.1766 0.6709 0.057 Uiso 1 1 calc R U . . .
H16D H 0.1826 0.1246 0.6879 0.057 Uiso 1 1 calc R U . . .
C163 C 0.161(2) 0.1315(12) 0.6296(10) 0.048(8) Uiso 1 1 d . . . . .
H16E H 0.1032 0.1354 0.6321 0.058 Uiso 1 1 calc R U . . .
H16F H 0.1751 0.0990 0.6254 0.058 Uiso 1 1 calc R U . . .
C164 C 0.190(3) 0.1628(17) 0.5955(14) 0.081(13) Uiso 1 1 d . . . . .
H16G H 0.1770 0.1954 0.5999 0.098 Uiso 1 1 calc R U . . .
H16H H 0.1630 0.1558 0.5723 0.098 Uiso 1 1 calc R U . . .
C165 C 0.281(2) 0.1536(13) 0.5913(10) 0.051(9) Uiso 1 1 d . . . . .
H16I H 0.2944 0.1213 0.5862 0.061 Uiso 1 1 calc R U . . .
H16J H 0.3021 0.1736 0.5704 0.061 Uiso 1 1 calc R U . . .
C166 C 0.3164(17) 0.1646(10) 0.6291(8) 0.034(6) Uiso 1 1 d . . . . .
H16K H 0.3741 0.1591 0.6278 0.040 Uiso 1 1 calc R U . . .
H16L H 0.3051 0.1976 0.6326 0.040 Uiso 1 1 calc R U . . .
C171 C 0.567(2) 0.1757(13) 0.6120(11) 0.055(9) Uiso 1 1 d . . . . .
H171 H 0.5292 0.1533 0.6039 0.066 Uiso 1 1 calc R U . . .
C172 C 0.535(3) 0.2252(15) 0.6047(12) 0.068(11) Uiso 1 1 d . . . . .
H17A H 0.5724 0.2457 0.6150 0.082 Uiso 1 1 calc R U . . .
H17B H 0.4843 0.2297 0.6179 0.082 Uiso 1 1 calc R U . . .
C173 C 0.524(4) 0.238(2) 0.563(2) 0.13(2) Uiso 1 1 d . . . . .
H17C H 0.4890 0.2171 0.5515 0.151 Uiso 1 1 calc R U . . .
H17D H 0.5012 0.2698 0.5584 0.151 Uiso 1 1 calc R U . . .
C174 C 0.604(6) 0.234(3) 0.546(3) 0.20(4) Uiso 1 1 d . . . . .
H17E H 0.6022 0.2445 0.5189 0.239 Uiso 1 1 calc R U . . .
H17F H 0.6397 0.2529 0.5587 0.239 Uiso 1 1 calc R U . . .
C175 C 0.633(4) 0.186(3) 0.550(2) 0.14(3) Uiso 1 1 d . . . . .
H17G H 0.6801 0.1813 0.5342 0.170 Uiso 1 1 calc R U . . .
H17H H 0.5919 0.1665 0.5411 0.170 Uiso 1 1 calc R U . . .
C176 C 0.651(3) 0.1718(19) 0.5899(15) 0.091(15) Uiso 1 1 d . . . . .
H17I H 0.6886 0.1925 0.6000 0.110 Uiso 1 1 calc R U . . .
H17J H 0.6749 0.1401 0.5925 0.110 Uiso 1 1 calc R U . . .
C181 C 0.8149(15) 0.0314(9) 0.6733(7) 0.027(6) Uiso 1 1 d . . . . .
H181 H 0.8454 0.0012 0.6735 0.033 Uiso 1 1 calc R U . . .
C182 C 0.8401(16) 0.0606(10) 0.6396(8) 0.031(6) Uiso 1 1 d . . . . .
H18A H 0.8108 0.0909 0.6387 0.038 Uiso 1 1 calc R U . . .
H18B H 0.8294 0.0458 0.6163 0.038 Uiso 1 1 calc R U . . .
C183 C 0.928(3) 0.0664(18) 0.6431(14) 0.084(14) Uiso 1 1 d . . . . .
H18C H 0.9558 0.0364 0.6399 0.101 Uiso 1 1 calc R U . . .
H18D H 0.9438 0.0879 0.6222 0.101 Uiso 1 1 calc R U . . .
C184 C 0.954(3) 0.0836(16) 0.6792(13) 0.078(13) Uiso 1 1 d . . . . .
H18E H 1.0117 0.0811 0.6801 0.094 Uiso 1 1 calc R U . . .
H18F H 0.9365 0.1164 0.6798 0.094 Uiso 1 1 calc R U . . .
C185 C 0.9223(18) 0.0585(11) 0.7127(9) 0.042(7) Uiso 1 1 d . . . . .
H18G H 0.9335 0.0749 0.7352 0.050 Uiso 1 1 calc R U . . .
H18H H 0.9496 0.0277 0.7157 0.050 Uiso 1 1 calc R U . . .
C186 C 0.8317(16) 0.0532(10) 0.7104(8) 0.035(7) Uiso 1 1 d . . . . .
H18I H 0.8139 0.0335 0.7322 0.042 Uiso 1 1 calc R U . . .
H18J H 0.8030 0.0836 0.7109 0.042 Uiso 1 1 calc R U . . .
C191 C -0.223(2) 0.3864(15) 0.9018(13) 0.068(11) Uiso 1 1 d . . . . .
H191 H -0.2600 0.4039 0.9183 0.081 Uiso 1 1 calc R U . . .
C192 C -0.223(3) 0.3388(18) 0.9109(17) 0.097(16) Uiso 1 1 d . . . . .
H19A H -0.2009 0.3315 0.9363 0.116 Uiso 1 1 calc R U . . .
H19B H -0.1893 0.3225 0.8928 0.116 Uiso 1 1 calc R U . . .
C193 C -0.309(3) 0.3221(17) 0.9098(13) 0.077(12) Uiso 1 1 d . . . . .
H19C H -0.3108 0.2899 0.9200 0.092 Uiso 1 1 calc R U . . .
H19D H -0.3458 0.3415 0.9244 0.092 Uiso 1 1 calc R U . . .
C194 C -0.330(3) 0.3270(16) 0.8675(13) 0.076(12) Uiso 1 1 d . . . . .
H19E H -0.2932 0.3064 0.8538 0.091 Uiso 1 1 calc R U . . .
H19F H -0.3836 0.3172 0.8643 0.091 Uiso 1 1 calc R U . . .
C195 C -0.325(3) 0.3758(17) 0.8504(16) 0.091(15) Uiso 1 1 d . . . . .
H19G H -0.3686 0.3954 0.8601 0.109 Uiso 1 1 calc R U . . .
H19H H -0.3297 0.3762 0.8228 0.109 Uiso 1 1 calc R U . . .
C196 C -0.243(2) 0.3956(15) 0.8606(12) 0.065(11) Uiso 1 1 d . . . . .
H19I H -0.2011 0.3816 0.8451 0.078 Uiso 1 1 calc R U . . .
H19J H -0.2463 0.4291 0.8541 0.078 Uiso 1 1 calc R U . . .
C201 C -0.134(2) 0.5556(13) 0.8105(11) 0.055(9) Uiso 1 1 d . . . . .
H201 H -0.0777 0.5439 0.8136 0.066 Uiso 1 1 calc R U . . .
C202 C -0.174(2) 0.5288(15) 0.7824(13) 0.069(11) Uiso 1 1 d . . . . .
H20A H -0.1737 0.4964 0.7925 0.083 Uiso 1 1 calc R U . . .
H20B H -0.1425 0.5295 0.7590 0.083 Uiso 1 1 calc R U . . .
C203 C -0.261(4) 0.544(3) 0.771(2) 0.14(3) Uiso 1 1 d . . . . .
H20C H -0.2800 0.5242 0.7526 0.170 Uiso 1 1 calc R U . . .
H20D H -0.2955 0.5418 0.7938 0.170 Uiso 1 1 calc R U . . .
C204 C -0.262(5) 0.586(3) 0.757(2) 0.16(3) Uiso 1 1 d . . . . .
H20E H -0.3169 0.5966 0.7524 0.191 Uiso 1 1 calc R U . . .
H20F H -0.2340 0.5862 0.7328 0.191 Uiso 1 1 calc R U . . .
C205 C -0.222(3) 0.625(2) 0.7822(17) 0.104(18) Uiso 1 1 d . . . . .
H20G H -0.2216 0.6545 0.7670 0.125 Uiso 1 1 calc R U . . .
H20H H -0.2546 0.6299 0.8050 0.125 Uiso 1 1 calc R U . . .
C206 C -0.138(3) 0.6087(16) 0.7937(15) 0.081(13) Uiso 1 1 d . . . . .
H20I H -0.1198 0.6283 0.8129 0.097 Uiso 1 1 calc R U . . .
H20J H -0.1030 0.6120 0.7715 0.097 Uiso 1 1 calc R U . . .
C211 C 0.0336(17) 0.6626(10) 0.8916(8) 0.034(7) Uiso 1 1 d . . . . .
H211 H 0.0756 0.6740 0.9072 0.041 Uiso 1 1 calc R U . . .
C212 C 0.070(2) 0.6220(12) 0.8721(10) 0.050(8) Uiso 1 1 d . . . . .
H21A H 0.0299 0.6105 0.8557 0.060 Uiso 1 1 calc R U . . .
H21B H 0.0853 0.5971 0.8912 0.060 Uiso 1 1 calc R U . . .
C213 C 0.146(2) 0.6354(14) 0.8469(12) 0.062(10) Uiso 1 1 d . . . . .
H21C H 0.1876 0.6455 0.8630 0.074 Uiso 1 1 calc R U . . .
H21D H 0.1672 0.6089 0.8336 0.074 Uiso 1 1 calc R U . . .
C214 C 0.116(3) 0.6751(16) 0.8184(14) 0.082(14) Uiso 1 1 d . . . . .
H21E H 0.1608 0.6857 0.8027 0.099 Uiso 1 1 calc R U . . .
H21F H 0.0771 0.6638 0.8016 0.099 Uiso 1 1 calc R U . . .
C215 C 0.079(2) 0.7147(12) 0.8383(10) 0.051(9) Uiso 1 1 d . . . . .
H21G H 0.1183 0.7254 0.8555 0.061 Uiso 1 1 calc R U . . .
H21H H 0.0656 0.7403 0.8194 0.061 Uiso 1 1 calc R U . . .
C216 C 0.009(2) 0.7035(12) 0.8597(10) 0.048(8) Uiso 1 1 d . . . . .
H21I H -0.0313 0.6933 0.8429 0.057 Uiso 1 1 calc R U . . .
H21J H -0.0134 0.7308 0.8719 0.057 Uiso 1 1 calc R U . . .
C221 C 0.0569(19) 0.4364(12) 0.8476(10) 0.047(8) Uiso 1 1 d . . . . .
H221 H 0.0455 0.4191 0.8721 0.056 Uiso 1 1 calc R U . . .
C222 C 0.1339(16) 0.4171(9) 0.8330(8) 0.029(6) Uiso 1 1 d . . . . .
H22C H 0.1754 0.4186 0.8520 0.035 Uiso 1 1 calc R U . . .
H22D H 0.1493 0.4351 0.8098 0.035 Uiso 1 1 calc R U . . .
C223 C 0.1238(19) 0.3659(11) 0.8245(9) 0.044(8) Uiso 1 1 d . . . . .
H22E H 0.1721 0.3535 0.8122 0.053 Uiso 1 1 calc R U . . .
H22F H 0.1161 0.3473 0.8484 0.053 Uiso 1 1 calc R U . . .
C224 C 0.056(2) 0.3625(14) 0.7997(11) 0.058(10) Uiso 1 1 d . . . . .
H22G H 0.0674 0.3778 0.7748 0.070 Uiso 1 1 calc R U . . .
H22H H 0.0494 0.3298 0.7961 0.070 Uiso 1 1 calc R U . . .
C225 C -0.0188(18) 0.3824(11) 0.8131(9) 0.043(7) Uiso 1 1 d . . . . .
H22I H -0.0349 0.3647 0.8363 0.051 Uiso 1 1 calc R U . . .
H22J H -0.0596 0.3801 0.7939 0.051 Uiso 1 1 calc R U . . .
C226 C -0.0139(17) 0.4328(10) 0.8214(8) 0.035(7) Uiso 1 1 d . . . . .
H22K H -0.0630 0.4439 0.8337 0.042 Uiso 1 1 calc R U . . .
H22L H -0.0067 0.4518 0.7977 0.042 Uiso 1 1 calc R U . . .
C231 C 0.3383(17) 0.4252(10) 0.8985(8) 0.035(7) Uiso 1 1 d . . . . .
H231 H 0.2958 0.4031 0.9014 0.042 Uiso 1 1 calc R U . . .
C232 C 0.4129(17) 0.4046(10) 0.9198(8) 0.034(6) Uiso 1 1 d . . . . .
H23C H 0.3997 0.3959 0.9464 0.041 Uiso 1 1 calc R U . . .
H23D H 0.4536 0.4274 0.9193 0.041 Uiso 1 1 calc R U . . .
C233 C 0.4439(17) 0.3615(10) 0.8996(8) 0.035(7) Uiso 1 1 d . . . . .
H23E H 0.4959 0.3506 0.9099 0.042 Uiso 1 1 calc R U . . .
H23F H 0.4075 0.3368 0.9048 0.042 Uiso 1 1 calc R U . . .
C234 C 0.4515(18) 0.3717(11) 0.8570(9) 0.041(7) Uiso 1 1 d . . . . .
H23G H 0.4944 0.3925 0.8517 0.049 Uiso 1 1 calc R U . . .
H23H H 0.4659 0.3428 0.8452 0.049 Uiso 1 1 calc R U . . .
C235 C 0.3763(17) 0.3934(10) 0.8391(9) 0.038(7) Uiso 1 1 d . . . . .
H23I H 0.3343 0.3715 0.8411 0.046 Uiso 1 1 calc R U . . .
H23J H 0.3855 0.4022 0.8121 0.046 Uiso 1 1 calc R U . . .
C236 C 0.3521(16) 0.4360(9) 0.8602(8) 0.029(6) Uiso 1 1 d . . . . .
H23K H 0.3943 0.4579 0.8575 0.034 Uiso 1 1 calc R U . . .
H23L H 0.3039 0.4513 0.8488 0.034 Uiso 1 1 calc R U . . .
C241 C 0.333(2) 0.4491(15) 1.0762(12) 0.066(11) Uiso 1 1 d . . . . .
C242 C 0.412(3) 0.4114(18) 1.0729(17) 0.035(13) Uiso 0.5 1 d D . P A 1
C243 C 0.466(4) 0.4289(19) 1.1010(18) 0.039(14) Uiso 0.5 1 d D . P A 1
C42B C 0.374(4) 0.418(2) 1.1048(19) 0.045(16) Uiso 0.5 1 d . . P A 2
C43B C 0.434(3) 0.438(2) 1.1272(17) 0.036(13) Uiso 0.5 1 d . . P A 2
C244 C 0.482(3) 0.4709(16) 1.1002(13) 0.071(12) Uiso 1 1 d . . . . .
C245 C 0.397(4) 0.507(2) 1.104(2) 0.047(16) Uiso 0.5 1 d D . P A 1
C246 C 0.339(3) 0.4882(17) 1.0737(15) 0.027(12) Uiso 0.5 1 d D . P A 1
C45B C 0.468(5) 0.490(3) 1.073(2) 0.06(2) Uiso 0.5 1 d . . P A 2
C46B C 0.399(4) 0.472(3) 1.047(2) 0.051(17) Uiso 0.5 1 d . . P A 2
C251 C 0.2216(16) 0.3392(9) 0.9653(7) 0.027(6) Uiso 1 1 d . . . . .
H251 H 0.2662 0.3594 0.9677 0.032 Uiso 1 1 calc R U . . .
C252 C 0.2540(19) 0.2961(11) 0.9461(10) 0.044(8) Uiso 1 1 d . . . . .
H25C H 0.2106 0.2758 0.9431 0.053 Uiso 1 1 calc R U . . .
H25D H 0.2740 0.3056 0.9207 0.053 Uiso 1 1 calc R U . . .
C253 C 0.319(3) 0.2697(17) 0.9683(14) 0.079(13) Uiso 1 1 d . . . . .
H25E H 0.3361 0.2415 0.9560 0.095 Uiso 1 1 calc R U . . .
H25F H 0.3652 0.2887 0.9697 0.095 Uiso 1 1 calc R U . . .
C254 C 0.2883(19) 0.2578(11) 1.0069(9) 0.042(7) Uiso 1 1 d . . . . .
H25G H 0.3309 0.2415 1.0221 0.051 Uiso 1 1 calc R U . . .
H25H H 0.2458 0.2366 1.0051 0.051 Uiso 1 1 calc R U . . .
C255 C 0.256(2) 0.3001(12) 1.0279(11) 0.053(9) Uiso 1 1 d . . . . .
H25I H 0.2339 0.2896 1.0527 0.064 Uiso 1 1 calc R U . . .
H25J H 0.2986 0.3203 1.0321 0.064 Uiso 1 1 calc R U . . .
C256 C 0.192(2) 0.3261(12) 1.0044(10) 0.051(9) Uiso 1 1 d . . . . .
H25K H 0.1464 0.3069 1.0028 0.061 Uiso 1 1 calc R U . . .
H25L H 0.1738 0.3542 1.0167 0.061 Uiso 1 1 calc R U . . .
C261 C 0.3192(16) 0.5974(10) 0.9615(8) 0.030(6) Uiso 1 1 d . . . . .
H261 H 0.3551 0.5741 0.9499 0.036 Uiso 1 1 calc R U . . .
C262 C 0.324(2) 0.5889(15) 1.0021(12) 0.068(11) Uiso 1 1 d . . . . .
H26C H 0.3079 0.5577 1.0095 0.081 Uiso 1 1 calc R U . . .
H26D H 0.2885 0.6111 1.0144 0.081 Uiso 1 1 calc R U . . .
C263 C 0.407(2) 0.5934(14) 1.0150(12) 0.066(11) Uiso 1 1 d . . . . .
H26E H 0.4423 0.5694 1.0044 0.079 Uiso 1 1 calc R U . . .
H26F H 0.4092 0.5886 1.0427 0.079 Uiso 1 1 calc R U . . .
C264 C 0.437(2) 0.6410(13) 1.0027(11) 0.058(10) Uiso 1 1 d . . . . .
H26G H 0.4917 0.6431 1.0111 0.070 Uiso 1 1 calc R U . . .
H26H H 0.4035 0.6654 1.0137 0.070 Uiso 1 1 calc R U . . .
C265 C 0.433(2) 0.6460(16) 0.9592(13) 0.072(12) Uiso 1 1 d . . . . .
H26I H 0.4538 0.6754 0.9494 0.086 Uiso 1 1 calc R U . . .
H26J H 0.4639 0.6206 0.9481 0.086 Uiso 1 1 calc R U . . .
C266 C 0.349(2) 0.6449(13) 0.9498(12) 0.060(10) Uiso 1 1 d . . . . .
H26K H 0.3414 0.6517 0.9224 0.072 Uiso 1 1 calc R U . . .
H26L H 0.3177 0.6685 0.9631 0.072 Uiso 1 1 calc R U . . .
C271 C 0.0284(18) 0.7362(11) 0.9811(9) 0.049(8) Uiso 1 1 d D . . . .
H271 H -0.0042 0.7180 0.9651 0.058 Uiso 1 1 calc R U . . .
C272 C -0.029(2) 0.7696(12) 1.0019(10) 0.060(10) Uiso 1 1 d D . . . .
H27A H -0.0681 0.7519 1.0163 0.072 Uiso 1 1 calc R U . . .
H27B H 0.0014 0.7857 1.0199 0.072 Uiso 1 1 calc R U . . .
C273 C -0.071(3) 0.8052(15) 0.9735(13) 0.092(15) Uiso 1 1 d D . . . .
H27C H -0.1064 0.7893 0.9576 0.111 Uiso 1 1 calc R U . . .
H27D H -0.1038 0.8275 0.9874 0.111 Uiso 1 1 calc R U . . .
C274 C -0.012(3) 0.8313(16) 0.9480(13) 0.086(14) Uiso 1 1 d D . . . .
H27E H 0.0215 0.8489 0.9637 0.103 Uiso 1 1 calc R U . . .
H27F H -0.0405 0.8533 0.9300 0.103 Uiso 1 1 calc R U . . .
C275 C 0.042(4) 0.7975(18) 0.9258(15) 0.14(3) Uiso 1 1 d D . . . .
H27G H 0.0805 0.8146 0.9102 0.169 Uiso 1 1 calc R U . . .
H27H H 0.0098 0.7811 0.9089 0.169 Uiso 1 1 calc R U . . .
C276 C 0.086(2) 0.7625(13) 0.9545(10) 0.059(10) Uiso 1 1 d D . . . .
H27I H 0.1190 0.7402 0.9406 0.071 Uiso 1 1 calc R U . . .
H27J H 0.1216 0.7791 0.9699 0.071 Uiso 1 1 calc R U . . .
C281 C -0.3187(16) 0.4322(10) 0.5797(8) 0.030(6) Uiso 1 1 d . . . . .
H281 H -0.3504 0.4588 0.5892 0.036 Uiso 1 1 calc R U . . .
C282 C -0.3413(18) 0.3912(11) 0.6048(9) 0.042(7) Uiso 1 1 d . . . . .
H28A H -0.3070 0.3641 0.5988 0.050 Uiso 1 1 calc R U . . .
H28B H -0.3323 0.3971 0.6313 0.050 Uiso 1 1 calc R U . . .
C283 C -0.425(2) 0.3806(15) 0.6002(12) 0.064(10) Uiso 1 1 d . . . . .
H28C H -0.4596 0.4038 0.6123 0.076 Uiso 1 1 calc R U . . .
H28D H -0.4341 0.3503 0.6131 0.076 Uiso 1 1 calc R U . . .
C284 C -0.447(3) 0.3804(18) 0.5586(15) 0.091(15) Uiso 1 1 d . . . . .
H28E H -0.4204 0.3531 0.5481 0.109 Uiso 1 1 calc R U . . .
H28F H -0.5044 0.3774 0.5569 0.109 Uiso 1 1 calc R U . . .
C285 C -0.426(2) 0.4221(12) 0.5351(10) 0.049(8) Uiso 1 1 d . . . . .
H28G H -0.4357 0.4179 0.5083 0.059 Uiso 1 1 calc R U . . .
H28H H -0.4590 0.4489 0.5424 0.059 Uiso 1 1 calc R U . . .
C286 C -0.3425(17) 0.4306(11) 0.5400(8) 0.037(7) Uiso 1 1 d . . . . .
H28I H -0.3314 0.4600 0.5263 0.044 Uiso 1 1 calc R U . . .
H28J H -0.3098 0.4061 0.5286 0.044 Uiso 1 1 calc R U . . .
C291 C -0.050(2) 0.2905(12) 0.6056(10) 0.048(8) Uiso 1 1 d . . . . .
H291 H -0.0162 0.3133 0.6159 0.058 Uiso 1 1 calc R U . . .
C292 C -0.006(2) 0.2432(12) 0.6066(11) 0.054(9) Uiso 1 1 d . . . . .
H29A H 0.0145 0.2358 0.6323 0.064 Uiso 1 1 calc R U . . .
H29B H 0.0393 0.2450 0.5892 0.064 Uiso 1 1 calc R U . . .
C293 C -0.055(2) 0.2030(12) 0.5961(10) 0.051(9) Uiso 1 1 d . . . . .
H29C H -0.0225 0.1739 0.5991 0.061 Uiso 1 1 calc R U . . .
H29D H -0.0714 0.2079 0.5695 0.061 Uiso 1 1 calc R U . . .
C294 C -0.129(2) 0.2003(14) 0.6220(12) 0.063(10) Uiso 1 1 d . . . . .
H29E H -0.1620 0.1764 0.6137 0.076 Uiso 1 1 calc R U . . .
H29F H -0.1118 0.1911 0.6481 0.076 Uiso 1 1 calc R U . . .
C295 C -0.177(2) 0.2461(12) 0.6215(11) 0.053(9) Uiso 1 1 d . . . . .
H29G H -0.1996 0.2538 0.5962 0.064 Uiso 1 1 calc R U . . .
H29H H -0.2209 0.2440 0.6399 0.064 Uiso 1 1 calc R U . . .
C296 C -0.123(2) 0.2832(13) 0.6315(10) 0.052(9) Uiso 1 1 d . . . . .
H29I H -0.1049 0.2757 0.6575 0.063 Uiso 1 1 calc R U . . .
H29J H -0.1553 0.3126 0.6314 0.063 Uiso 1 1 calc R U . . .
C301 C 0.238(3) 0.3376(18) 0.5311(15) 0.086(14) Uiso 1 1 d . . . . .
H301 H 0.2797 0.3591 0.5243 0.103 Uiso 1 1 calc R U . . .
C302 C 0.213(3) 0.342(2) 0.5687(17) 0.109(19) Uiso 1 1 d . . . . .
H30A H 0.1763 0.3175 0.5759 0.131 Uiso 1 1 calc R U . . .
H30B H 0.1838 0.3717 0.5707 0.131 Uiso 1 1 calc R U . . .
C303 C 0.286(3) 0.3374(18) 0.5977(16) 0.091(15) Uiso 1 1 d . . . . .
H30C H 0.3286 0.3564 0.5876 0.110 Uiso 1 1 calc R U . . .
H30D H 0.2689 0.3483 0.6222 0.110 Uiso 1 1 calc R U . . .
C304 C 0.313(2) 0.2917(14) 0.6022(12) 0.066(11) Uiso 1 1 d . . . . .
H30E H 0.2706 0.2722 0.6113 0.079 Uiso 1 1 calc R U . . .
H30F H 0.3569 0.2877 0.6204 0.079 Uiso 1 1 calc R U . . .
C305 C 0.343(4) 0.279(2) 0.5620(19) 0.13(2) Uiso 1 1 d . . . . .
H30G H 0.3609 0.2460 0.5631 0.152 Uiso 1 1 calc R U . . .
H30H H 0.3873 0.2972 0.5540 0.152 Uiso 1 1 calc R U . . .
C306 C 0.270(3) 0.2883(16) 0.5308(14) 0.077(13) Uiso 1 1 d . . . . .
H30I H 0.2909 0.2824 0.5054 0.093 Uiso 1 1 calc R U . . .
H30J H 0.2282 0.2673 0.5371 0.093 Uiso 1 1 calc R U . . .
C311 C -0.0384(17) 0.3973(10) 0.6529(8) 0.034(7) Uiso 1 1 d . . . . .
H311 H -0.0802 0.3821 0.6398 0.041 Uiso 1 1 calc R U . . .
C312 C -0.0716(17) 0.4428(10) 0.6615(9) 0.037(7) Uiso 1 1 d . . . . .
H31A H -0.0882 0.4599 0.6377 0.045 Uiso 1 1 calc R U . . .
H31B H -0.0299 0.4597 0.6725 0.045 Uiso 1 1 calc R U . . .
C313 C -0.144(2) 0.4423(12) 0.6895(10) 0.047(8) Uiso 1 1 d . . . . .
H31C H -0.1577 0.4736 0.6971 0.057 Uiso 1 1 calc R U . . .
H31D H -0.1902 0.4313 0.6771 0.057 Uiso 1 1 calc R U . . .
C314 C -0.123(2) 0.4119(13) 0.7225(11) 0.056(9) Uiso 1 1 d . . . . .
H31E H -0.1698 0.4113 0.7393 0.068 Uiso 1 1 calc R U . . .
H31F H -0.0817 0.4263 0.7360 0.068 Uiso 1 1 calc R U . . .
C315 C -0.095(2) 0.3634(13) 0.7179(11) 0.057(9) Uiso 1 1 d . . . . .
H31G H -0.1361 0.3466 0.7062 0.068 Uiso 1 1 calc R U . . .
H31H H -0.0807 0.3474 0.7424 0.068 Uiso 1 1 calc R U . . .
C316 C -0.0211(18) 0.3675(11) 0.6913(9) 0.040(7) Uiso 1 1 d . . . . .
H31I H -0.0010 0.3364 0.6855 0.048 Uiso 1 1 calc R U . . .
H31J H 0.0207 0.3815 0.7049 0.048 Uiso 1 1 calc R U . . .
C321 C 0.0871(14) 0.5591(8) 0.6819(7) 0.020(5) Uiso 1 1 d . . . . .
H321 H 0.0316 0.5595 0.6731 0.024 Uiso 1 1 calc R U . . .
C322 C 0.0988(19) 0.6069(11) 0.6930(9) 0.042(7) Uiso 1 1 d . . . . .
H32C H 0.1555 0.6095 0.6975 0.050 Uiso 1 1 calc R U . . .
H32D H 0.0838 0.6288 0.6715 0.050 Uiso 1 1 calc R U . . .
C323 C 0.054(2) 0.6213(13) 0.7272(10) 0.053(9) Uiso 1 1 d . . . . .
H32E H -0.0026 0.6262 0.7210 0.064 Uiso 1 1 calc R U . . .
H32F H 0.0725 0.6506 0.7346 0.064 Uiso 1 1 calc R U . . .
C324 C 0.0641(19) 0.5841(11) 0.7613(9) 0.042(7) Uiso 1 1 d . . . . .
H32G H 0.1193 0.5820 0.7698 0.050 Uiso 1 1 calc R U . . .
H32H H 0.0301 0.5932 0.7825 0.050 Uiso 1 1 calc R U . . .
C325 C 0.043(2) 0.5395(14) 0.7500(12) 0.063(10) Uiso 1 1 d . . . . .
H32I H -0.0130 0.5412 0.7431 0.076 Uiso 1 1 calc R U . . .
H32J H 0.0508 0.5165 0.7716 0.076 Uiso 1 1 calc R U . . .
C326 C 0.0929(17) 0.5240(10) 0.7166(8) 0.032(6) Uiso 1 1 d . . . . .
H32K H 0.0755 0.4943 0.7095 0.038 Uiso 1 1 calc R U . . .
H32L H 0.1485 0.5194 0.7244 0.038 Uiso 1 1 calc R U . . .
C331 C 0.1553(16) 0.6792(9) 0.5333(8) 0.030(6) Uiso 1 1 d . . . . .
H331 H 0.1456 0.6961 0.5082 0.036 Uiso 1 1 calc R U . . .
C332 C 0.228(2) 0.6440(12) 0.5292(11) 0.051(9) Uiso 1 1 d . . . . .
H33C H 0.2334 0.6236 0.5525 0.061 Uiso 1 1 calc R U . . .
H33D H 0.2191 0.6248 0.5081 0.061 Uiso 1 1 calc R U . . .
C333 C 0.305(2) 0.6700(12) 0.5219(10) 0.050(8) Uiso 1 1 d . . . . .
H33E H 0.3506 0.6476 0.5246 0.060 Uiso 1 1 calc R U . . .
H33F H 0.3046 0.6834 0.4956 0.060 Uiso 1 1 calc R U . . .
C334 C 0.3156(19) 0.7062(11) 0.5466(9) 0.042(7) Uiso 1 1 d . . . . .
H33G H 0.3624 0.7224 0.5376 0.050 Uiso 1 1 calc R U . . .
H33H H 0.3282 0.6916 0.5719 0.050 Uiso 1 1 calc R U . . .
C335 C 0.251(2) 0.7410(12) 0.5510(10) 0.051(9) Uiso 1 1 d . . . . .
H33I H 0.2424 0.7598 0.5270 0.061 Uiso 1 1 calc R U . . .
H33J H 0.2640 0.7614 0.5706 0.061 Uiso 1 1 calc R U . . .
C336 C 0.175(2) 0.7155(14) 0.5625(12) 0.067(11) Uiso 1 1 d . . . . .
H33K H 0.1298 0.7383 0.5640 0.080 Uiso 1 1 calc R U . . .
H33L H 0.1820 0.6996 0.5877 0.080 Uiso 1 1 calc R U . . .
C341 C 0.320(2) 0.5000(14) 0.5939(13) 0.067(11) Uiso 1 1 d . . . . .
H341 H 0.2944 0.5121 0.6168 0.080 Uiso 1 1 calc R U . . .
C342 C 0.336(2) 0.5388(14) 0.5700(12) 0.064(10) Uiso 1 1 d . . . . .
H34A H 0.2858 0.5567 0.5639 0.077 Uiso 1 1 calc R U . . .
H34B H 0.3598 0.5291 0.5463 0.077 Uiso 1 1 calc R U . . .
C343 C 0.392(3) 0.5692(16) 0.5896(14) 0.080(13) Uiso 1 1 d . . . . .
H34C H 0.4102 0.5933 0.5712 0.096 Uiso 1 1 calc R U . . .
H34D H 0.3639 0.5844 0.6101 0.096 Uiso 1 1 calc R U . . .
C344 C 0.461(2) 0.5413(13) 0.6051(12) 0.059(10) Uiso 1 1 d . . . . .
H34E H 0.4921 0.5610 0.6198 0.071 Uiso 1 1 calc R U . . .
H34F H 0.4941 0.5315 0.5838 0.071 Uiso 1 1 calc R U . . .
C345 C 0.443(2) 0.4984(14) 0.6302(12) 0.066(11) Uiso 1 1 d . . . . .
H34G H 0.4170 0.5075 0.6538 0.079 Uiso 1 1 calc R U . . .
H34H H 0.4926 0.4805 0.6369 0.079 Uiso 1 1 calc R U . . .
C346 C 0.387(2) 0.4681(12) 0.6083(11) 0.052(9) Uiso 1 1 d . . . . .
H34I H 0.4157 0.4544 0.5871 0.063 Uiso 1 1 calc R U . . .
H34J H 0.3674 0.4431 0.6254 0.063 Uiso 1 1 calc R U . . .
C351 C 0.3531(15) 0.3816(9) 0.4490(7) 0.025(6) Uiso 1 1 d . . . . .
H351 H 0.3103 0.3630 0.4603 0.030 Uiso 1 1 calc R U . . .
C352 C 0.4279(18) 0.3719(11) 0.4719(9) 0.039(7) Uiso 1 1 d . . . . .
H35C H 0.4702 0.3904 0.4609 0.047 Uiso 1 1 calc R U . . .
H35D H 0.4185 0.3799 0.4981 0.047 Uiso 1 1 calc R U . . .
C353 C 0.451(3) 0.3233(14) 0.4711(12) 0.069(11) Uiso 1 1 d . . . . .
H35E H 0.4092 0.3052 0.4831 0.083 Uiso 1 1 calc R U . . .
H35F H 0.4996 0.3164 0.4859 0.083 Uiso 1 1 calc R U . . .
C354 C 0.465(3) 0.3094(19) 0.4311(15) 0.091(15) Uiso 1 1 d . . . . .
H35G H 0.4810 0.2763 0.4318 0.110 Uiso 1 1 calc R U . . .
H35H H 0.5083 0.3266 0.4194 0.110 Uiso 1 1 calc R U . . .
C355 C 0.391(3) 0.3190(15) 0.4073(14) 0.075(12) Uiso 1 1 d . . . . .
H35I H 0.3480 0.3000 0.4174 0.090 Uiso 1 1 calc R U . . .
H35J H 0.4015 0.3117 0.3809 0.090 Uiso 1 1 calc R U . . .
C356 C 0.365(2) 0.3720(12) 0.4090(10) 0.048(8) Uiso 1 1 d . . . . .
H35K H 0.4070 0.3908 0.3977 0.058 Uiso 1 1 calc R U . . .
H35L H 0.3163 0.3797 0.3948 0.058 Uiso 1 1 calc R U . . .
C361 C 0.0952(18) 0.3786(10) 0.3691(9) 0.038(7) Uiso 1 1 d . . . . .
H361 H 0.0401 0.3715 0.3635 0.045 Uiso 1 1 calc R U . . .
C362 C 0.1214(18) 0.3506(10) 0.4039(9) 0.039(7) Uiso 1 1 d . . . . .
H36C H 0.0872 0.3590 0.4252 0.047 Uiso 1 1 calc R U . . .
H36D H 0.1758 0.3576 0.4098 0.047 Uiso 1 1 calc R U . . .
C363 C 0.118(3) 0.2969(15) 0.3991(13) 0.071(11) Uiso 1 1 d . . . . .
H36E H 0.1400 0.2792 0.4217 0.085 Uiso 1 1 calc R U . . .
H36F H 0.0633 0.2890 0.3960 0.085 Uiso 1 1 calc R U . . .
C364 C 0.166(3) 0.2854(17) 0.3651(14) 0.081(13) Uiso 1 1 d . . . . .
H36G H 0.1592 0.2530 0.3605 0.097 Uiso 1 1 calc R U . . .
H36H H 0.2220 0.2883 0.3707 0.097 Uiso 1 1 calc R U . . .
C365 C 0.145(2) 0.3151(14) 0.3286(12) 0.065(11) Uiso 1 1 d . . . . .
H36I H 0.0924 0.3086 0.3200 0.078 Uiso 1 1 calc R U . . .
H36J H 0.1837 0.3077 0.3086 0.078 Uiso 1 1 calc R U . . .
C366 C 0.147(2) 0.3665(13) 0.3363(11) 0.058(10) Uiso 1 1 d . . . . .
H36K H 0.2019 0.3737 0.3415 0.069 Uiso 1 1 calc R U . . .
H36L H 0.1296 0.3856 0.3135 0.069 Uiso 1 1 calc R U . . .

loop_
_atom_site_aniso_label
_atom_site_aniso_U_11
_atom_site_aniso_U_22
_atom_site_aniso_U_33
_atom_site_aniso_U_23
_atom_site_aniso_U_13
_atom_site_aniso_U_12
Au1 0.0217(5) 0.0176(5) 0.0226(5) 0.0150(4) 0.0030(4) -0.0086(4)
Au2 0.0304(9) 0.0218(8) 0.0284(9) 0.0142(7) -0.0001(7) -0.0078(7)
Au3 0.0376(10) 0.0361(10) 0.0268(9) 0.0181(8) 0.0037(7) -0.0057(8)
Au4 0.0274(9) 0.0181(8) 0.0252(8) 0.0108(6) 0.0061(7) -0.0056(7)
Au6 0.0350(10) 0.0188(9) 0.0306(9) 0.0129(7) -0.0005(8) -0.0088(7)
Au7 0.0315(9) 0.0205(8) 0.0312(9) 0.0144(7) 0.0036(7) -0.0073(7)
Au8 0.0273(10) 0.0248(9) 0.0282(9) 0.0135(7) -0.0004(7) -0.0097(7)
Au9 0.0309(10) 0.0200(9) 0.0321(10) 0.0162(7) 0.0037(8) -0.0090(7)
Au10 0.0325(10) 0.0232(9) 0.0297(9) 0.0156(7) 0.0015(7) -0.0064(7)
Au11 0.0357(11) 0.0322(10) 0.0280(9) 0.0131(8) -0.0025(8) -0.0086(8)
Au12 0.0342(10) 0.0302(10) 0.0266(9) 0.0081(7) 0.0066(7) -0.0072(8)
Au13 0.0322(11) 0.0256(10) 0.0321(10) 0.0167(8) 0.0098(8) -0.0061(8)
Au15 0.0321(8) 0.0271(7) 0.0287(7) 0.0088(6) 0.0078(6) -0.0104(6)
Au17 0.0513(10) 0.0281(8) 0.0333(8) 0.0063(6) 0.0109(7) -0.0110(7)
Au19 0.0354(8) 0.0192(7) 0.0290(7) 0.0095(6) 0.0016(6) -0.0021(6)
Au20 0.0325(8) 0.0203(7) 0.0229(7) 0.0145(5) 0.0015(5) -0.0070(6)
Au22 0.0350(8) 0.0192(7) 0.0379(8) 0.0063(6) 0.0016(6) -0.0021(6)
Au25 0.0385(9) 0.0385(9) 0.0310(8) 0.0231(7) 0.0017(6) -0.0064(7)
Au26 0.0365(9) 0.0166(7) 0.0160(7) 0.0126(6) -0.0125(6) -0.0117(6)
Au27 0.0482(12) 0.0221(9) 0.0285(10) 0.0096(8) -0.0185(9) -0.0105(8)
Au28 0.0457(11) 0.0179(8) 0.0243(9) 0.0152(7) -0.0136(8) -0.0073(7)
Au29 0.0446(11) 0.0237(9) 0.0203(8) 0.0101(7) -0.0083(8) -0.0075(8)
Au30 0.0456(11) 0.0176(8) 0.0251(9) 0.0100(7) -0.0092(8) -0.0102(8)
Au31 0.0414(11) 0.0260(10) 0.0213(9) 0.0127(7) -0.0130(8) -0.0064(8)
Au32 0.0419(11) 0.0231(9) 0.0252(9) 0.0089(7) -0.0090(8) -0.0135(8)
Au34 0.0655(12) 0.0530(11) 0.0280(8) 0.0021(8) -0.0013(8) -0.0255(9)
Au37 0.0461(9) 0.0256(8) 0.0275(7) 0.0027(6) -0.0082(7) -0.0094(7)
Au38 0.0399(9) 0.0171(7) 0.0404(8) 0.0093(6) -0.0122(7) -0.0017(6)
Au39 0.0301(8) 0.0236(8) 0.0155(7) 0.0093(6) -0.0049(6) -0.0084(6)
Au40 0.0377(11) 0.0318(10) 0.0216(9) 0.0132(8) -0.0015(8) -0.0108(8)
Au41 0.0373(10) 0.0291(9) 0.0222(8) 0.0135(7) -0.0072(7) -0.0068(8)
Au42 0.0378(10) 0.0302(9) 0.0178(8) 0.0054(7) -0.0041(7) -0.0091(8)
Au43 0.0379(10) 0.0329(10) 0.0155(8) 0.0115(7) -0.0059(7) -0.0068(8)
Au44 0.0419(11) 0.0340(10) 0.0232(9) 0.0099(8) -0.0036(8) -0.0145(9)
Au45 0.0351(11) 0.0341(10) 0.0180(8) 0.0104(7) -0.0050(7) -0.0085(8)
Au46 0.0413(9) 0.0315(8) 0.0235(7) 0.0145(6) -0.0060(6) -0.0081(6)
Au48 0.0430(9) 0.0382(8) 0.0164(6) 0.0074(6) -0.0003(6) -0.0143(7)
Au50 0.0415(9) 0.0338(8) 0.0310(8) 0.0050(6) -0.0043(6) -0.0090(7)
Ag2 0.0304(9) 0.0218(8) 0.0284(9) 0.0142(7) -0.0001(7) -0.0078(7)
Ag3 0.0376(10) 0.0361(10) 0.0268(9) 0.0181(8) 0.0037(7) -0.0057(8)
Ag4 0.0274(9) 0.0181(8) 0.0252(8) 0.0108(6) 0.0061(7) -0.0056(7)
Ag5 0.0226(9) 0.0164(9) 0.0253(9) 0.0128(7) 0.0066(7) -0.0065(7)
Ag6 0.0350(10) 0.0188(9) 0.0306(9) 0.0129(7) -0.0005(8) -0.0088(7)
Ag7 0.0315(9) 0.0205(8) 0.0312(9) 0.0144(7) 0.0036(7) -0.0073(7)
Ag8 0.0273(10) 0.0248(9) 0.0282(9) 0.0135(7) -0.0004(7) -0.0097(7)
Ag9 0.0309(10) 0.0200(9) 0.0321(10) 0.0162(7) 0.0037(8) -0.0090(7)
Ag10 0.0325(10) 0.0232(9) 0.0297(9) 0.0156(7) 0.0015(7) -0.0064(7)
Ag11 0.0357(11) 0.0322(10) 0.0280(9) 0.0131(8) -0.0025(8) -0.0086(8)
Ag12 0.0342(10) 0.0302(10) 0.0266(9) 0.0081(7) 0.0066(7) -0.0072(8)
Ag13 0.0322(11) 0.0256(10) 0.0321(10) 0.0167(8) 0.0098(8) -0.0061(8)
Ag14 0.0569(14) 0.0329(12) 0.0278(11) 0.0132(9) -0.0059(10) -0.0170(10)
Ag15 0.0321(8) 0.0271(7) 0.0287(7) 0.0088(6) 0.0078(6) -0.0104(6)
Ag16 0.111(2) 0.0411(14) 0.0272(12) 0.0135(10) -0.0059(13) -0.0309(15)
Ag17 0.0513(10) 0.0281(8) 0.0333(8) 0.0063(6) 0.0109(7) -0.0110(7)
Ag18 0.0290(11) 0.0257(10) 0.0394(11) 0.0050(9) -0.0002(9) -0.0071(8)
Ag19 0.0354(8) 0.0192(7) 0.0290(7) 0.0095(6) 0.0016(6) -0.0021(6)
Ag20 0.0325(8) 0.0203(7) 0.0229(7) 0.0145(5) 0.0015(5) -0.0070(6)
Ag21 0.0358(12) 0.0254(10) 0.0352(11) 0.0196(8) 0.0076(9) -0.0047(9)
Ag22 0.0350(8) 0.0192(7) 0.0379(8) 0.0063(6) 0.0016(6) -0.0021(6)
Ag23 0.0417(14) 0.0495(15) 0.0539(15) -0.0058(12) -0.0015(11) 0.0036(11)
Ag24 0.0403(13) 0.0345(12) 0.0437(13) 0.0290(10) 0.0088(10) -0.0038(9)
Ag25 0.0385(9) 0.0385(9) 0.0310(8) 0.0231(7) 0.0017(6) -0.0064(7)
Ag27 0.0482(12) 0.0221(9) 0.0285(10) 0.0096(8) -0.0185(9) -0.0105(8)
Ag28 0.0457(11) 0.0179(8) 0.0243(9) 0.0152(7) -0.0136(8) -0.0073(7)
Ag29 0.0446(11) 0.0237(9) 0.0203(8) 0.0101(7) -0.0083(8) -0.0075(8)
Ag30 0.0456(11) 0.0176(8) 0.0251(9) 0.0100(7) -0.0092(8) -0.0102(8)
Ag31 0.0414(11) 0.0260(10) 0.0213(9) 0.0127(7) -0.0130(8) -0.0064(8)
Ag32 0.0419(11) 0.0231(9) 0.0252(9) 0.0089(7) -0.0090(8) -0.0135(8)
Ag33 0.0714(17) 0.0391(13) 0.0402(13) 0.0210(10) -0.0285(12) -0.0169(12)
Ag34 0.0655(12) 0.0530(11) 0.0280(8) 0.0021(8) -0.0013(8) -0.0255(9)
Ag35 0.0519(14) 0.0226(11) 0.0583(15) 0.0064(10) -0.0030(11) -0.0142(10)
Ag36 0.0489(13) 0.0304(11) 0.0279(10) 0.0073(8) -0.0059(9) -0.0043(10)
Ag37 0.0461(9) 0.0256(8) 0.0275(7) 0.0027(6) -0.0082(7) -0.0094(7)
Ag38 0.0399(9) 0.0171(7) 0.0404(8) 0.0093(6) -0.0122(7) -0.0017(6)
Ag40 0.0377(11) 0.0318(10) 0.0216(9) 0.0132(8) -0.0015(8) -0.0108(8)
Ag41 0.0373(10) 0.0291(9) 0.0222(8) 0.0135(7) -0.0072(7) -0.0068(8)
Ag42 0.0378(10) 0.0302(9) 0.0178(8) 0.0054(7) -0.0041(7) -0.0091(8)
Ag43 0.0379(10) 0.0329(10) 0.0155(8) 0.0115(7) -0.0059(7) -0.0068(8)
Ag44 0.0419(11) 0.0340(10) 0.0232(9) 0.0099(8) -0.0036(8) -0.0145(9)
Ag45 0.0351(11) 0.0341(10) 0.0180(8) 0.0104(7) -0.0050(7) -0.0085(8)
Ag46 0.0413(9) 0.0315(8) 0.0235(7) 0.0145(6) -0.0060(6) -0.0081(6)
Ag47 0.0504(14) 0.0346(12) 0.0447(13) 0.0164(10) 0.0031(11) -0.0089(10)
Ag48 0.0430(9) 0.0382(8) 0.0164(6) 0.0074(6) -0.0003(6) -0.0143(7)
Ag49 0.0575(14) 0.0446(13) 0.0198(10) 0.0121(9) -0.0116(9) -0.0176(11)
Ag50 0.0415(9) 0.0338(8) 0.0310(8) 0.0050(6) -0.0043(6) -0.0090(7)
Ag51 0.0344(12) 0.0533(14) 0.0350(12) 0.0021(10) -0.0086(9) -0.0028(10)
S1 0.045(4) 0.037(4) 0.027(4) 0.021(3) 0.002(3) -0.013(3)
S2 0.034(4) 0.029(3) 0.022(3) 0.005(3) 0.009(3) -0.009(3)
S3 0.032(4) 0.020(3) 0.038(4) 0.009(3) 0.001(3) -0.008(3)
S4 0.079(6) 0.042(4) 0.019(3) 0.020(3) 0.003(4) -0.013(4)
S5 0.065(5) 0.025(4) 0.041(4) 0.005(3) 0.001(4) -0.008(4)
S6 0.055(5) 0.021(3) 0.025(3) 0.000(3) 0.011(3) -0.010(3)
S7 0.021(3) 0.025(3) 0.041(4) -0.004(3) 0.005(3) -0.005(3)
S8 0.030(4) 0.018(3) 0.032(3) 0.009(3) 0.005(3) -0.009(3)
S9 0.044(4) 0.036(4) 0.017(3) 0.009(3) -0.005(3) 0.000(3)
S10 0.030(4) 0.013(3) 0.037(4) 0.018(3) -0.003(3) -0.001(3)
S11 0.029(3) 0.017(3) 0.030(3) 0.013(3) -0.003(3) -0.008(3)
S12 0.041(4) 0.019(3) 0.032(4) 0.016(3) 0.013(3) -0.002(3)
S13 0.039(4) 0.029(4) 0.022(3) 0.012(3) 0.000(3) -0.009(3)
S14 0.044(4) 0.031(4) 0.040(4) 0.010(3) 0.014(3) -0.009(3)
S15 0.062(6) 0.084(7) 0.018(3) -0.010(4) 0.006(3) -0.010(5)
S16 0.040(4) 0.028(4) 0.032(4) 0.019(3) 0.005(3) 0.005(3)
S17 0.040(5) 0.034(4) 0.062(5) 0.023(4) 0.005(4) -0.003(3)
S18 0.034(4) 0.047(4) 0.025(3) 0.015(3) 0.003(3) -0.012(3)
S19 0.088(7) 0.061(6) 0.031(4) -0.003(4) -0.013(4) -0.043(5)
S20 0.051(5) 0.072(6) 0.023(4) 0.010(4) 0.003(3) -0.013(4)
S21 0.066(5) 0.022(4) 0.051(5) 0.027(3) -0.026(4) -0.018(3)
S22 0.065(5) 0.035(4) 0.015(3) 0.016(3) -0.011(3) -0.005(4)
S23 0.051(5) 0.031(4) 0.030(4) 0.010(3) -0.001(3) -0.010(3)
S24 0.046(4) 0.031(4) 0.022(3) 0.004(3) -0.006(3) -0.002(3)
S25 0.052(5) 0.026(4) 0.024(3) 0.007(3) -0.005(3) -0.012(3)
S26 0.036(4) 0.027(4) 0.044(4) 0.010(3) 0.005(3) -0.013(3)
S27 0.033(4) 0.019(3) 0.060(5) 0.001(3) -0.006(3) -0.005(3)
S28 0.032(4) 0.041(4) 0.026(3) 0.019(3) -0.006(3) -0.006(3)
S29 0.043(4) 0.044(4) 0.036(4) 0.020(3) -0.006(3) -0.013(4)
S30 0.040(4) 0.023(4) 0.062(5) 0.009(3) -0.003(4) 0.004(3)
S31 0.043(4) 0.035(4) 0.024(3) 0.020(3) -0.008(3) -0.005(3)
S32 0.039(4) 0.036(4) 0.028(3) 0.010(3) -0.003(3) -0.015(3)
S33 0.038(4) 0.037(4) 0.027(3) -0.002(3) 0.001(3) -0.009(3)
S34 0.048(5) 0.045(4) 0.024(3) 0.007(3) -0.007(3) 0.000(4)
S35 0.034(4) 0.036(4) 0.054(5) 0.010(4) -0.005(3) -0.010(3)
S36 0.034(4) 0.042(4) 0.024(3) 0.005(3) -0.003(3) -0.006(3)
N1 0.08(2) 0.047(17) 0.040(16) 0.001(13) 0.009(15) -0.040(16)

loop_
_atom_type_symbol
_atom_type_description
_atom_type_scat_dispersion_real
_atom_type_scat_dispersion_imag
_atom_type_scat_source
C C 0.0181 0.0091 'International Tables Vol C Tables 4.2.6.8 and 6.1.1.4'
H H 0.0000 0.0000 'International Tables Vol C Tables 4.2.6.8 and 6.1.1.4'
N N 0.0311 0.0180 'International Tables Vol C Tables 4.2.6.8 and 6.1.1.4'
S S 0.3331 0.5567 'International Tables Vol C Tables 4.2.6.8 and 6.1.1.4'
Ag Ag 0.1306 4.2820 'International Tables Vol C Tables 4.2.6.8 and 6.1.1.4'
Au Au -4.4197 7.2980 'International Tables Vol C Tables 4.2.6.8 and 6.1.1.4'

loop_
_geom_angle_atom_site_label_1
_geom_angle_atom_site_label_2
_geom_angle_atom_site_label_3
_geom_angle
_geom_angle_site_symmetry_1
_geom_angle_site_symmetry_3
Au6 Au1 Au13 116.89(7) . .
Au6 Au1 Au8 117.49(6) . .
Au13 Au1 Au8 62.86(6) . .
Au6 Au1 Au11 62.50(5) . .
Au13 Au1 Au11 117.80(7) . .
Au8 Au1 Au11 179.31(8) . .
Au6 Au1 Au9 179.94(8) . .
Au13 Au1 Au9 63.10(6) . .
Au8 Au1 Au9 62.45(5) . .
Au11 Au1 Au9 117.56(6) . .
Au6 Au1 Ag5 62.93(6) . .
Au13 Au1 Ag5 179.79(7) . .
Au8 Au1 Ag5 117.09(7) . .
Au11 Au1 Ag5 62.25(6) . .
Au9 Au1 Ag5 117.08(7) . .
Au6 Au1 Au10 115.54(6) . .
Au13 Au1 Au10 117.38(6) . .
Au8 Au1 Au10 116.52(7) . .
Au11 Au1 Au10 63.08(6) . .
Au9 Au1 Au10 64.50(5) . .
Ag5 Au1 Au10 62.83(5) . .
S1 Au2 Au1 160.69(18) . .
S1 Au2 Au7 118.3(2) . .
Au1 Au2 Au7 59.15(5) . .
S1 Au2 Au6 139.96(18) . .
Au1 Au2 Au6 57.97(5) . .
Au7 Au2 Au6 61.11(6) . .
S1 Au2 Au4 109.6(2) . .
Au1 Au2 Au4 58.33(5) . .
Au7 Au2 Au4 108.47(7) . .
Au6 Au2 Au4 107.57(7) . .
S1 Au2 Au8 103.57(18) . .
Au1 Au2 Au8 57.74(5) . .
Au7 Au2 Au8 60.17(6) . .
Au6 Au2 Au8 107.78(8) . .
Au4 Au2 Au8 59.26(6) . .
S1 Au2 Ag5 132.1(2) . .
Au1 Au2 Ag5 58.05(5) . .
Au7 Au2 Ag5 108.73(7) . .
Au6 Au2 Ag5 59.24(6) . .
Au4 Au2 Ag5 60.13(5) . .
Au8 Au2 Ag5 107.13(6) . .
S1 Au2 Au20 87.53(17) . .
Au1 Au2 Au20 110.84(6) . .
Au7 Au2 Au20 117.96(7) . .
Au6 Au2 Au20 64.05(6) . .
Au4 Au2 Au20 113.74(7) . .
Au8 Au2 Au20 168.27(7) . .
Ag5 Au2 Au20 61.77(5) . .
S4 Au3 Au1 160.2(2) . .
S4 Au3 Au10 115.9(2) . .
Au1 Au3 Au10 58.28(5) . .
S4 Au3 Au9 138.7(2) . .
Au1 Au3 Au9 57.96(5) . .
Au10 Au3 Au9 60.86(7) . .
S4 Au3 Au11 102.6(2) . .
Au1 Au3 Au11 57.73(5) . .
Au10 Au3 Au11 59.41(6) . .
Au9 Au3 Au11 107.58(8) . .
S4 Au3 Au12 112.3(2) . .
Au1 Au3 Au12 57.99(5) . .
Au10 Au3 Au12 107.68(7) . .
Au9 Au3 Au12 107.00(7) . .
Au11 Au3 Au12 59.97(6) . .
S4 Au3 Au13 135.9(2) . .
Au1 Au3 Au13 57.31(5) . .
Au10 Au3 Au13 107.33(8) . .
Au9 Au3 Au13 58.86(6) . .
Au11 Au3 Au13 106.76(7) . .
Au12 Au3 Au13 59.38(6) . .
S7 Au4 Au1 159.07(16) . .
S7 Au4 Au8 141.75(17) . .
Au1 Au4 Au8 58.11(6) . .
S7 Au4 Au2 120.03(17) . .
Au1 Au4 Au2 58.15(5) . .
Au8 Au4 Au2 60.47(6) . .
S7 Au4 Au9 131.93(17) . .
Au1 Au4 Au9 58.02(5) . .
Au8 Au4 Au9 58.97(6) . .
Au2 Au4 Au9 107.50(8) . .
S7 Au4 Ag5 102.04(16) . .
Au1 Au4 Ag5 58.00(5) . .
Au8 Au4 Ag5 108.09(8) . .
Au2 Au4 Ag5 60.14(6) . .
Au9 Au4 Ag5 107.54(8) . .
S7 Au4 Au10 107.97(17) . .
Au1 Au4 Au10 57.98(5) . .
Au8 Au4 Au10 107.55(8) . .
Au2 Au4 Au10 107.35(7) . .
Au9 Au4 Au10 60.59(6) . .
Ag5 Au4 Au10 59.01(5) . .
S7 Au4 Au15 88.02(16) . .
Au1 Au4 Au15 111.60(7) . .
Au8 Au4 Au15 64.28(6) . .
Au2 Au4 Au15 117.64(7) . .
Au9 Au4 Au15 62.53(6) . .
Ag5 Au4 Au15 169.40(8) . .
Au10 Au4 Au15 114.92(6) . .
S6 Au6 Au1 147.34(18) . .
S6 Au6 Au11 108.66(18) . .
Au1 Au6 Au11 58.91(5) . .
S6 Au6 Ag5 145.2(2) . .
Au1 Au6 Ag5 58.91(5) . .
Au11 Au6 Ag5 59.75(6) . .
S6 Au6 Au2 142.46(18) . .
Au1 Au6 Au2 58.72(5) . .
Au11 Au6 Au2 108.86(8) . .
Ag5 Au6 Au2 60.98(6) . .
S6 Au6 Ag21 73.10(18) . .
Au1 Au6 Ag21 114.82(8) . .
Au11 Au6 Ag21 171.20(9) . .
Ag5 Au6 Ag21 123.78(9) . .
Au2 Au6 Ag21 69.62(7) . .
S6 Au6 Au12 88.68(18) . .
Au1 Au6 Au12 58.69(5) . .
Au11 Au6 Au12 61.16(6) . .
Ag5 Au6 Au12 108.93(7) . .
Au2 Au6 Au12 108.31(7) . .
Ag21 Au6 Au12 110.65(8) . .
S6 Au6 Au7 106.0(2) . .
Au1 Au6 Au7 58.77(5) . .
Au11 Au6 Au7 109.51(7) . .
Ag5 Au6 Au7 108.76(7) . .
Au2 Au6 Au7 59.41(6) . .
Ag21 Au6 Au7 62.02(6) . .
Au12 Au6 Au7 60.52(6) . .
S12 Au7 Au1 158.83(18) . .
S12 Au7 Au2 102.30(18) . .
Au1 Au7 Au2 58.22(5) . .
S12 Au7 Au13 143.13(18) . .
Au1 Au7 Au13 57.54(5) . .
Au2 Au7 Au13 107.45(7) . .
S12 Au7 Au8 122.87(19) . .
Au1 Au7 Au8 57.55(5) . .
Au2 Au7 Au8 60.44(6) . .
Au13 Au7 Au8 58.99(6) . .
S12 Au7 Au6 107.36(17) . .
Au1 Au7 Au6 57.13(5) . .
Au2 Au7 Au6 59.48(6) . .
Au13 Au7 Au6 106.30(7) . .
Au8 Au7 Au6 106.74(8) . .
S12 Au7 Au12 130.10(19) . .
Au1 Au7 Au12 57.65(5) . .
Au2 Au7 Au12 107.20(7) . .
Au13 Au7 Au12 59.66(6) . .
Au8 Au7 Au12 106.66(7) . .
Au6 Au7 Au12 59.06(6) . .
S13 Au8 Au1 147.94(18) . .
S13 Au8 Au9 146.71(16) . .
Au1 Au8 Au9 59.03(5) . .
S13 Au8 Au13 111.00(19) . .
Au1 Au8 Au13 58.50(6) . .
Au9 Au8 Au13 60.49(7) . .
S13 Au8 Au4 139.76(19) . .
Au1 Au8 Au4 58.88(5) . .
Au9 Au8 Au4 61.14(6) . .
Au13 Au8 Au4 109.15(7) . .
S13 Au8 Au7 89.10(18) . .
Au1 Au8 Au7 59.05(5) . .
Au9 Au8 Au7 109.39(8) . .
Au13 Au8 Au7 60.40(6) . .
Au4 Au8 Au7 108.67(7) . .
S13 Au8 Au2 104.17(16) . .
Au1 Au8 Au2 58.32(5) . .
Au9 Au8 Au2 109.06(7) . .
Au13 Au8 Au2 107.74(8) . .
Au4 Au8 Au2 60.27(6) . .
Au7 Au8 Au2 59.39(6) . .
S3 Au9 Au1 149.94(19) . .
S3 Au9 Au8 110.50(17) . .
Au1 Au9 Au8 58.53(5) . .
S3 Au9 Au13 144.86(18) . .
Au1 Au9 Au13 58.14(5) . .
Au8 Au9 Au13 59.88(7) . .
S3 Au9 Ag24 74.32(16) . .
Au1 Au9 Ag24 113.59(8) . .
Au8 Au9 Ag24 171.27(9) . .
Au13 Au9 Ag24 120.54(9) . .
S3 Au9 Au4 91.73(18) . .
Au1 Au9 Au4 58.29(5) . .
Au8 Au9 Au4 59.89(6) . .
Au13 Au9 Au4 107.69(7) . .
Ag24 Au9 Au4 113.53(8) . .
S3 Au9 Au3 140.84(17) . .
Au1 Au9 Au3 58.30(5) . .
Au8 Au9 Au3 108.66(8) . .
Au13 Au9 Au3 60.89(7) . .
Ag24 Au9 Au3 66.82(7) . .
Au4 Au9 Au3 107.69(7) . .
S3 Au9 Au10 107.43(18) . .
Au1 Au9 Au10 57.80(5) . .
Au8 Au9 Au10 107.69(7) . .
Au13 Au9 Au10 107.65(8) . .
Ag24 Au9 Au10 63.62(6) . .
Au4 Au9 Au10 59.85(6) . .
Au3 Au9 Au10 59.23(6) . .
S16 Au10 Au1 156.95(19) . .
S16 Au10 Ag5 144.37(19) . .
Au1 Au10 Ag5 58.58(5) . .
S16 Au10 Au11 124.6(2) . .
Au1 Au10 Au11 58.25(5) . .
Ag5 Au10 Au11 59.26(6) . .
S16 Au10 Au3 101.33(19) . .
Au1 Au10 Au3 58.52(5) . .
Ag5 Au10 Au3 108.32(8) . .
Au11 Au10 Au3 60.67(7) . .
S16 Au10 Au4 127.6(2) . .
Au1 Au10 Au4 58.16(5) . .
Ag5 Au10 Au4 60.45(6) . .
Au11 Au10 Au4 107.62(7) . .
Au3 Au10 Au4 108.01(7) . .
S16 Au10 Au9 103.84(18) . .
Au1 Au10 Au9 57.70(5) . .
Ag5 Au10 Au9 107.87(7) . .
Au11 Au10 Au9 107.82(8) . .
Au3 Au10 Au9 59.92(7) . .
Au4 Au10 Au9 59.56(6) . .
S16 Au10 Au19 86.27(18) . .
Au1 Au10 Au19 111.60(6) . .
Ag5 Au10 Au19 63.62(5) . .
Au11 Au10 Au19 62.64(6) . .
Au3 Au10 Au19 115.10(8) . .
Au4 Au10 Au19 116.99(7) . .
Au9 Au10 Au19 169.27(7) . .
S9 Au11 Au1 152.08(19) . .
S9 Au11 Au6 143.25(18) . .
Au1 Au11 Au6 58.59(5) . .
S9 Au11 Ag5 111.03(19) . .
Au1 Au11 Ag5 59.08(6) . .
Au6 Au11 Ag5 60.54(6) . .
S9 Au11 Au10 93.48(19) . .
Au1 Au11 Au10 58.67(5) . .
Au6 Au11 Au10 108.61(8) . .
Ag5 Au11 Au10 60.31(6) . .
S9 Au11 Ag16 67.12(19) . .
Au1 Au11 Ag16 117.55(9) . .
Au6 Au11 Ag16 127.24(11) . .
Ag5 Au11 Ag16 169.87(9) . .
Au10 Au11 Ag16 109.59(8) . .
S9 Au11 Au3 107.99(17) . .
Au1 Au11 Au3 58.39(5) . .
Au6 Au11 Au3 108.47(8) . .
Ag5 Au11 Au3 108.56(8) . .
Au10 Au11 Au3 59.93(7) . .
Ag16 Au11 Au3 63.95(8) . .
S9 Au11 Au12 140.10(19) . .
Au1 Au11 Au12 58.25(6) . .
Au6 Au11 Au12 60.20(6) . .
Ag5 Au11 Au12 108.80(7) . .
Au10 Au11 Au12 108.22(8) . .
Ag16 Au11 Au12 74.08(9) . .
Au3 Au11 Au12 60.13(6) . .
S15 Au12 Au1 160.0(2) . .
S15 Au12 Au6 129.4(2) . .
Au1 Au12 Au6 57.86(5) . .
S15 Au12 Au13 104.0(2) . .
Au1 Au12 Au13 57.76(6) . .
Au6 Au12 Au13 107.29(8) . .
S15 Au12 Au11 141.9(2) . .
Au1 Au12 Au11 57.76(6) . .
Au6 Au12 Au11 58.63(6) . .
Au13 Au12 Au11 107.58(8) . .
S15 Au12 Au3 122.8(2) . .
Au1 Au12 Au3 58.15(6) . .
Au6 Au12 Au3 107.02(8) . .
Au13 Au12 Au3 60.50(6) . .
Au11 Au12 Au3 59.90(6) . .
S15 Au12 Au7 106.6(2) . .
Au1 Au12 Au7 58.48(5) . .
Au6 Au12 Au7 60.42(6) . .
Au13 Au12 Au7 59.56(6) . .
Au11 Au12 Au7 107.41(8) . .
Au3 Au12 Au7 108.29(8) . .
S18 Au13 Au1 146.97(17) . .
S18 Au13 Au8 149.59(19) . .
Au1 Au13 Au8 58.64(6) . .
S18 Au13 Au9 113.27(19) . .
Au1 Au13 Au9 58.76(6) . .
Au8 Au13 Au9 59.63(6) . .
S18 Au13 Ag23 68.5(2) . .
Au1 Au13 Ag23 115.05(8) . .
Au8 Au13 Ag23 123.17(8) . .
Au9 Au13 Ag23 171.77(10) . .
S18 Au13 Au7 137.7(2) . .
Au1 Au13 Au7 59.17(5) . .
Au8 Au13 Au7 60.61(6) . .
Au9 Au13 Au7 108.88(8) . .
Ag23 Au13 Au7 69.26(8) . .
S18 Au13 Au12 101.44(19) . .
Au1 Au13 Au12 58.55(6) . .
Au8 Au13 Au12 108.83(7) . .
Au9 Au13 Au12 108.70(8) . .
Ag23 Au13 Au12 63.23(7) . .
Au7 Au13 Au12 60.78(6) . .
S18 Au13 Au3 89.40(17) . .
Au1 Au13 Au3 58.25(5) . .
Au8 Au13 Au3 107.95(8) . .
Au9 Au13 Au3 60.24(7) . .
Ag23 Au13 Au3 112.31(9) . .
Au7 Au13 Au3 108.96(7) . .
Au12 Au13 Au3 60.12(6) . .
S2 Au15 S3 170.0(3) . .
S2 Au15 Au4 95.83(17) . .
S3 Au15 Au4 90.42(17) . .
S2 Au15 Au9 138.62(18) . .
S3 Au15 Au9 51.32(18) . .
Au4 Au15 Au9 56.02(5) . .
S2 Au15 Au8 85.64(18) . .
S3 Au15 Au8 104.39(19) . .
Au4 Au15 Au8 54.67(5) . .
Au9 Au15 Au8 53.84(5) . .
S5 Au17 S6 169.0(3) . .
S5 Au17 Au12 101.3(2) . .
S6 Au17 Au12 87.81(19) . .
S5 Au17 Au11 87.1(2) . .
S6 Au17 Au11 103.14(18) . .
Au12 Au17 Au11 56.66(6) . .
S5 Au17 Au6 140.6(2) . .
S6 Au17 Au6 50.08(17) . .
Au12 Au17 Au6 55.74(5) . .
Au11 Au17 Au6 53.80(5) . .
S8 Au19 S9 168.9(2) . .
S8 Au19 Au10 98.00(17) . .
S9 Au19 Au10 91.06(19) . .
S8 Au19 Au11 139.23(17) . .
S9 Au19 Au11 51.78(17) . .
Au10 Au19 Au11 55.63(6) . .
S8 Au19 Ag5 85.53(16) . .
S9 Au19 Ag5 105.02(17) . .
Au10 Au19 Ag5 55.14(5) . .
Au11 Au19 Ag5 54.27(5) . .
S11 Au20 S10 167.9(2) . .
S11 Au20 Au2 100.36(17) . .
S10 Au20 Au2 90.51(16) . .
S11 Au20 Ag5 137.44(18) . .
S10 Au20 Ag5 53.57(16) . .
Au2 Au20 Ag5 58.13(5) . .
S11 Au20 Au6 81.74(17) . .
S10 Au20 Au6 108.98(17) . .
Au2 Au20 Au6 56.48(5) . .
Ag5 Au20 Au6 55.69(5) . .
S14 Au22 S13 170.7(3) . .
S14 Au22 Au7 100.2(2) . .
S13 Au22 Au7 88.33(18) . .
S14 Au22 Au8 139.3(2) . .
S13 Au22 Au8 49.21(16) . .
Au7 Au22 Au8 56.06(5) . .
S14 Au22 Au13 86.6(2) . .
S13 Au22 Au13 101.38(17) . .
Au7 Au22 Au13 55.50(5) . .
Au8 Au22 Au13 52.94(5) . .
S17 Au25 S18 169.6(3) . .
S17 Au25 Au3 98.3(2) . .
S18 Au25 Au3 90.33(18) . .
S17 Au25 Au13 136.8(2) . .
S18 Au25 Au13 53.21(17) . .
Au3 Au25 Au13 57.87(5) . .
S17 Au25 Au9 81.9(2) . .
S18 Au25 Au9 107.86(17) . .
Au3 Au25 Au9 55.92(6) . .
Au13 Au25 Au9 54.95(6) . .
Ag30 Au26 Au30 0.0 2_567 2_567
Ag30 Au26 Au30 180.0 2_567 .
Au30 Au26 Au30 180.00(9) 2_567 .
Ag30 Au26 Au28 63.99(5) 2_567 .
Au30 Au26 Au28 63.99(5) 2_567 .
Au30 Au26 Au28 116.01(5) . .
Ag30 Au26 Ag28 116.01(5) 2_567 2_567
Au30 Au26 Ag28 116.01(5) 2_567 2_567
Au30 Au26 Ag28 63.99(5) . 2_567
Au28 Au26 Ag28 180.0 . 2_567
Ag30 Au26 Au28 116.01(5) 2_567 2_567
Au30 Au26 Au28 116.01(5) 2_567 2_567
Au30 Au26 Au28 63.99(5) . 2_567
Au28 Au26 Au28 180.00(3) . 2_567
Ag28 Au26 Au28 0.0 2_567 2_567
Ag30 Au26 Ag31 64.02(6) 2_567 2_567
Au30 Au26 Ag31 64.02(6) 2_567 2_567
Au30 Au26 Ag31 115.98(6) . 2_567
Au28 Au26 Ag31 63.60(5) . 2_567
Ag28 Au26 Ag31 116.40(5) 2_567 2_567
Au28 Au26 Ag31 116.40(5) 2_567 2_567
Ag30 Au26 Au31 64.02(6) 2_567 2_567
Au30 Au26 Au31 64.02(6) 2_567 2_567
Au30 Au26 Au31 115.98(6) . 2_567
Au28 Au26 Au31 63.60(5) . 2_567
Ag28 Au26 Au31 116.40(5) 2_567 2_567
Au28 Au26 Au31 116.40(5) 2_567 2_567
Ag31 Au26 Au31 0.0 2_567 2_567
Ag30 Au26 Au31 115.98(6) 2_567 .
Au30 Au26 Au31 115.98(6) 2_567 .
Au30 Au26 Au31 64.02(6) . .
Au28 Au26 Au31 116.40(5) . .
Ag28 Au26 Au31 63.59(5) 2_567 .
Au28 Au26 Au31 63.59(5) 2_567 .
Ag31 Au26 Au31 180.0 2_567 .
Au31 Au26 Au31 180.00(9) 2_567 .
S19 Au27 Au26 150.7(2) . .
S19 Au27 Ag32 138.1(3) . 2_567
Au26 Au27 Ag32 59.42(5) . 2_567
S19 Au27 Au32 138.1(3) . 2_567
Au26 Au27 Au32 59.42(5) . 2_567
Ag32 Au27 Au32 0.0 2_567 2_567
S19 Au27 Ag28 145.4(3) . 2_567
Au26 Au27 Ag28 58.27(5) . 2_567
Ag32 Au27 Ag28 61.63(7) 2_567 2_567
Au32 Au27 Ag28 61.63(7) 2_567 2_567
S19 Au27 Au28 145.4(3) . 2_567
Au26 Au27 Au28 58.27(5) . 2_567
Ag32 Au27 Au28 61.63(7) 2_567 2_567
Au32 Au27 Au28 61.63(7) 2_567 2_567
Ag28 Au27 Au28 0.0 2_567 2_567
S19 Au27 Ag31 105.4(3) . 2_567
Au26 Au27 Ag31 58.45(5) . 2_567
Ag32 Au27 Ag31 60.90(7) 2_567 2_567
Au32 Au27 Ag31 60.90(7) 2_567 2_567
Ag28 Au27 Ag31 109.03(8) 2_567 2_567
Au28 Au27 Ag31 109.03(8) 2_567 2_567
S19 Au27 Au31 105.4(3) . 2_567
Au26 Au27 Au31 58.45(5) . 2_567
Ag32 Au27 Au31 60.90(7) 2_567 2_567
Au32 Au27 Au31 60.90(7) 2_567 2_567
Ag28 Au27 Au31 109.03(8) 2_567 2_567
Au28 Au27 Au31 109.03(8) 2_567 2_567
Ag31 Au27 Au31 0.0 2_567 2_567
S19 Au27 Au29 93.0(2) . .
Au26 Au27 Au29 57.89(5) . .
Ag32 Au27 Au29 108.46(8) 2_567 .
Au32 Au27 Au29 108.46(8) 2_567 .
Ag28 Au27 Au29 107.14(7) 2_567 .
Au28 Au27 Au29 107.14(7) 2_567 .
Ag31 Au27 Au29 59.19(6) 2_567 .
Au31 Au27 Au29 59.19(6) 2_567 .
S19 Au27 Ag35 77.7(3) . .
Au26 Au27 Ag35 112.39(8) . .
Ag32 Au27 Ag35 125.62(8) 2_567 .
Au32 Au27 Ag35 125.62(8) 2_567 .
Ag28 Au27 Ag35 69.58(7) 2_567 .
Au28 Au27 Ag35 69.58(7) 2_567 .
Ag31 Au27 Ag35 166.10(10) 2_567 .
Au31 Au27 Ag35 166.10(10) 2_567 .
Au29 Au27 Ag35 107.46(9) . .
S19 Au27 Au30 113.3(3) . .
Au26 Au27 Au30 56.95(5) . .
Ag32 Au27 Au30 108.64(8) 2_567 .
Au32 Au27 Au30 108.64(8) 2_567 .
Ag28 Au27 Au30 59.77(6) 2_567 .
Au28 Au27 Au30 59.77(6) 2_567 .
Ag31 Au27 Au30 105.94(7) 2_567 .
Au31 Au27 Au30 105.94(7) 2_567 .
Au29 Au27 Au30 58.24(6) . .
Ag35 Au27 Au30 60.98(7) . .
S21 Au28 Au26 157.61(19) . .
S21 Au28 Ag27 142.8(2) . 2_567
Au26 Au28 Ag27 59.06(5) . 2_567
S21 Au28 Au27 142.8(2) . 2_567
Au26 Au28 Au27 59.06(5) . 2_567
Ag27 Au28 Au27 0.0 2_567 2_567
S21 Au28 Ag31 100.74(19) . 2_567
Au26 Au28 Ag31 58.41(4) . 2_567
Ag27 Au28 Ag31 109.81(7) 2_567 2_567
Au27 Au28 Ag31 109.81(7) 2_567 2_567
S21 Au28 Au31 100.74(19) . 2_567
Au26 Au28 Au31 58.41(4) . 2_567
Ag27 Au28 Au31 109.81(7) 2_567 2_567
Au27 Au28 Au31 109.81(7) 2_567 2_567
Ag31 Au28 Au31 0.0 2_567 2_567
S21 Au28 Ag30 121.6(3) . 2_567
Au26 Au28 Ag30 57.84(5) . 2_567
Ag27 Au28 Ag30 61.66(6) 2_567 2_567
Au27 Au28 Ag30 61.66(6) 2_567 2_567
Ag31 Au28 Ag30 60.23(6) 2_567 2_567
Au31 Au28 Ag30 60.23(6) 2_567 2_567
S21 Au28 Au30 121.6(3) . 2_567
Au26 Au28 Au30 57.84(5) . 2_567
Ag27 Au28 Au30 61.66(6) 2_567 2_567
Au27 Au28 Au30 61.66(6) 2_567 2_567
Ag31 Au28 Au30 60.23(6) 2_567 2_567
Au31 Au28 Au30 60.23(6) 2_567 2_567
Ag30 Au28 Au30 0.0 2_567 2_567
S21 Au28 Au32 130.6(2) . .
Au26 Au28 Au32 58.46(5) . .
Ag27 Au28 Au32 58.19(7) 2_567 .
Au27 Au28 Au32 58.19(7) 2_567 .
Ag31 Au28 Au32 108.41(7) 2_567 .
Au31 Au28 Au32 108.41(7) 2_567 .
Ag30 Au28 Au32 107.43(7) 2_567 .
Au30 Au28 Au32 107.43(7) 2_567 .
S21 Au28 Au29 105.5(2) . .
Au26 Au28 Au29 58.22(5) . .
Ag27 Au28 Au29 108.11(7) 2_567 .
Au27 Au28 Au29 108.11(7) 2_567 .
Ag31 Au28 Au29 59.03(7) 2_567 .
Au31 Au28 Au29 59.03(7) 2_567 .
Ag30 Au28 Au29 107.20(7) 2_567 .
Au30 Au28 Au29 107.20(7) 2_567 .
Au32 Au28 Au29 61.31(6) . .
S22 Au29 Au26 159.29(18) . .
S22 Au29 Au30 102.61(18) . .
Au26 Au29 Au30 58.09(5) . .
S22 Au29 Ag31 141.52(19) . 2_567
Au26 Au29 Ag31 58.58(5) . 2_567
Au30 Au29 Ag31 108.56(7) . 2_567
S22 Au29 Au31 141.52(19) . 2_567
Au26 Au29 Au31 58.58(5) . 2_567
Au30 Au29 Au31 108.56(7) . 2_567
Ag31 Au29 Au31 0.0 2_567 2_567
S22 Au29 Au28 130.46(18) . .
Au26 Au29 Au28 57.62(5) . .
Au30 Au29 Au28 106.70(7) . .
Ag31 Au29 Au28 60.03(7) 2_567 .
Au31 Au29 Au28 60.03(7) 2_567 .
S22 Au29 Au27 122.06(19) . .
Au26 Au29 Au27 58.06(5) . .
Au30 Au29 Au27 61.30(6) . .
Ag31 Au29 Au27 59.41(7) 2_567 .
Au31 Au29 Au27 59.41(7) 2_567 .
Au28 Au29 Au27 106.99(8) . .
S22 Au29 Ag36 51.23(18) . .
Au26 Au29 Ag36 109.28(7) . .
Au30 Au29 Ag36 64.57(7) . .
Ag31 Au29 Ag36 166.66(8) 2_567 .
Au31 Au29 Ag36 166.66(8) 2_567 .
Au28 Au29 Ag36 109.75(8) . .
Au27 Au29 Ag36 120.81(8) . .
S22 Au29 Au32 107.74(19) . .
Au26 Au29 Au32 57.46(5) . .
Au30 Au29 Au32 59.06(6) . .
Ag31 Au29 Au32 107.41(8) 2_567 .
Au31 Au29 Au32 107.41(8) 2_567 .
Au28 Au29 Au32 59.05(6) . .
Au27 Au29 Au32 107.59(6) . .
Ag36 Au29 Au32 59.32(7) . .
S25 Au30 Au26 161.78(19) . .
S25 Au30 Au29 116.20(16) . .
Au26 Au30 Au29 59.06(5) . .
S25 Au30 Au32 137.02(19) . .
Au26 Au30 Au32 58.90(6) . .
Au29 Au30 Au32 62.32(6) . .
S25 Au30 Ag28 112.29(17) . 2_567
Au26 Au30 Ag28 58.18(5) . 2_567
Au29 Au30 Ag28 107.96(8) . 2_567
Au32 Au30 Ag28 108.00(8) . 2_567
S25 Au30 Au28 112.29(17) . 2_567
Au26 Au30 Au28 58.18(5) . 2_567
Au29 Au30 Au28 107.96(8) . 2_567
Au32 Au30 Au28 108.00(8) . 2_567
Ag28 Au30 Au28 0.0 2_567 2_567
S25 Au30 Au31 133.23(17) . .
Au26 Au30 Au31 58.37(5) . .
Au29 Au30 Au31 109.42(8) . .
Au32 Au30 Au31 59.66(6) . .
Ag28 Au30 Au31 59.82(6) 2_567 .
Au28 Au30 Au31 59.82(6) 2_567 .
S25 Au30 Au27 103.88(19) . .
Au26 Au30 Au27 58.04(6) . .
Au29 Au30 Au27 60.46(6) . .
Au32 Au30 Au27 109.46(8) . .
Ag28 Au30 Au27 58.57(6) 2_567 .
Au28 Au30 Au27 58.57(6) 2_567 .
Au31 Au30 Au27 107.02(9) . .
S24 Au31 Au26 151.29(18) . .
S24 Au31 Ag29 141.31(17) . 2_567
Au26 Au31 Ag29 58.78(5) . 2_567
S24 Au31 Au29 141.31(17) . 2_567
Au26 Au31 Au29 58.78(5) . 2_567
Ag29 Au31 Au29 0.0 2_567 2_567
S24 Au31 Ag27 141.94(18) . 2_567
Au26 Au31 Ag27 58.82(5) . 2_567
Ag29 Au31 Ag27 61.40(7) 2_567 2_567
Au29 Au31 Ag27 61.40(7) 2_567 2_567
S24 Au31 Au27 141.94(18) . 2_567
Au26 Au31 Au27 58.82(5) . 2_567
Ag29 Au31 Au27 61.40(7) 2_567 2_567
Au29 Au31 Au27 61.40(7) 2_567 2_567
Ag27 Au31 Au27 0.0 2_567 2_567
S24 Au31 Au32 110.32(18) . .
Au26 Au31 Au32 58.66(5) . .
Ag29 Au31 Au32 108.23(8) 2_567 .
Au29 Au31 Au32 108.23(8) 2_567 .
Ag27 Au31 Au32 58.38(7) 2_567 .
Au27 Au31 Au32 58.38(7) 2_567 .
S24 Au31 Ag28 108.78(18) . 2_567
Au26 Au31 Ag28 57.99(5) . 2_567
Ag29 Au31 Ag28 60.94(7) 2_567 2_567
Au29 Au31 Ag28 60.94(7) 2_567 2_567
Ag27 Au31 Ag28 109.25(8) 2_567 2_567
Au27 Au31 Ag28 109.25(8) 2_567 2_567
Au32 Au31 Ag28 108.09(7) . 2_567
S24 Au31 Au28 108.78(18) . 2_567
Au26 Au31 Au28 57.99(5) . 2_567
Ag29 Au31 Au28 60.94(7) 2_567 2_567
Au29 Au31 Au28 60.94(7) 2_567 2_567
Ag27 Au31 Au28 109.25(8) 2_567 2_567
Au27 Au31 Au28 109.25(8) 2_567 2_567
Au32 Au31 Au28 108.09(7) . 2_567
Ag28 Au31 Au28 0.0 2_567 2_567
S24 Au31 Au30 93.71(18) . .
Au26 Au31 Au30 57.61(5) . .
Ag29 Au31 Au30 108.50(8) 2_567 .
Au29 Au31 Au30 108.50(8) 2_567 .
Ag27 Au31 Au30 106.63(7) 2_567 .
Au27 Au31 Au30 106.63(7) 2_567 .
Au32 Au31 Au30 59.64(6) . .
Ag28 Au31 Au30 59.95(6) 2_567 .
Au28 Au31 Au30 59.95(6) 2_567 .
S26 Au32 Au26 151.1(2) . .
S26 Au32 Ag27 104.8(2) . 2_567
Au26 Au32 Ag27 59.58(6) . 2_567
S26 Au32 Au27 104.8(2) . 2_567
Au26 Au32 Au27 59.58(6) . 2_567
Ag27 Au32 Au27 0.0 2_567 2_567
S26 Au32 Au30 145.6(2) . .
Au26 Au32 Au30 57.92(5) . .
Ag27 Au32 Au30 109.34(8) 2_567 .
Au27 Au32 Au30 109.34(8) 2_567 .
S26 Au32 Au31 138.71(19) . .
Au26 Au32 Au31 58.44(5) . .
Ag27 Au32 Au31 60.72(7) 2_567 .
Au27 Au32 Au31 60.72(7) 2_567 .
Au30 Au32 Au31 60.70(6) . .
S26 Au32 Au28 93.57(19) . .
Au26 Au32 Au28 57.83(5) . .
Ag27 Au32 Au28 60.19(7) 2_567 .
Au27 Au32 Au28 60.19(7) 2_567 .
Au30 Au32 Au28 106.83(8) . .
Au31 Au32 Au28 107.78(8) . .
S26 Au32 Ag36 82.4(2) . .
Au26 Au32 Ag36 109.90(7) . .
Ag27 Au32 Ag36 168.38(9) 2_567 .
Au27 Au32 Ag36 168.38(9) 2_567 .
Au30 Au32 Ag36 64.69(7) . .
Au31 Au32 Ag36 119.59(9) . .
Au28 Au32 Ag36 110.88(8) . .
S26 Au32 Au29 113.98(18) . .
Au26 Au32 Au29 57.44(5) . .
Ag27 Au32 Au29 108.38(8) 2_567 .
Au27 Au32 Au29 108.38(8) 2_567 .
Au30 Au32 Au29 58.62(6) . .
Au31 Au32 Au29 107.31(7) . .
Au28 Au32 Au29 59.65(6) . .
Ag36 Au32 Au29 60.05(7) . .
S20 Au34 S19 164.2(3) . .
S20 Au34 Au29 103.2(2) . .
S19 Au34 Au29 92.3(2) . .
S20 Au34 Ag31 90.3(2) . 2_567
S19 Au34 Ag31 101.1(2) . 2_567
Au29 Au34 Ag31 56.16(6) . 2_567
S20 Au34 Au31 90.3(2) . 2_567
S19 Au34 Au31 101.1(2) . 2_567
Au29 Au34 Au31 56.16(6) . 2_567
Ag31 Au34 Au31 0.0 2_567 2_567
S20 Au34 Au27 144.5(2) . .
S19 Au34 Au27 48.87(19) . .
Au29 Au34 Au27 56.24(5) . .
Ag31 Au34 Au27 54.47(6) 2_567 .
Au31 Au34 Au27 54.47(6) 2_567 .
S20 Au34 Ag33 44.1(2) . .
S19 Au34 Ag33 151.3(2) . .
Au29 Au34 Ag33 62.44(6) . .
Ag31 Au34 Ag33 54.48(6) 2_567 .
Au31 Au34 Ag33 54.48(6) 2_567 .
Au27 Au34 Ag33 102.96(7) . .
S24 Au37 S23 171.5(3) . .
S24 Au37 Au31 52.23(19) . .
S23 Au37 Au31 136.2(2) . .
S24 Au37 Au32 106.9(2) . .
S23 Au37 Au32 81.4(2) . .
Au31 Au37 Au32 55.49(5) . .
S24 Au37 Au30 91.38(19) . .
S23 Au37 Au30 94.88(19) . .
Au31 Au37 Au30 56.08(6) . .
Au32 Au37 Au30 55.03(5) . .
S26 Au38 S27 169.8(2) . .
S26 Au38 Au28 92.83(18) . .
S27 Au38 Au28 96.99(18) . .
S26 Au38 Ag27 98.94(17) . 2_567
S27 Au38 Ag27 89.06(19) . 2_567
Au28 Au38 Ag27 55.33(5) . 2_567
S26 Au38 Au27 98.94(17) . 2_567
S27 Au38 Au27 89.06(19) . 2_567
Au28 Au38 Au27 55.33(5) . 2_567
Ag27 Au38 Au27 0.0 2_567 2_567
S26 Au38 Au32 49.25(16) . .
S27 Au38 Au32 140.20(19) . .
Au28 Au38 Au32 55.17(5) . .
Ag27 Au38 Au32 52.45(6) 2_567 .
Au27 Au38 Au32 52.45(6) 2_567 .
Au40 Au39 Ag40 180.0 . 2_566
Au40 Au39 Au40 180.0 . 2_566
Ag40 Au39 Au40 0.0 2_566 2_566
Au40 Au39 Ag45 62.69(5) . 2_566
Ag40 Au39 Ag45 117.31(5) 2_566 2_566
Au40 Au39 Ag45 117.31(5) 2_566 2_566
Au40 Au39 Au45 62.69(5) . 2_566
Ag40 Au39 Au45 117.31(5) 2_566 2_566
Au40 Au39 Au45 117.31(5) 2_566 2_566
Ag45 Au39 Au45 0.0 2_566 2_566
Au40 Au39 Au45 117.31(5) . .
Ag40 Au39 Au45 62.69(5) 2_566 .
Au40 Au39 Au45 62.69(5) 2_566 .
Ag45 Au39 Au45 180.0 2_566 .
Au45 Au39 Au45 180.0 2_566 .
Au40 Au39 Au44 117.21(6) . .
Ag40 Au39 Au44 62.78(6) 2_566 .
Au40 Au39 Au44 62.78(6) 2_566 .
Ag45 Au39 Au44 116.88(5) 2_566 .
Au45 Au39 Au44 116.88(5) 2_566 .
Au45 Au39 Au44 63.12(5) . .
Au40 Au39 Ag44 62.79(6) . 2_566
Ag40 Au39 Ag44 117.22(6) 2_566 2_566
Au40 Au39 Ag44 117.22(6) 2_566 2_566
Ag45 Au39 Ag44 63.12(5) 2_566 2_566
Au45 Au39 Ag44 63.12(5) 2_566 2_566
Au45 Au39 Ag44 116.88(5) . 2_566
Au44 Au39 Ag44 180.0 . 2_566
Au40 Au39 Au44 62.79(6) . 2_566
Ag40 Au39 Au44 117.22(6) 2_566 2_566
Au40 Au39 Au44 117.22(6) 2_566 2_566
Ag45 Au39 Au44 63.12(5) 2_566 2_566
Au45 Au39 Au44 63.12(5) 2_566 2_566
Au45 Au39 Au44 116.88(5) . 2_566
Au44 Au39 Au44 180.0 . 2_566
Ag44 Au39 Au44 0.0 2_566 2_566
S28 Au40 Au39 148.78(16) . .
S28 Au40 Ag45 147.96(18) . 2_566
Au39 Au40 Ag45 58.71(5) . 2_566
S28 Au40 Au45 147.96(18) . 2_566
Au39 Au40 Au45 58.71(5) . 2_566
Ag45 Au40 Au45 0.0 2_566 2_566
S28 Au40 Ag44 113.1(2) . 2_566
Au39 Au40 Ag44 58.80(5) . 2_566
Ag45 Au40 Ag44 60.45(7) 2_566 2_566
Au45 Au40 Ag44 60.45(7) 2_566 2_566
S28 Au40 Au44 113.1(2) . 2_566
Au39 Au40 Au44 58.80(5) . 2_566
Ag45 Au40 Au44 60.45(7) 2_566 2_566
Au45 Au40 Au44 60.45(7) 2_566 2_566
Ag44 Au40 Au44 0.0 2_566 2_566
S28 Au40 Ag51 70.9(2) . 2_566
Au39 Au40 Ag51 112.43(8) . 2_566
Ag45 Au40 Ag51 121.62(9) 2_566 2_566
Au45 Au40 Ag51 121.62(9) 2_566 2_566
Ag44 Au40 Ag51 169.48(9) 2_566 2_566
Au44 Au40 Ag51 169.48(9) 2_566 2_566
S28 Au40 Ag41 137.4(2) . 2_566
Au39 Au40 Ag41 58.80(5) . 2_566
Ag45 Au40 Ag41 61.13(6) 2_566 2_566
Au45 Au40 Ag41 61.13(6) 2_566 2_566
Ag44 Au40 Ag41 109.39(8) 2_566 2_566
Au44 Au40 Ag41 109.39(8) 2_566 2_566
Ag51 Au40 Ag41 66.71(8) 2_566 2_566
S28 Au40 Au41 137.4(2) . 2_566
Au39 Au40 Au41 58.80(5) . 2_566
Ag45 Au40 Au41 61.13(6) 2_566 2_566
Au45 Au40 Au41 61.13(6) 2_566 2_566
Ag44 Au40 Au41 109.39(8) 2_566 2_566
Au44 Au40 Au41 109.39(8) 2_566 2_566
Ag51 Au40 Au41 66.71(8) 2_566 2_566
Ag41 Au40 Au41 0.0 2_566 2_566
S28 Au40 Au43 90.60(16) . .
Au39 Au40 Au43 58.73(5) . .
Ag45 Au40 Au43 108.60(9) 2_566 .
Au45 Au40 Au43 108.60(9) 2_566 .
Ag44 Au40 Au43 59.99(6) 2_566 .
Au44 Au40 Au43 59.99(6) 2_566 .
Ag51 Au40 Au43 111.16(8) 2_566 .
Ag41 Au40 Au43 108.50(8) 2_566 .
Au41 Au40 Au43 108.50(8) 2_566 .
S30 Au41 Au39 156.8(2) . .
S30 Au41 Ag44 99.8(2) . 2_566
Au39 Au41 Ag44 57.98(5) . 2_566
S30 Au41 Au44 99.8(2) . 2_566
Au39 Au41 Au44 57.98(5) . 2_566
Ag44 Au41 Au44 0.0 2_566 2_566
S30 Au41 Ag40 144.2(2) . 2_566
Au39 Au41 Ag40 57.69(5) . 2_566
Ag44 Au41 Ag40 107.81(7) 2_566 2_566
Au44 Au41 Ag40 107.81(7) 2_566 2_566
S30 Au41 Au40 144.2(2) . 2_566
Au39 Au41 Au40 57.69(5) . 2_566
Ag44 Au41 Au40 107.81(7) 2_566 2_566
Au44 Au41 Au40 107.81(7) 2_566 2_566
Ag40 Au41 Au40 0.0 2_566 2_566
S30 Au41 Au43 106.3(2) . .
Au39 Au41 Au43 58.43(5) . .
Ag44 Au41 Au43 59.60(6) 2_566 .
Au44 Au41 Au43 59.60(6) 2_566 .
Ag40 Au41 Au43 107.23(8) 2_566 .
Au40 Au41 Au43 107.23(8) 2_566 .
S30 Au41 Ag42 119.0(2) . 2_566
Au39 Au41 Ag42 58.25(5) . 2_566
Ag44 Au41 Ag42 59.80(6) 2_566 2_566
Au44 Au41 Ag42 59.80(6) 2_566 2_566
Ag40 Au41 Ag42 60.90(6) 2_566 2_566
Au40 Au41 Ag42 60.90(6) 2_566 2_566
Au43 Au41 Ag42 107.86(8) . 2_566
S30 Au41 Au42 119.0(2) . 2_566
Au39 Au41 Au42 58.25(5) . 2_566
Ag44 Au41 Au42 59.80(6) 2_566 2_566
Au44 Au41 Au42 59.80(6) 2_566 2_566
Ag40 Au41 Au42 60.90(6) 2_566 2_566
Au40 Au41 Au42 60.90(6) 2_566 2_566
Au43 Au41 Au42 107.86(8) . 2_566
Ag42 Au41 Au42 0.0 2_566 2_566
S30 Au41 Au45 133.4(2) . .
Au39 Au41 Au45 57.47(5) . .
Ag44 Au41 Au45 106.97(9) 2_566 .
Au44 Au41 Au45 106.97(9) 2_566 .
Ag40 Au41 Au45 58.60(6) 2_566 .
Au40 Au41 Au45 58.60(6) 2_566 .
Au43 Au41 Au45 59.96(6) . .
Ag42 Au41 Au45 107.41(7) 2_566 .
Au42 Au41 Au45 107.41(7) 2_566 .
S36 Au42 Au39 159.28(17) 2_566 .
S36 Au42 Au45 141.23(17) 2_566 .
Au39 Au42 Au45 58.13(5) . .
S36 Au42 Au44 132.28(19) 2_566 .
Au39 Au42 Au44 57.94(5) . .
Au45 Au42 Au44 59.77(6) . .
S36 Au42 Ag41 108.49(17) 2_566 2_566
Au39 Au42 Ag41 58.19(5) . 2_566
Au45 Au42 Ag41 107.70(8) . 2_566
Au44 Au42 Ag41 59.72(6) . 2_566
S36 Au42 Au41 108.49(17) 2_566 2_566
Au39 Au42 Au41 58.19(5) . 2_566
Au45 Au42 Au41 107.70(8) . 2_566
Au44 Au42 Au41 59.72(6) . 2_566
Ag41 Au42 Au41 0.0 2_566 2_566
S36 Au42 Au43 119.26(18) 2_566 .
Au39 Au42 Au43 58.26(5) . .
Au45 Au42 Au43 60.46(6) . .
Au44 Au42 Au43 107.95(8) . .
Ag41 Au42 Au43 107.71(7) 2_566 .
Au41 Au42 Au43 107.71(7) 2_566 .
S36 Au42 Au40 103.01(18) 2_566 .
Au39 Au42 Au40 57.08(5) . .
Au45 Au42 Au40 107.12(8) . .
Au44 Au42 Au40 106.43(7) . .
Ag41 Au42 Au40 59.21(6) 2_566 .
Au41 Au42 Au40 59.21(6) 2_566 .
Au43 Au42 Au40 59.55(6) . .
S31 Au43 Au39 160.17(18) . .
S31 Au43 Ag44 140.4(2) . 2_566
Au39 Au43 Ag44 58.01(5) . 2_566
S31 Au43 Au44 140.4(2) . 2_566
Au39 Au43 Au44 58.01(5) . 2_566
Ag44 Au43 Au44 0.0 2_566 2_566
S31 Au43 Au41 119.3(2) . .
Au39 Au43 Au41 58.19(5) . .
Ag44 Au43 Au41 59.89(6) 2_566 .
Au44 Au43 Au41 59.89(6) 2_566 .
S31 Au43 Au45 103.36(18) . .
Au39 Au43 Au45 57.46(4) . .
Ag44 Au43 Au45 107.36(7) 2_566 .
Au44 Au43 Au45 107.36(7) 2_566 .
Au41 Au43 Au45 60.17(6) . .
S31 Au43 Au40 133.1(2) . .
Au39 Au43 Au40 57.39(5) . .
Ag44 Au43 Au40 58.97(7) 2_566 .
Au44 Au43 Au40 58.97(7) 2_566 .
Au41 Au43 Au40 106.82(7) . .
Au45 Au43 Au40 106.59(7) . .
S31 Au43 Au42 109.4(2) . .
Au39 Au43 Au42 58.07(5) . .
Ag44 Au43 Au42 107.80(7) 2_566 .
Au44 Au43 Au42 107.80(7) 2_566 .
Au41 Au43 Au42 107.51(7) . .
Au45 Au43 Au42 58.74(6) . .
Au40 Au43 Au42 60.59(6) . .
S33 Au44 Au39 151.63(18) . .
S33 Au44 Ag40 144.03(19) . 2_566
Au39 Au44 Ag40 58.41(6) . 2_566
S33 Au44 Au40 144.03(19) . 2_566
Au39 Au44 Au40 58.41(6) . 2_566
Ag40 Au44 Au40 0.0 2_566 2_566
S33 Au44 Au45 112.20(17) . .
Au39 Au44 Au45 58.30(5) . .
Ag40 Au44 Au45 59.63(7) 2_566 .
Au40 Au44 Au45 59.63(7) 2_566 .
S33 Au44 Ag43 138.98(18) . 2_566
Au39 Au44 Ag43 58.98(5) . 2_566
Ag40 Au44 Ag43 61.04(7) 2_566 2_566
Au40 Au44 Ag43 61.04(7) 2_566 2_566
Au45 Au44 Ag43 108.79(8) . 2_566
S33 Au44 Au43 138.98(18) . 2_566
Au39 Au44 Au43 58.98(5) . 2_566
Ag40 Au44 Au43 61.04(7) 2_566 2_566
Au40 Au44 Au43 61.04(7) 2_566 2_566
Au45 Au44 Au43 108.79(8) . 2_566
Ag43 Au44 Au43 0.0 2_566 2_566
S33 Au44 Ag41 106.79(19) . 2_566
Au39 Au44 Ag41 58.71(5) . 2_566
Ag40 Au44 Ag41 108.94(8) 2_566 2_566
Au40 Au44 Ag41 108.94(8) 2_566 2_566
Au45 Au44 Ag41 108.13(7) . 2_566
Ag43 Au44 Ag41 60.50(6) 2_566 2_566
Au43 Au44 Ag41 60.50(6) 2_566 2_566
S33 Au44 Au41 106.79(19) . 2_566
Au39 Au44 Au41 58.71(5) . 2_566
Ag40 Au44 Au41 108.94(8) 2_566 2_566
Au40 Au44 Au41 108.94(8) 2_566 2_566
Au45 Au44 Au41 108.13(7) . 2_566
Ag43 Au44 Au41 60.50(6) 2_566 2_566
Au43 Au44 Au41 60.50(6) 2_566 2_566
Ag41 Au44 Au41 0.0 2_566 2_566
S33 Au44 Au42 93.07(18) . .
Au39 Au44 Au42 58.72(5) . .
Ag40 Au44 Au42 107.89(8) 2_566 .
Au40 Au44 Au42 107.89(8) 2_566 .
Au45 Au44 Au42 59.55(6) . .
Ag43 Au44 Au42 109.12(7) 2_566 .
Au43 Au44 Au42 109.12(7) 2_566 .
Ag41 Au44 Au42 60.48(6) 2_566 .
Au41 Au44 Au42 60.48(6) 2_566 .
S34 Au45 Au39 148.4(2) . .
S34 Au45 Ag40 112.9(2) . 2_566
Au39 Au45 Ag40 58.60(5) . 2_566
S34 Au45 Au40 112.9(2) . 2_566
Au39 Au45 Au40 58.60(5) . 2_566
Ag40 Au45 Au40 0.0 2_566 2_566
S34 Au45 Au42 138.01(19) . .
Au39 Au45 Au42 59.21(5) . .
Ag40 Au45 Au42 109.02(7) 2_566 .
Au40 Au45 Au42 109.02(7) 2_566 .
S34 Au45 Au44 148.0(2) . .
Au39 Au45 Au44 58.59(5) . .
Ag40 Au45 Au44 59.92(7) 2_566 .
Au40 Au45 Au44 59.92(7) 2_566 .
Au42 Au45 Au44 60.67(6) . .
S34 Au45 Au43 102.84(19) . .
Au39 Au45 Au43 58.71(5) . .
Ag40 Au45 Au43 108.49(7) 2_566 .
Au40 Au45 Au43 108.49(7) 2_566 .
Au42 Au45 Au43 60.80(6) . .
Au44 Au45 Au43 108.93(8) . .
S34 Au45 Ag49 69.08(19) . .
Au39 Au45 Ag49 114.88(8) . .
Ag40 Au45 Ag49 171.14(9) 2_566 .
Au40 Au45 Ag49 171.14(9) 2_566 .
Au42 Au45 Ag49 69.18(7) . .
Au44 Au45 Ag49 123.29(10) . .
Au43 Au45 Ag49 62.85(6) . .
S34 Au45 Au41 90.4(2) . .
Au39 Au45 Au41 58.46(5) . .
Ag40 Au45 Au41 60.27(6) 2_566 .
Au40 Au45 Au41 60.27(6) 2_566 .
Au42 Au45 Au41 108.92(8) . .
Au44 Au45 Au41 108.29(7) . .
Au43 Au45 Au41 59.87(6) . .
Ag49 Au45 Au41 111.62(8) . .
S29 Au46 S28 168.4(3) . .
S29 Au46 Au43 97.59(19) . .
S28 Au46 Au43 90.32(18) . .
S29 Au46 Au40 139.4(2) . .
S28 Au46 Au40 52.16(16) . .
Au43 Au46 Au40 57.03(5) . .
S29 Au46 Ag44 85.74(19) . 2_566
S28 Au46 Ag44 105.79(16) . 2_566
Au43 Au46 Ag44 54.94(5) . 2_566
Au40 Au46 Ag44 54.08(6) . 2_566
S29 Au46 Au44 85.74(19) . 2_566
S28 Au46 Au44 105.79(16) . 2_566
Au43 Au46 Au44 54.94(5) . 2_566
Au40 Au46 Au44 54.08(6) . 2_566
Ag44 Au46 Au44 0.0 2_566 2_566
S32 Au48 S33 171.2(3) . .
S32 Au48 Au42 94.89(18) . .
S33 Au48 Au42 92.27(18) . .
S32 Au48 Au44 137.2(2) . .
S33 Au48 Au44 51.53(18) . .
Au42 Au48 Au44 56.59(5) . .
S32 Au48 Au45 83.7(2) . .
S33 Au48 Au45 104.70(19) . .
Au42 Au48 Au45 54.54(6) . .
Au44 Au48 Au45 54.20(5) . .
S35 Au50 S34 173.0(3) . .
S35 Au50 Au41 95.51(19) . .
S34 Au50 Au41 90.4(2) . .
S35 Au50 Au45 135.37(19) . .
S34 Au50 Au45 51.50(19) . .
Au41 Au50 Au45 56.86(6) . .
S35 Au50 Ag40 82.46(19) . 2_566
S34 Au50 Ag40 104.15(19) . 2_566
Au41 Au50 Ag40 54.92(5) . 2_566
Au45 Au50 Ag40 53.25(5) . 2_566
S35 Au50 Au40 82.46(19) . 2_566
S34 Au50 Au40 104.15(19) . 2_566
Au41 Au50 Au40 54.92(5) . 2_566
Au45 Au50 Au40 53.25(5) . 2_566
Ag40 Au50 Au40 0.0 2_566 2_566
S10 Ag5 Au1 146.34(16) . .
S10 Ag5 Au11 148.93(17) . .
Au1 Ag5 Au11 58.66(6) . .
S10 Ag5 Au6 111.92(15) . .
Au1 Ag5 Au6 58.16(5) . .
Au11 Ag5 Au6 59.71(6) . .
S10 Ag5 Au10 139.82(16) . .
Au1 Ag5 Au10 58.59(5) . .
Au11 Ag5 Au10 60.43(6) . .
Au6 Ag5 Au10 108.05(8) . .
S10 Ag5 Ag18 67.80(15) . .
Au1 Ag5 Ag18 116.87(7) . .
Au11 Ag5 Ag18 125.26(8) . .
Au6 Ag5 Ag18 171.30(9) . .
Au10 Ag5 Ag18 72.07(7) . .
S10 Ag5 Au4 102.44(17) . .
Au1 Ag5 Au4 58.19(5) . .
Au11 Ag5 Au4 108.61(7) . .
Au6 Ag5 Au4 107.67(7) . .
Au10 Ag5 Au4 60.54(6) . .
Ag18 Ag5 Au4 64.52(6) . .
S10 Ag5 Au2 88.69(15) . .
Au1 Ag5 Au2 58.06(5) . .
Au11 Ag5 Au2 107.86(8) . .
Au6 Ag5 Au2 59.77(6) . .
Au10 Ag5 Au2 108.24(7) . .
Ag18 Ag5 Au2 111.69(8) . .
Au4 Ag5 Au2 59.73(5) . .
S2 Ag14 S1 165.9(3) . .
S2 Ag14 Au8 90.23(17) . .
S1 Ag14 Au8 103.9(2) . .
S2 Ag14 Au2 140.35(17) . .
S1 Ag14 Au2 51.31(17) . .
Au8 Ag14 Au2 58.29(6) . .
S2 Ag14 Au4 88.76(16) . .
S1 Ag14 Au4 98.59(17) . .
Au8 Ag14 Au4 54.57(6) . .
Au2 Ag14 Au4 54.22(5) . .
S5 Ag16 S4 162.2(3) . .
S5 Ag16 Au11 92.0(2) . .
S4 Ag16 Au11 104.5(2) . .
S5 Ag16 Au3 139.3(2) . .
S4 Ag16 Au3 51.15(18) . .
Au11 Ag16 Au3 58.55(7) . .
S7 Ag18 S8 164.5(2) . .
S7 Ag18 Ag5 104.27(18) . .
S8 Ag18 Ag5 90.49(18) . .
S7 Ag18 Au4 50.56(18) . .
S8 Ag18 Au4 139.9(2) . .
Ag5 Ag18 Au4 58.16(6) . .
S12 Ag21 S11 161.6(2) . .
S12 Ag21 Au6 111.58(15) . .
S11 Ag21 Au6 85.21(15) . .
S12 Ag21 Au7 53.45(14) . .
S11 Ag21 Au7 139.54(16) . .
Au6 Ag21 Au7 59.72(6) . .
S12 Ag21 Au2 93.53(17) . .
S11 Ag21 Au2 90.20(17) . .
Au6 Ag21 Au2 55.15(6) . .
Au7 Ag21 Au2 54.28(6) . .
S15 Ag23 S14 159.7(3) . .
S15 Ag23 Au13 106.7(3) . .
S14 Ag23 Au13 93.5(2) . .
S15 Ag23 Au12 52.6(2) . .
S14 Ag23 Au12 143.8(2) . .
Au13 Ag23 Au12 58.69(7) . .
S15 Ag23 Au7 98.6(2) . .
S14 Ag23 Au7 90.8(2) . .
Au13 Ag23 Au7 55.60(6) . .
Au12 Ag23 Au7 55.18(6) . .
S17 Ag24 S16 165.8(2) . .
S17 Ag24 Au9 87.27(19) . .
S16 Ag24 Au9 106.85(16) . .
S17 Ag24 Au10 141.22(19) . .
S16 Ag24 Au10 51.31(15) . .
Au9 Ag24 Au10 58.72(6) . .
S17 Ag24 Au3 92.3(2) . .
S16 Ag24 Au3 94.66(18) . .
Au9 Ag24 Au3 56.69(6) . .
Au10 Ag24 Au3 54.75(6) . .
S20 Ag33 S21 166.3(3) . .
S20 Ag33 Ag31 92.2(2) . 2_567
S21 Ag33 Ag31 101.24(19) . 2_567
S20 Ag33 Au31 92.2(2) . 2_567
S21 Ag33 Au31 101.24(19) . 2_567
Ag31 Ag33 Au31 0.0 2_567 2_567
S20 Ag33 Au28 143.2(2) . .
S21 Ag33 Au28 49.95(15) . .
Ag31 Ag33 Au28 56.59(6) 2_567 .
Au31 Ag33 Au28 56.59(6) 2_567 .
S20 Ag33 Au29 93.4(2) . .
S21 Ag33 Au29 96.6(2) . .
Ag31 Ag33 Au29 54.13(6) 2_567 .
Au31 Ag33 Au29 54.13(6) 2_567 .
Au28 Ag33 Au29 53.75(6) . .
S20 Ag33 Au34 42.5(2) . .
S21 Ag33 Au34 149.69(19) . .
Ag31 Ag33 Au34 58.07(6) 2_567 .
Au31 Ag33 Au34 58.07(6) 2_567 .
Au28 Ag33 Au34 100.78(7) . .
Au29 Ag33 Au34 53.77(6) . .
S25 Ag35 S27 163.1(3) . 2_567
S25 Ag35 Au27 104.93(19) . .
S27 Ag35 Au27 91.98(19) 2_567 .
S25 Ag35 Au30 52.05(19) . .
S27 Ag35 Au30 141.6(2) 2_567 .
Au27 Ag35 Au30 59.52(7) . .
S25 Ag35 Au28 100.59(19) . 2_567
S27 Ag35 Au28 88.7(2) 2_567 2_567
Au27 Ag35 Au28 53.93(6) . 2_567
Au30 Ag35 Au28 54.36(6) . 2_567
S25 Ag35 Ag28 100.59(19) . 2_567
S27 Ag35 Ag28 88.7(2) 2_567 2_567
Au27 Ag35 Ag28 53.93(6) . 2_567
Au30 Ag35 Ag28 54.36(6) . 2_567
Au28 Ag35 Ag28 0.00(8) 2_567 2_567
S23 Ag36 S22 163.1(3) . .
S23 Ag36 Au32 84.7(2) . .
S22 Ag36 Au32 111.8(2) . .
S23 Ag36 Au29 142.5(2) . .
S22 Ag36 Au29 54.2(2) . .
Au32 Ag36 Au29 60.62(7) . .
S23 Ag36 Au30 94.14(18) . .
S22 Ag36 Au30 98.19(19) . .
Au32 Ag36 Au30 56.81(6) . .
Au29 Ag36 Au30 56.31(6) . .
S29 Ag47 S30 167.0(3) . .
S29 Ag47 Ag44 91.7(2) . 2_566
S30 Ag47 Ag44 100.50(18) . 2_566
S29 Ag47 Au44 91.7(2) . 2_566
S30 Ag47 Au44 100.50(18) . 2_566
Ag44 Ag47 Au44 0.0 2_566 2_566
S29 Ag47 Au41 142.4(2) . .
S30 Ag47 Au41 50.43(18) . .
Ag44 Ag47 Au41 57.01(6) 2_566 .
Au44 Ag47 Au41 57.01(6) 2_566 .
S29 Ag47 Au43 91.7(2) . .
S30 Ag47 Au43 98.8(2) . .
Ag44 Ag47 Au43 55.66(6) 2_566 .
Au44 Ag47 Au43 55.66(6) 2_566 .
Au41 Ag47 Au43 54.50(6) . .
S32 Ag49 S31 167.2(3) . .
S32 Ag49 Au45 88.98(18) . .
S31 Ag49 Au45 103.79(18) . .
S32 Ag49 Au43 139.12(17) . .
S31 Ag49 Au43 51.17(15) . .
Au45 Ag49 Au43 58.51(6) . .
S32 Ag49 Au42 86.89(17) . .
S31 Ag49 Au42 99.38(16) . .
Au45 Ag49 Au42 54.63(6) . .
Au43 Ag49 Au42 54.93(6) . .
S35 Ag51 S36 162.8(3) . .
S35 Ag51 Ag40 89.8(2) . 2_566
S36 Ag51 Ag40 106.8(2) . 2_566
S35 Ag51 Au40 89.8(2) . 2_566
S36 Ag51 Au40 106.8(2) . 2_566
Ag40 Ag51 Au40 0.0 2_566 2_566
S35 Ag51 Ag42 143.5(2) . 2_566
S36 Ag51 Ag42 52.99(19) . 2_566
Ag40 Ag51 Ag42 60.57(7) 2_566 2_566
Au40 Ag51 Ag42 60.57(7) 2_566 2_566
S35 Ag51 Au42 143.5(2) . 2_566
S36 Ag51 Au42 52.99(19) . 2_566
Ag40 Ag51 Au42 60.57(7) 2_566 2_566
Au40 Ag51 Au42 60.57(7) 2_566 2_566
Ag42 Ag51 Au42 0.0 2_566 2_566
S35 Ag51 Au41 90.4(2) . .
S36 Ag51 Au41 102.36(19) . .
Ag40 Ag51 Au41 57.08(7) 2_566 .
Au40 Ag51 Au41 57.08(7) 2_566 .
Ag42 Ag51 Au41 56.60(6) 2_566 .
Au42 Ag51 Au41 56.60(6) 2_566 .
C11 S1 Ag14 103.7(12) . .
C11 S1 Au2 108.0(11) . .
Ag14 S1 Au2 78.08(18) . .
C21 S2 Au15 103.5(10) . .
C21 S2 Ag14 106.0(10) . .
Au15 S2 Ag14 99.4(3) . .
C31 S3 Au15 109.2(11) . .
C31 S3 Au9 117.2(11) . .
Au15 S3 Au9 81.5(2) . .
C41 S4 Ag16 101.0(11) . .
C41 S4 Au3 109.1(11) . .
Ag16 S4 Au3 78.7(2) . .
C51 S5 Au17 103.1(13) . .
C51 S5 Ag16 107.1(14) . .
Au17 S5 Ag16 97.0(3) . .
C61 S6 Au17 105.4(11) . .
C61 S6 Au6 117.2(12) . .
Au17 S6 Au6 83.0(2) . .
C71 S7 Ag18 104.8(9) . .
C71 S7 Au4 107.1(9) . .
Ag18 S7 Au4 80.5(2) . .
C81 S8 Au19 104.8(9) . .
C81 S8 Ag18 103.6(8) . .
Au19 S8 Ag18 98.6(3) . .
C91 S9 Au19 108.3(10) . .
C91 S9 Au11 110.5(9) . .
Au19 S9 Au11 79.7(2) . .
C100 S10 Au20 104.2(8) . .
C100 S10 Ag5 117.0(8) . .
Au20 S10 Ag5 77.8(2) . .
C111 S11 Au20 105.5(9) . .
C111 S11 Ag21 103.4(9) . .
Au20 S11 Ag21 97.8(2) . .
C121 S12 Ag21 99.0(9) . .
C121 S12 Au7 109.8(10) . .
Ag21 S12 Au7 76.0(2) . .
C131 S13 Au22 106.4(11) . .
C131 S13 Au8 112.6(9) . .
Au22 S13 Au8 83.1(2) . .
C141 S14 Au22 104.3(10) . .
C141 S14 Ag23 100.0(9) . .
Au22 S14 Ag23 95.1(3) . .
C151 S15 Ag23 103.9(11) . .
C151 S15 Au12 109.8(12) . .
Ag23 S15 Au12 77.2(3) . .
C161 S16 Ag24 100.4(10) . .
C161 S16 Au10 107.7(10) . .
Ag24 S16 Au10 79.5(2) . .
C171 S17 Au25 104.6(13) . .
C171 S17 Ag24 104.1(13) . .
Au25 S17 Ag24 97.4(3) . .
C181 S18 Au25 107.0(9) . .
C181 S18 Au13 117.3(9) . .
Au25 S18 Au13 78.3(3) . .
C191 S19 Au34 98.9(14) . .
C191 S19 Au27 121.0(15) . .
Au34 S19 Au27 84.0(3) . .
C201 S20 Au34 106.1(13) . .
C201 S20 Ag33 104.2(12) . .
Au34 S20 Ag33 93.4(3) . .
C211 S21 Ag33 105.4(11) . .
C211 S21 Au28 106.2(10) . .
Ag33 S21 Au28 82.4(2) . .
C221 S22 Ag36 99.6(10) . .
C221 S22 Au29 106.3(11) . .
Ag36 S22 Au29 74.56(19) . .
C231 S23 Au37 105.6(10) . .
C231 S23 Ag36 99.2(9) . .
Au37 S23 Ag36 98.3(3) . .
C241 S24 Au37 108.5(14) . .
C241 S24 Au31 112.5(14) . .
Au37 S24 Au31 79.6(2) . .
C251 S25 Ag35 103.8(9) . .
C251 S25 Au30 106.4(9) . .
Ag35 S25 Au30 77.1(3) . .
C261 S26 Au38 103.7(10) . .
C261 S26 Au32 117.4(9) . .
Au38 S26 Au32 85.0(2) . .
C271 S27 Au38 106.2(11) . .
C271 S27 Ag35 102.8(10) . 2_567
Au38 S27 Ag35 97.1(3) . 2_567
C281 S28 Au46 105.0(10) . .
C281 S28 Au40 117.4(9) . .
Au46 S28 Au40 79.7(2) . .
C291 S29 Au46 100.6(12) . .
C291 S29 Ag47 106.0(12) . .
Au46 S29 Ag47 96.8(3) . .
C301 S30 Ag47 113.5(19) . .
C301 S30 Au41 109.9(18) . .
Ag47 S30 Au41 80.9(3) . .
C311 S31 Ag49 106.7(10) . .
C311 S31 Au43 108.7(9) . .
Ag49 S31 Au43 78.26(19) . .
C321 S32 Au48 105.6(8) . .
C321 S32 Ag49 105.9(8) . .
Au48 S32 Ag49 101.1(3) . .
C331 S33 Au48 107.3(9) . .
C331 S33 Au44 109.3(10) . .
Au48 S33 Au44 80.3(2) . .
C341 S34 Au50 107.3(14) . .
C341 S34 Au45 114.6(13) . .
Au50 S34 Au45 80.7(2) . .
C351 S35 Au50 105.6(9) . .
C351 S35 Ag51 100.9(8) . .
Au50 S35 Ag51 98.7(3) . .
C361 S36 Ag51 105.3(10) . .
C361 S36 Ag42 111.9(10) . 2_566
Ag51 S36 Ag42 75.7(2) . 2_566
C361 S36 Au42 111.9(10) . 2_566
Ag51 S36 Au42 75.7(2) . 2_566
Ag42 S36 Au42 0.0 2_566 2_566
C1A N1 C1D 106(3) . .
C1A N1 C1C 110(3) . .
C1D N1 C1C 117(3) . .
C1A N1 C1B 112(3) . .
C1D N1 C1B 109(3) . .
C1C N1 C1B 104(3) . .
N1 C1A C2A 118(3) . .
N1 C1A H1AA 107.8 . .
C2A C1A H1AA 107.8 . .
N1 C1A H1AB 107.8 . .
C2A C1A H1AB 107.8 . .
H1AA C1A H1AB 107.2 . .
C3A C2A C1A 114(4) . .
C3A C2A H2AA 108.9 . .
C1A C2A H2AA 108.9 . .
C3A C2A H2AB 108.9 . .
C1A C2A H2AB 108.9 . .
H2AA C2A H2AB 107.7 . .
C2A C3A C4A 110(3) . .
C2A C3A H3AA 109.6 . .
C4A C3A H3AA 109.6 . .
C2A C3A H3AB 109.6 . .
C4A C3A H3AB 109.6 . .
H3AA C3A H3AB 108.1 . .
C3A C4A C5A 115(3) . .
C3A C4A H4AA 108.4 . .
C5A C4A H4AA 108.4 . .
C3A C4A H4AB 108.4 . .
C5A C4A H4AB 108.4 . .
H4AA C4A H4AB 107.5 . .
C6A C5A C4A 113(3) . .
C6A C5A H5AA 108.9 . .
C4A C5A H5AA 108.9 . .
C6A C5A H5AB 108.9 . .
C4A C5A H5AB 108.9 . .
H5AA C5A H5AB 107.7 . .
C5A C6A C7A 110(3) . .
C5A C6A H6AA 109.6 . .
C7A C6A H6AA 109.6 . .
C5A C6A H6AB 109.6 . .
C7A C6A H6AB 109.6 . .
H6AA C6A H6AB 108.1 . .
C6A C7A C8A 107(4) . .
C6A C7A H7AA 110.4 . .
C8A C7A H7AA 110.4 . .
C6A C7A H7AB 110.4 . .
C8A C7A H7AB 110.4 . .
H7AA C7A H7AB 108.6 . .
C7A C8A H8AA 109.5 . .
C7A C8A H8AB 109.5 . .
H8AA C8A H8AB 109.5 . .
C7A C8A H8AC 109.5 . .
H8AA C8A H8AC 109.5 . .
H8AB C8A H8AC 109.5 . .
C2B C1B N1 118(3) . .
C2B C1B H1BA 107.9 . .
N1 C1B H1BA 107.9 . .
C2B C1B H1BB 107.9 . .
N1 C1B H1BB 107.9 . .
H1BA C1B H1BB 107.2 . .
C1B C2B C3B 109(3) . .
C1B C2B H2BA 109.9 . .
C3B C2B H2BA 109.9 . .
C1B C2B H2BB 109.9 . .
C3B C2B H2BB 109.9 . .
H2BA C2B H2BB 108.3 . .
C4B C3B C2B 112(3) . .
C4B C3B H3BA 109.2 . .
C2B C3B H3BA 109.2 . .
C4B C3B H3BB 109.2 . .
C2B C3B H3BB 109.2 . .
H3BA C3B H3BB 107.9 . .
C3B C4B C5B 115(3) . .
C3B C4B H4BA 108.6 . .
C5B C4B H4BA 108.6 . .
C3B C4B H4BB 108.6 . .
C5B C4B H4BB 108.6 . .
H4BA C4B H4BB 107.5 . .
C6B C5B C4B 114(3) . .
C6B C5B H5BA 108.8 . .
C4B C5B H5BA 108.8 . .
C6B C5B H5BB 108.8 . .
C4B C5B H5BB 108.8 . .
H5BA C5B H5BB 107.7 . .
C5B C6B C7B 114(4) . .
C5B C6B H6BA 108.7 . .
C7B C6B H6BA 108.7 . .
C5B C6B H6BB 108.7 . .
C7B C6B H6BB 108.7 . .
H6BA C6B H6BB 107.6 . .
C8B C7B C6B 112(5) . .
C8B C7B H7BA 109.2 . .
C6B C7B H7BA 109.2 . .
C8B C7B H7BB 109.2 . .
C6B C7B H7BB 109.2 . .
H7BA C7B H7BB 107.9 . .
C7B C8B H8BA 109.5 . .
C7B C8B H8BB 109.5 . .
H8BA C8B H8BB 109.5 . .
C7B C8B H8BC 109.5 . .
H8BA C8B H8BC 109.5 . .
H8BB C8B H8BC 109.5 . .
N1 C1C C2C 108(3) . .
N1 C1C H1CA 110.0 . .
C2C C1C H1CA 110.0 . .
N1 C1C H1CB 110.0 . .
C2C C1C H1CB 110.0 . .
H1CA C1C H1CB 108.4 . .
C3C C2C C1C 105(4) . .
C3C C2C H2CA 110.8 . .
C1C C2C H2CA 110.8 . .
C3C C2C H2CB 110.8 . .
C1C C2C H2CB 110.8 . .
H2CA C2C H2CB 108.9 . .
C2C C3C C4C 120(5) . .
C2C C3C H3CA 107.4 . .
C4C C3C H3CA 107.4 . .
C2C C3C H3CB 107.4 . .
C4C C3C H3CB 107.4 . .
H3CA C3C H3CB 106.9 . .
C5C C4C C3C 114(5) . .
C5C C4C H4CA 108.7 . .
C3C C4C H4CA 108.7 . .
C5C C4C H4CB 108.7 . .
C3C C4C H4CB 108.7 . .
H4CA C4C H4CB 107.6 . .
C4C C5C C6C 112(5) . .
C4C C5C H5CA 109.3 . .
C6C C5C H5CA 109.3 . .
C4C C5C H5CB 109.3 . .
C6C C5C H5CB 109.3 . .
H5CA C5C H5CB 107.9 . .
C7C C6C C5C 101(5) . .
C7C C6C H6CA 111.6 . .
C5C C6C H6CA 111.6 . .
C7C C6C H6CB 111.6 . .
C5C C6C H6CB 111.6 . .
H6CA C6C H6CB 109.4 . .
C8C C7C C6C 109(5) . .
C8C C7C H7CA 110.0 . .
C6C C7C H7CA 110.0 . .
C8C C7C H7CB 110.0 . .
C6C C7C H7CB 110.0 . .
H7CA C7C H7CB 108.4 . .
C7C C8C H8CA 109.5 . .
C7C C8C H8CB 109.5 . .
H8CA C8C H8CB 109.5 . .
C7C C8C H8CC 109.5 . .
H8CA C8C H8CC 109.5 . .
H8CB C8C H8CC 109.5 . .
C2D C1D N1 115(3) . .
C2D C1D H1DA 108.4 . .
N1 C1D H1DA 108.4 . .
C2D C1D H1DB 108.4 . .
N1 C1D H1DB 108.4 . .
H1DA C1D H1DB 107.5 . .
C3D C2D C1D 108(4) . .
C3D C2D H2DA 110.1 . .
C1D C2D H2DA 110.1 . .
C3D C2D H2DB 110.1 . .
C1D C2D H2DB 110.1 . .
H2DA C2D H2DB 108.4 . .
C2D C3D C4D 116(5) . .
C2D C3D H3DA 108.3 . .
C4D C3D H3DA 108.3 . .
C2D C3D H3DB 108.3 . .
C4D C3D H3DB 108.3 . .
H3DA C3D H3DB 107.4 . .
C3D C4D C5D 105(5) . .
C3D C4D H4DA 110.8 . .
C5D C4D H4DA 110.8 . .
C3D C4D H4DB 110.8 . .
C5D C4D H4DB 110.8 . .
H4DA C4D H4DB 108.9 . .
C6D C5D C4D 120(5) . .
C6D C5D H5DA 107.3 . .
C4D C5D H5DA 107.3 . .
C6D C5D H5DB 107.3 . .
C4D C5D H5DB 107.3 . .
H5DA C5D H5DB 106.9 . .
C7D C6D C5D 127(6) . .
C7D C6D H6DA 105.5 . .
C5D C6D H6DA 105.5 . .
C7D C6D H6DB 105.5 . .
C5D C6D H6DB 105.5 . .
H6DA C6D H6DB 106.0 . .
C6D C7D C8D 123(5) . .
C6D C7D H7DA 106.5 . .
C8D C7D H7DA 106.5 . .
C6D C7D H7DB 106.5 . .
C8D C7D H7DB 106.5 . .
H7DA C7D H7DB 106.5 . .
C7D C8D H8DA 109.5 . .
C7D C8D H8DB 109.5 . .
H8DA C8D H8DB 109.5 . .
C7D C8D H8DC 109.5 . .
H8DA C8D H8DC 109.5 . .
H8DB C8D H8DC 109.5 . .
C12 C11 C16 113(4) . .
C12 C11 S1 122(3) . .
C16 C11 S1 110(3) . .
C12 C11 H11 103.1 . .
C16 C11 H11 103.1 . .
S1 C11 H11 103.1 . .
C11 C12 C13 122(5) . .
C11 C12 H12A 106.9 . .
C13 C12 H12A 106.9 . .
C11 C12 H12B 106.9 . .
C13 C12 H12B 106.9 . .
H12A C12 H12B 106.7 . .
C14 C13 C12 114(5) . .
C14 C13 H13A 108.9 . .
C12 C13 H13A 108.9 . .
C14 C13 H13B 108.9 . .
C12 C13 H13B 108.9 . .
H13A C13 H13B 107.7 . .
C13 C14 C15 108(6) . .
C13 C14 H14A 110.1 . .
C15 C14 H14A 110.1 . .
C13 C14 H14B 110.1 . .
C15 C14 H14B 110.1 . .
H14A C14 H14B 108.4 . .
C14 C15 C16 112(7) . .
C14 C15 H15A 109.1 . .
C16 C15 H15A 109.1 . .
C14 C15 H15B 109.1 . .
C16 C15 H15B 109.1 . .
H15A C15 H15B 107.8 . .
C11 C16 C15 105(5) . .
C11 C16 H16A 110.8 . .
C15 C16 H16A 110.8 . .
C11 C16 H16B 110.8 . .
C15 C16 H16B 110.8 . .
H16A C16 H16B 108.8 . .
C26 C21 C22 109(3) . .
C26 C21 S2 113(2) . .
C22 C21 S2 110(2) . .
C26 C21 H21 108.2 . .
C22 C21 H21 108.2 . .
S2 C21 H21 108.2 . .
C23 C22 C21 111(3) . .
C23 C22 H22A 109.4 . .
C21 C22 H22A 109.4 . .
C23 C22 H22B 109.4 . .
C21 C22 H22B 109.4 . .
H22A C22 H22B 108.0 . .
C22 C23 C24 113(3) . .
C22 C23 H23A 109.1 . .
C24 C23 H23A 109.1 . .
C22 C23 H23B 109.1 . .
C24 C23 H23B 109.1 . .
H23A C23 H23B 107.8 . .
C23 C24 C25 106(3) . .
C23 C24 H24A 110.5 . .
C25 C24 H24A 110.5 . .
C23 C24 H24B 110.5 . .
C25 C24 H24B 110.5 . .
H24A C24 H24B 108.7 . .
C26 C25 C24 113(3) . .
C26 C25 H25A 109.0 . .
C24 C25 H25A 109.0 . .
C26 C25 H25B 109.0 . .
C24 C25 H25B 109.0 . .
H25A C25 H25B 107.8 . .
C25 C26 C21 111(3) . .
C25 C26 H26A 109.4 . .
C21 C26 H26A 109.4 . .
C25 C26 H26B 109.4 . .
C21 C26 H26B 109.4 . .
H26A C26 H26B 108.0 . .
C32 C31 C36 108(3) . .
C32 C31 S3 111(3) . .
C36 C31 S3 114(2) . .
C32 C31 H31 107.6 . .
C36 C31 H31 107.6 . .
S3 C31 H31 107.6 . .
C33 C32 C31 109(4) . .
C33 C32 H32A 109.9 . .
C31 C32 H32A 109.9 . .
C33 C32 H32B 109.9 . .
C31 C32 H32B 109.9 . .
H32A C32 H32B 108.3 . .
C34 C33 C32 112(4) . .
C34 C33 H33A 109.3 . .
C32 C33 H33A 109.3 . .
C34 C33 H33B 109.3 . .
C32 C33 H33B 109.3 . .
H33A C33 H33B 107.9 . .
C33 C34 C35 113(3) . .
C33 C34 H34X 108.9 . .
C35 C34 H34X 108.9 . .
C33 C34 H34Y 108.9 . .
C35 C34 H34Y 108.9 . .
H34X C34 H34Y 107.8 . .
C36 C35 C34 113(3) . .
C36 C35 H35A 109.1 . .
C34 C35 H35A 109.1 . .
C36 C35 H35B 109.1 . .
C34 C35 H35B 109.1 . .
H35A C35 H35B 107.8 . .
C35 C36 C31 111(3) . .
C35 C36 H36A 109.5 . .
C31 C36 H36A 109.5 . .
C35 C36 H36B 109.5 . .
C31 C36 H36B 109.5 . .
H36A C36 H36B 108.0 . .
C46 C41 C42 115(4) . .
C46 C41 S4 114(2) . .
C42 C41 S4 113(3) . .
C46 C41 H41 104.1 . .
C42 C41 H41 104.1 . .
S4 C41 H41 104.1 . .
C41 C42 C43 105(6) . .
C41 C42 H42A 110.8 . .
C43 C42 H42A 110.8 . .
C41 C42 H42B 110.8 . .
C43 C42 H42B 110.8 . .
H42A C42 H42B 108.9 . .
C42 C43 C44 118(7) . .
C42 C43 H43A 107.8 . .
C44 C43 H43A 107.8 . .
C42 C43 H43B 107.8 . .
C44 C43 H43B 107.8 . .
H43A C43 H43B 107.1 . .
C45 C44 C43 103(6) . .
C45 C44 H44A 111.1 . .
C43 C44 H44A 111.1 . .
C45 C44 H44B 111.1 . .
C43 C44 H44B 111.1 . .
H44A C44 H44B 109.1 . .
C44 C45 C46 120(5) . .
C44 C45 H45A 107.2 . .
C46 C45 H45A 107.2 . .
C44 C45 H45B 107.2 . .
C46 C45 H45B 107.2 . .
H45A C45 H45B 106.9 . .
C45 C46 C41 109(3) . .
C45 C46 H46A 109.9 . .
C41 C46 H46A 109.9 . .
C45 C46 H46B 109.9 . .
C41 C46 H46B 109.9 . .
H46A C46 H46B 108.3 . .
C52 C51 C56 108(4) . .
C52 C51 S5 111(3) . .
C56 C51 S5 106(3) . .
C52 C51 H51 110.2 . .
C56 C51 H51 110.2 . .
S5 C51 H51 110.2 . .
C51 C52 C53 110(4) . .
C51 C52 H52A 109.6 . .
C53 C52 H52A 109.6 . .
C51 C52 H52B 109.6 . .
C53 C52 H52B 109.6 . .
H52A C52 H52B 108.1 . .
C52 C53 C54 108(4) . .
C52 C53 H53A 110.1 . .
C54 C53 H53A 110.1 . .
C52 C53 H53B 110.1 . .
C54 C53 H53B 110.1 . .
H53A C53 H53B 108.4 . .
C55 C54 C53 108(4) . .
C55 C54 H54A 110.1 . .
C53 C54 H54A 110.1 . .
C55 C54 H54B 110.1 . .
C53 C54 H54B 110.1 . .
H54A C54 H54B 108.4 . .
C56 C55 C54 105(4) . .
C56 C55 H55A 110.8 . .
C54 C55 H55A 110.8 . .
C56 C55 H55B 110.8 . .
C54 C55 H55B 110.8 . .
H55A C55 H55B 108.9 . .
C55 C56 C51 110(4) . .
C55 C56 H56A 109.7 . .
C51 C56 H56A 109.7 . .
C55 C56 H56B 109.7 . .
C51 C56 H56B 109.7 . .
H56A C56 H56B 108.2 . .
C62 C61 C66 111(3) . .
C62 C61 S6 113(3) . .
C66 C61 S6 111(2) . .
C62 C61 H61 107.1 . .
C66 C61 H61 107.1 . .
S6 C61 H61 107.1 . .
C61 C62 C63 113(4) . .
C61 C62 H62A 109.0 . .
C63 C62 H62A 109.0 . .
C61 C62 H62B 109.0 . .
C63 C62 H62B 109.0 . .
H62A C62 H62B 107.8 . .
C64 C63 C62 110(4) . .
C64 C63 H63A 109.6 . .
C62 C63 H63A 109.6 . .
C64 C63 H63B 109.6 . .
C62 C63 H63B 109.6 . .
H63A C63 H63B 108.1 . .
C63 C64 C65 109(4) . .
C63 C64 H64A 109.8 . .
C65 C64 H64A 109.8 . .
C63 C64 H64B 109.8 . .
C65 C64 H64B 109.8 . .
H64A C64 H64B 108.2 . .
C66 C65 C64 113(4) . .
C66 C65 H65A 109.1 . .
C64 C65 H65A 109.1 . .
C66 C65 H65B 109.1 . .
C64 C65 H65B 109.1 . .
H65A C65 H65B 107.8 . .
C65 C66 C61 113(3) . .
C65 C66 H66A 108.9 . .
C61 C66 H66A 108.9 . .
C65 C66 H66B 108.9 . .
C61 C66 H66B 108.9 . .
H66A C66 H66B 107.7 . .
C72 C71 C76 113(2) . .
C72 C71 S7 113.9(19) . .
C76 C71 S7 104.3(19) . .
C72 C71 H71 108.5 . .
C76 C71 H71 108.5 . .
S7 C71 H71 108.5 . .
C71 C72 C73 110(2) . .
C71 C72 H72A 109.7 . .
C73 C72 H72A 109.7 . .
C71 C72 H72B 109.7 . .
C73 C72 H72B 109.7 . .
H72A C72 H72B 108.2 . .
C72 C73 C74 113(3) . .
C72 C73 H73A 109.0 . .
C74 C73 H73A 109.0 . .
C72 C73 H73B 109.0 . .
C74 C73 H73B 109.0 . .
H73A C73 H73B 107.8 . .
C75 C74 C73 110(2) . .
C75 C74 H74A 109.8 . .
C73 C74 H74A 109.8 . .
C75 C74 H74B 109.8 . .
C73 C74 H74B 109.8 . .
H74A C74 H74B 108.2 . .
C74 C75 C76 111(3) . .
C74 C75 H75A 109.4 . .
C76 C75 H75A 109.4 . .
C74 C75 H75B 109.4 . .
C76 C75 H75B 109.4 . .
H75A C75 H75B 108.0 . .
C75 C76 C71 103(3) . .
C75 C76 H76A 111.2 . .
C71 C76 H76A 111.2 . .
C75 C76 H76B 111.2 . .
C71 C76 H76B 111.2 . .
H76A C76 H76B 109.1 . .
C86 C81 C82 110(2) . .
C86 C81 S8 111.4(19) . .
C82 C81 S8 108.2(18) . .
C86 C81 H81 108.9 . .
C82 C81 H81 108.9 . .
S8 C81 H81 108.9 . .
C83 C82 C81 107(2) . .
C83 C82 H82A 110.2 . .
C81 C82 H82A 110.2 . .
C83 C82 H82B 110.2 . .
C81 C82 H82B 110.2 . .
H82A C82 H82B 108.5 . .
C84 C83 C82 111(3) . .
C84 C83 H83A 109.3 . .
C82 C83 H83A 109.3 . .
C84 C83 H83B 109.3 . .
C82 C83 H83B 109.3 . .
H83A C83 H83B 108.0 . .
C83 C84 C85 111(3) . .
C83 C84 H84A 109.5 . .
C85 C84 H84A 109.5 . .
C83 C84 H84B 109.5 . .
C85 C84 H84B 109.5 . .
H84A C84 H84B 108.1 . .
C86 C85 C84 110(3) . .
C86 C85 H85A 109.6 . .
C84 C85 H85A 109.6 . .
C86 C85 H85B 109.6 . .
C84 C85 H85B 109.6 . .
H85A C85 H85B 108.1 . .
C81 C86 C85 113(3) . .
C81 C86 H86A 108.9 . .
C85 C86 H86A 108.9 . .
C81 C86 H86B 108.9 . .
C85 C86 H86B 108.9 . .
H86A C86 H86B 107.7 . .
C96 C91 C92 111(4) . .
C96 C91 S9 117(3) . .
C92 C91 S9 111(3) . .
C96 C91 H91 105.9 . .
C92 C91 H91 105.9 . .
S9 C91 H91 105.9 . .
C91 C92 C93 111(4) . .
C91 C92 H92A 109.5 . .
C93 C92 H92A 109.5 . .
C91 C92 H92B 109.5 . .
C93 C92 H92B 109.5 . .
H92A C92 H92B 108.1 . .
C94 C93 C92 108(4) . .
C94 C93 H93A 110.2 . .
C92 C93 H93A 110.2 . .
C94 C93 H93B 110.2 . .
C92 C93 H93B 110.2 . .
H93A C93 H93B 108.5 . .
C95 C94 C93 111(4) . .
C95 C94 H94A 109.4 . .
C93 C94 H94A 109.4 . .
C95 C94 H94B 109.4 . .
C93 C94 H94B 109.4 . .
H94A C94 H94B 108.0 . .
C94 C95 C96 109(4) . .
C94 C95 H95A 110.0 . .
C96 C95 H95A 110.0 . .
C94 C95 H95B 110.0 . .
C96 C95 H95B 110.0 . .
H95A C95 H95B 108.4 . .
C91 C96 C95 117(5) . .
C91 C96 H96A 108.1 . .
C95 C96 H96A 108.1 . .
C91 C96 H96B 108.1 . .
C95 C96 H96B 108.1 . .
H96A C96 H96B 107.3 . .
C101 C100 C106 110(2) . .
C101 C100 S10 113.1(18) . .
C106 C100 S10 108.0(16) . .
C101 C100 H100 108.7 . .
C106 C100 H100 108.7 . .
S10 C100 H100 108.7 . .
C100 C101 C103 105(3) . .
C100 C101 H10A 110.7 . .
C103 C101 H10A 110.7 . .
C100 C101 H10B 110.7 . .
C103 C101 H10B 110.7 . .
H10A C101 H10B 108.8 . .
C104 C103 C101 111(3) . .
C104 C103 H10C 109.4 . .
C101 C103 H10C 109.4 . .
C104 C103 H10D 109.4 . .
C101 C103 H10D 109.4 . .
H10C C103 H10D 108.0 . .
C103 C104 C105 115(3) . .
C103 C104 H10E 108.6 . .
C105 C104 H10E 108.6 . .
C103 C104 H10F 108.6 . .
C105 C104 H10F 108.6 . .
H10E C104 H10F 107.5 . .
C106 C105 C104 106(3) . .
C106 C105 H10G 110.6 . .
C104 C105 H10G 110.6 . .
C106 C105 H10H 110.6 . .
C104 C105 H10H 110.6 . .
H10G C105 H10H 108.7 . .
C105 C106 C100 113(2) . .
C105 C106 H10I 109.0 . .
C100 C106 H10I 109.0 . .
C105 C106 H10J 109.0 . .
C100 C106 H10J 109.0 . .
H10I C106 H10J 107.8 . .
C116 C111 C112 108(2) . .
C116 C111 S11 109(2) . .
C112 C111 S11 110(2) . .
C116 C111 H111 110.0 . .
C112 C111 H111 110.0 . .
S11 C111 H111 110.0 . .
C113 C112 C111 112(3) . .
C113 C112 H11A 109.3 . .
C111 C112 H11A 109.3 . .
C113 C112 H11B 109.3 . .
C111 C112 H11B 109.3 . .
H11A C112 H11B 108.0 . .
C114 C113 C112 112(3) . .
C114 C113 H11C 109.2 . .
C112 C113 H11C 109.2 . .
C114 C113 H11D 109.2 . .
C112 C113 H11D 109.2 . .
H11C C113 H11D 107.9 . .
C113 C114 C115 113(3) . .
C113 C114 H11E 109.1 . .
C115 C114 H11E 109.1 . .
C113 C114 H11F 109.1 . .
C115 C114 H11F 109.1 . .
H11E C114 H11F 107.8 . .
C116 C115 C114 110(3) . .
C116 C115 H11G 109.7 . .
C114 C115 H11G 109.7 . .
C116 C115 H11H 109.7 . .
C114 C115 H11H 109.7 . .
H11G C115 H11H 108.2 . .
C115 C116 C111 113(3) . .
C115 C116 H11I 109.0 . .
C111 C116 H11I 109.0 . .
C115 C116 H11J 109.0 . .
C111 C116 H11J 109.0 . .
H11I C116 H11J 107.8 . .
C126 C121 C122 112(2) . .
C126 C121 S12 114(2) . .
C122 C121 S12 109(2) . .
C126 C121 H121 107.3 . .
C122 C121 H121 107.3 . .
S12 C121 H121 107.3 . .
C121 C122 C123 107(2) . .
C121 C122 H12C 110.3 . .
C123 C122 H12C 110.3 . .
C121 C122 H12D 110.3 . .
C123 C122 H12D 110.3 . .
H12C C122 H12D 108.5 . .
C124 C123 C122 110(3) . .
C124 C123 H12E 109.7 . .
C122 C123 H12E 109.7 . .
C124 C123 H12F 109.7 . .
C122 C123 H12F 109.7 . .
H12E C123 H12F 108.2 . .
C123 C124 C125 110(3) . .
C123 C124 H12G 109.7 . .
C125 C124 H12G 109.7 . .
C123 C124 H12H 109.7 . .
C125 C124 H12H 109.7 . .
H12G C124 H12H 108.2 . .
C126 C125 C124 109(3) . .
C126 C125 H12I 109.8 . .
C124 C125 H12I 109.8 . .
C126 C125 H12J 109.8 . .
C124 C125 H12J 109.8 . .
H12I C125 H12J 108.3 . .
C121 C126 C125 114(2) . .
C121 C126 H12K 108.8 . .
C125 C126 H12K 108.8 . .
C121 C126 H12L 108.8 . .
C125 C126 H12L 108.8 . .
H12K C126 H12L 107.7 . .
C132 C131 C136 111(3) . .
C132 C131 S13 109(2) . .
C136 C131 S13 110(2) . .
C132 C131 H131 109.0 . .
C136 C131 H131 109.0 . .
S13 C131 H131 109.0 . .
C131 C132 C133 110(3) . .
C131 C132 H13C 109.8 . .
C133 C132 H13C 109.8 . .
C131 C132 H13D 109.8 . .
C133 C132 H13D 109.8 . .
H13C C132 H13D 108.2 . .
C134 C133 C132 113(3) . .
C134 C133 H13E 109.0 . .
C132 C133 H13E 109.0 . .
C134 C133 H13F 109.0 . .
C132 C133 H13F 109.0 . .
H13E C133 H13F 107.8 . .
C135 C134 C133 109(3) . .
C135 C134 H13G 109.9 . .
C133 C134 H13G 109.9 . .
C135 C134 H13H 109.9 . .
C133 C134 H13H 109.9 . .
H13G C134 H13H 108.3 . .
C134 C135 C136 117(3) . .
C134 C135 H13I 108.0 . .
C136 C135 H13I 108.0 . .
C134 C135 H13J 108.0 . .
C136 C135 H13J 108.0 . .
H13I C135 H13J 107.2 . .
C135 C136 C131 108(3) . .
C135 C136 H13K 110.0 . .
C131 C136 H13K 110.0 . .
C135 C136 H13L 110.0 . .
C131 C136 H13L 110.0 . .
H13K C136 H13L 108.4 . .
C142 C141 C146 108(3) . .
C142 C141 S14 108(2) . .
C146 C141 S14 105(2) . .
C142 C141 H141 111.7 . .
C146 C141 H141 111.7 . .
S14 C141 H141 111.7 . .
C141 C142 C143 111(3) . .
C141 C142 H14C 109.5 . .
C143 C142 H14C 109.5 . .
C141 C142 H14D 109.5 . .
C143 C142 H14D 109.5 . .
H14C C142 H14D 108.1 . .
C144 C143 C142 112(3) . .
C144 C143 H14E 109.3 . .
C142 C143 H14E 109.3 . .
C144 C143 H14F 109.3 . .
C142 C143 H14F 109.3 . .
H14E C143 H14F 108.0 . .
C143 C144 C145 114(3) . .
C143 C144 H14G 108.8 . .
C145 C144 H14G 108.8 . .
C143 C144 H14H 108.8 . .
C145 C144 H14H 108.8 . .
H14G C144 H14H 107.7 . .
C144 C145 C146 109(3) . .
C144 C145 H14I 109.9 . .
C146 C145 H14I 109.9 . .
C144 C145 H14J 109.9 . .
C146 C145 H14J 109.9 . .
H14I C145 H14J 108.3 . .
C145 C146 C141 108(3) . .
C145 C146 H14K 110.2 . .
C141 C146 H14K 110.2 . .
C145 C146 H14L 110.2 . .
C141 C146 H14L 110.2 . .
H14K C146 H14L 108.5 . .
C156 C151 C152 120(4) . .
C156 C151 S15 113(3) . .
C152 C151 S15 103(3) . .
C156 C151 H151 106.9 . .
C152 C151 H151 106.9 . .
S15 C151 H151 106.9 . .
C153 C152 C151 103(5) . .
C153 C152 H15C 111.2 . .
C151 C152 H15C 111.2 . .
C153 C152 H15D 111.2 . .
C151 C152 H15D 111.2 . .
H15C C152 H15D 109.1 . .
C152 C153 C154 114(5) . .
C152 C153 H15E 108.8 . .
C154 C153 H15E 108.8 . .
C152 C153 H15F 108.8 . .
C154 C153 H15F 108.8 . .
H15E C153 H15F 107.7 . .
C155 C154 C153 104(5) . .
C155 C154 H15G 111.0 . .
C153 C154 H15G 111.0 . .
C155 C154 H15H 111.0 . .
C153 C154 H15H 111.0 . .
H15G C154 H15H 109.0 . .
C154 C155 C156 119(6) . .
C154 C155 H15I 107.6 . .
C156 C155 H15I 107.6 . .
C154 C155 H15J 107.6 . .
C156 C155 H15J 107.6 . .
H15I C155 H15J 107.1 . .
C151 C156 C155 106(5) . .
C151 C156 H15K 110.6 . .
C155 C156 H15K 110.6 . .
C151 C156 H15L 110.6 . .
C155 C156 H15L 110.6 . .
H15K C156 H15L 108.7 . .
C166 C161 C162 113(3) . .
C166 C161 S16 113(2) . .
C162 C161 S16 105(2) . .
C166 C161 H161 108.7 . .
C162 C161 H161 108.7 . .
S16 C161 H161 108.7 . .
C161 C162 C163 109(3) . .
C161 C162 H16C 109.9 . .
C163 C162 H16C 109.9 . .
C161 C162 H16D 109.9 . .
C163 C162 H16D 109.9 . .
H16C C162 H16D 108.3 . .
C162 C163 C164 110(3) . .
C162 C163 H16E 109.8 . .
C164 C163 H16E 109.8 . .
C162 C163 H16F 109.8 . .
C164 C163 H16F 109.8 . .
H16E C163 H16F 108.2 . .
C163 C164 C165 108(3) . .
C163 C164 H16G 110.1 . .
C165 C164 H16G 110.1 . .
C163 C164 H16H 110.1 . .
C165 C164 H16H 110.1 . .
H16G C164 H16H 108.4 . .
C166 C165 C164 106(3) . .
C166 C165 H16I 110.6 . .
C164 C165 H16I 110.6 . .
C166 C165 H16J 110.6 . .
C164 C165 H16J 110.6 . .
H16I C165 H16J 108.7 . .
C161 C166 C165 115(3) . .
C161 C166 H16K 108.6 . .
C165 C166 H16K 108.6 . .
C161 C166 H16L 108.6 . .
C165 C166 H16L 108.6 . .
H16K C166 H16L 107.5 . .
C172 C171 C176 106(4) . .
C172 C171 S17 106(3) . .
C176 C171 S17 106(3) . .
C172 C171 H171 112.7 . .
C176 C171 H171 112.7 . .
S17 C171 H171 112.7 . .
C171 C172 C173 112(4) . .
C171 C172 H17A 109.3 . .
C173 C172 H17A 109.3 . .
C171 C172 H17B 109.3 . .
C173 C172 H17B 109.3 . .
H17A C172 H17B 108.0 . .
C174 C173 C172 105(6) . .
C174 C173 H17C 110.7 . .
C172 C173 H17C 110.7 . .
C174 C173 H17D 110.7 . .
C172 C173 H17D 110.7 . .
H17C C173 H17D 108.8 . .
C175 C174 C173 109(8) . .
C175 C174 H17E 110.0 . .
C173 C174 H17E 110.0 . .
C175 C174 H17F 110.0 . .
C173 C174 H17F 110.0 . .
H17E C174 H17F 108.3 . .
C174 C175 C176 111(7) . .
C174 C175 H17G 109.5 . .
C176 C175 H17G 109.5 . .
C174 C175 H17H 109.5 . .
C176 C175 H17H 109.5 . .
H17G C175 H17H 108.1 . .
C175 C176 C171 104(4) . .
C175 C176 H17I 110.9 . .
C171 C176 H17I 110.9 . .
C175 C176 H17J 110.9 . .
C171 C176 H17J 110.9 . .
H17I C176 H17J 108.9 . .
C182 C181 C186 112(2) . .
C182 C181 S18 109.6(18) . .
C186 C181 S18 110.7(19) . .
C182 C181 H181 108.2 . .
C186 C181 H181 108.2 . .
S18 C181 H181 108.2 . .
C181 C182 C183 108(3) . .
C181 C182 H18A 110.2 . .
C183 C182 H18A 110.2 . .
C181 C182 H18B 110.2 . .
C183 C182 H18B 110.2 . .
H18A C182 H18B 108.5 . .
C184 C183 C182 116(4) . .
C184 C183 H18C 108.3 . .
C182 C183 H18C 108.3 . .
C184 C183 H18D 108.3 . .
C182 C183 H18D 108.3 . .
H18C C183 H18D 107.4 . .
C185 C184 C183 113(4) . .
C185 C184 H18E 108.9 . .
C183 C184 H18E 108.9 . .
C185 C184 H18F 108.9 . .
C183 C184 H18F 108.9 . .
H18E C184 H18F 107.7 . .
C184 C185 C186 113(3) . .
C184 C185 H18G 109.1 . .
C186 C185 H18G 109.1 . .
C184 C185 H18H 109.1 . .
C186 C185 H18H 109.1 . .
H18G C185 H18H 107.8 . .
C181 C186 C185 108(2) . .
C181 C186 H18I 110.1 . .
C185 C186 H18I 110.1 . .
C181 C186 H18J 110.1 . .
C185 C186 H18J 110.1 . .
H18I C186 H18J 108.4 . .
C192 C191 C196 108(4) . .
C192 C191 S19 108(3) . .
C196 C191 S19 105(3) . .
C192 C191 H191 111.6 . .
C196 C191 H191 111.6 . .
S19 C191 H191 111.6 . .
C191 C192 C193 111(4) . .
C191 C192 H19A 109.5 . .
C193 C192 H19A 109.5 . .
C191 C192 H19B 109.5 . .
C193 C192 H19B 109.5 . .
H19A C192 H19B 108.1 . .
C194 C193 C192 104(4) . .
C194 C193 H19C 111.0 . .
C192 C193 H19C 111.0 . .
C194 C193 H19D 111.0 . .
C192 C193 H19D 111.0 . .
H19C C193 H19D 109.0 . .
C195 C194 C193 113(4) . .
C195 C194 H19E 109.1 . .
C193 C194 H19E 109.1 . .
C195 C194 H19F 109.1 . .
C193 C194 H19F 109.1 . .
H19E C194 H19F 107.8 . .
C194 C195 C196 111(4) . .
C194 C195 H19G 109.5 . .
C196 C195 H19G 109.5 . .
C194 C195 H19H 109.5 . .
C196 C195 H19H 109.5 . .
H19G C195 H19H 108.1 . .
C191 C196 C195 113(4) . .
C191 C196 H19I 109.1 . .
C195 C196 H19I 109.1 . .
C191 C196 H19J 109.1 . .
C195 C196 H19J 109.1 . .
H19I C196 H19J 107.8 . .
C202 C201 C206 107(3) . .
C202 C201 S20 109(3) . .
C206 C201 S20 110(3) . .
C202 C201 H201 110.4 . .
C206 C201 H201 110.4 . .
S20 C201 H201 110.4 . .
C201 C202 C203 118(4) . .
C201 C202 H20A 107.7 . .
C203 C202 H20A 107.7 . .
C201 C202 H20B 107.7 . .
C203 C202 H20B 107.7 . .
H20A C202 H20B 107.1 . .
C204 C203 C202 108(7) . .
C204 C203 H20C 110.2 . .
C202 C203 H20C 110.2 . .
C204 C203 H20D 110.2 . .
C202 C203 H20D 110.2 . .
H20C C203 H20D 108.5 . .
C203 C204 C205 119(8) . .
C203 C204 H20E 107.6 . .
C205 C204 H20E 107.6 . .
C203 C204 H20F 107.6 . .
C205 C204 H20F 107.6 . .
H20E C204 H20F 107.1 . .
C206 C205 C204 110(5) . .
C206 C205 H20G 109.6 . .
C204 C205 H20G 109.6 . .
C206 C205 H20H 109.6 . .
C204 C205 H20H 109.6 . .
H20G C205 H20H 108.2 . .
C205 C206 C201 111(4) . .
C205 C206 H20I 109.4 . .
C201 C206 H20I 109.4 . .
C205 C206 H20J 109.4 . .
C201 C206 H20J 109.4 . .
H20I C206 H20J 108.0 . .
C212 C211 C216 109(3) . .
C212 C211 S21 117(2) . .
C216 C211 S21 109(2) . .
C212 C211 H211 107.3 . .
C216 C211 H211 107.3 . .
S21 C211 H211 107.3 . .
C211 C212 C213 112(3) . .
C211 C212 H21A 109.3 . .
C213 C212 H21A 109.3 . .
C211 C212 H21B 109.3 . .
C213 C212 H21B 109.3 . .
H21A C212 H21B 107.9 . .
C214 C213 C212 106(3) . .
C214 C213 H21C 110.6 . .
C212 C213 H21C 110.6 . .
C214 C213 H21D 110.6 . .
C212 C213 H21D 110.6 . .
H21C C213 H21D 108.8 . .
C215 C214 C213 111(4) . .
C215 C214 H21E 109.4 . .
C213 C214 H21E 109.4 . .
C215 C214 H21F 109.4 . .
C213 C214 H21F 109.4 . .
H21E C214 H21F 108.0 . .
C216 C215 C214 114(3) . .
C216 C215 H21G 108.9 . .
C214 C215 H21G 108.9 . .
C216 C215 H21H 108.9 . .
C214 C215 H21H 108.9 . .
H21G C215 H21H 107.7 . .
C215 C216 C211 108(3) . .
C215 C216 H21I 110.1 . .
C211 C216 H21I 110.1 . .
C215 C216 H21J 110.1 . .
C211 C216 H21J 110.1 . .
H21I C216 H21J 108.4 . .
C222 C221 C226 115(3) . .
C222 C221 S22 110(2) . .
C226 C221 S22 109(2) . .
C222 C221 H221 107.8 . .
C226 C221 H221 107.8 . .
S22 C221 H221 107.8 . .
C221 C222 C223 108(2) . .
C221 C222 H22C 110.1 . .
C223 C222 H22C 110.1 . .
C221 C222 H22D 110.1 . .
C223 C222 H22D 110.1 . .
H22C C222 H22D 108.4 . .
C224 C223 C222 111(3) . .
C224 C223 H22E 109.5 . .
C222 C223 H22E 109.5 . .
C224 C223 H22F 109.5 . .
C222 C223 H22F 109.5 . .
H22E C223 H22F 108.1 . .
C225 C224 C223 116(3) . .
C225 C224 H22G 108.4 . .
C223 C224 H22G 108.4 . .
C225 C224 H22H 108.4 . .
C223 C224 H22H 108.4 . .
H22G C224 H22H 107.5 . .
C224 C225 C226 112(3) . .
C224 C225 H22I 109.2 . .
C226 C225 H22I 109.2 . .
C224 C225 H22J 109.2 . .
C226 C225 H22J 109.2 . .
H22I C225 H22J 107.9 . .
C225 C226 C221 108(2) . .
C225 C226 H22K 110.0 . .
C221 C226 H22K 110.0 . .
C225 C226 H22L 110.0 . .
C221 C226 H22L 110.0 . .
H22K C226 H22L 108.4 . .
C236 C231 C232 113(3) . .
C236 C231 S23 110(2) . .
C232 C231 S23 105(2) . .
C236 C231 H231 109.5 . .
C232 C231 H231 109.5 . .
S23 C231 H231 109.5 . .
C231 C232 C233 107(2) . .
C231 C232 H23C 110.3 . .
C233 C232 H23C 110.3 . .
C231 C232 H23D 110.3 . .
C233 C232 H23D 110.3 . .
H23C C232 H23D 108.5 . .
C234 C233 C232 112(2) . .
C234 C233 H23E 109.2 . .
C232 C233 H23E 109.2 . .
C234 C233 H23F 109.2 . .
C232 C233 H23F 109.2 . .
H23E C233 H23F 107.9 . .
C235 C234 C233 113(3) . .
C235 C234 H23G 109.0 . .
C233 C234 H23G 109.0 . .
C235 C234 H23H 109.0 . .
C233 C234 H23H 109.0 . .
H23G C234 H23H 107.8 . .
C234 C235 C236 107(2) . .
C234 C235 H23I 110.2 . .
C236 C235 H23I 110.2 . .
C234 C235 H23J 110.2 . .
C236 C235 H23J 110.2 . .
H23I C235 H23J 108.5 . .
C231 C236 C235 112(2) . .
C231 C236 H23K 109.2 . .
C235 C236 H23K 109.2 . .
C231 C236 H23L 109.2 . .
C235 C236 H23L 109.2 . .
H23K C236 H23L 107.9 . .
C42B C241 C46B 110(4) . .
C246 C241 C242 123(5) . .
C246 C241 S24 119(4) . .
C42B C241 S24 117(4) . .
C46B C241 S24 106(3) . .
C242 C241 S24 101(3) . .
C243 C242 C241 100(4) . .
C244 C243 C242 122(5) . .
C241 C42B C43B 117(5) . .
C42B C43B C244 108(5) . .
C45B C244 C43B 132(6) . .
C243 C244 C245 111(4) . .
C246 C245 C244 103(4) . .
C241 C246 C245 115(5) . .
C244 C45B C46B 120(7) . .
C45B C46B C241 106(5) . .
C256 C251 C252 111(3) . .
C256 C251 S25 115(2) . .
C252 C251 S25 108.5(19) . .
C256 C251 H251 107.7 . .
C252 C251 H251 107.7 . .
S25 C251 H251 107.7 . .
C253 C252 C251 113(3) . .
C253 C252 H25C 109.1 . .
C251 C252 H25C 109.1 . .
C253 C252 H25D 109.1 . .
C251 C252 H25D 109.1 . .
H25C C252 H25D 107.8 . .
C254 C253 C252 108(3) . .
C254 C253 H25E 110.2 . .
C252 C253 H25E 110.2 . .
C254 C253 H25F 110.2 . .
C252 C253 H25F 110.2 . .
H25E C253 H25F 108.5 . .
C253 C254 C255 114(3) . .
C253 C254 H25G 108.7 . .
C255 C254 H25G 108.7 . .
C253 C254 H25H 108.7 . .
C255 C254 H25H 108.7 . .
H25G C254 H25H 107.6 . .
C256 C255 C254 109(3) . .
C256 C255 H25I 109.8 . .
C254 C255 H25I 109.8 . .
C256 C255 H25J 109.8 . .
C254 C255 H25J 109.8 . .
H25I C255 H25J 108.3 . .
C251 C256 C255 111(3) . .
C251 C256 H25K 109.4 . .
C255 C256 H25K 109.4 . .
C251 C256 H25L 109.4 . .
C255 C256 H25L 109.4 . .
H25K C256 H25L 108.0 . .
C262 C261 C266 110(3) . .
C262 C261 S26 114(2) . .
C266 C261 S26 110(2) . .
C262 C261 H261 107.8 . .
C266 C261 H261 107.8 . .
S26 C261 H261 107.8 . .
C261 C262 C263 111(4) . .
C261 C262 H26C 109.5 . .
C263 C262 H26C 109.5 . .
C261 C262 H26D 109.5 . .
C263 C262 H26D 109.5 . .
H26C C262 H26D 108.1 . .
C262 C263 C264 112(3) . .
C262 C263 H26E 109.3 . .
C264 C263 H26E 109.3 . .
C262 C263 H26F 109.3 . .
C264 C263 H26F 109.3 . .
H26E C263 H26F 108.0 . .
C263 C264 C265 107(3) . .
C263 C264 H26G 110.4 . .
C265 C264 H26G 110.4 . .
C263 C264 H26H 110.4 . .
C265 C264 H26H 110.4 . .
H26G C264 H26H 108.6 . .
C266 C265 C264 106(4) . .
C266 C265 H26I 110.6 . .
C264 C265 H26I 110.6 . .
C266 C265 H26J 110.6 . .
C264 C265 H26J 110.6 . .
H26I C265 H26J 108.7 . .
C265 C266 C261 110(3) . .
C265 C266 H26K 109.7 . .
C261 C266 H26K 109.7 . .
C265 C266 H26L 109.7 . .
C261 C266 H26L 109.7 . .
H26K C266 H26L 108.2 . .
C272 C271 C276 112(3) . .
C272 C271 S27 110(2) . .
C276 C271 S27 112(2) . .
C272 C271 H271 107.6 . .
C276 C271 H271 107.6 . .
S27 C271 H271 107.6 . .
C273 C272 C271 111(3) . .
C273 C272 H27A 109.5 . .
C271 C272 H27A 109.5 . .
C273 C272 H27B 109.5 . .
C271 C272 H27B 109.5 . .
H27A C272 H27B 108.1 . .
C274 C273 C272 112(4) . .
C274 C273 H27C 109.3 . .
C272 C273 H27C 109.3 . .
C274 C273 H27D 109.3 . .
C272 C273 H27D 109.3 . .
H27C C273 H27D 108.0 . .
C273 C274 C275 111(4) . .
C273 C274 H27E 109.4 . .
C275 C274 H27E 109.4 . .
C273 C274 H27F 109.4 . .
C275 C274 H27F 109.4 . .
H27E C274 H27F 108.0 . .
C274 C275 C276 109(4) . .
C274 C275 H27G 110.0 . .
C276 C275 H27G 110.0 . .
C274 C275 H27H 110.0 . .
C276 C275 H27H 110.0 . .
H27G C275 H27H 108.3 . .
C271 C276 C275 112(4) . .
C271 C276 H27I 109.2 . .
C275 C276 H27I 109.2 . .
C271 C276 H27J 109.2 . .
C275 C276 H27J 109.2 . .
H27I C276 H27J 107.9 . .
C286 C281 C282 114(2) . .
C286 C281 S28 116(2) . .
C282 C281 S28 110.6(19) . .
C286 C281 H281 105.1 . .
C282 C281 H281 105.1 . .
S28 C281 H281 105.1 . .
C283 C282 C281 113(3) . .
C283 C282 H28A 109.1 . .
C281 C282 H28A 109.1 . .
C283 C282 H28B 109.1 . .
C281 C282 H28B 109.1 . .
H28A C282 H28B 107.8 . .
C282 C283 C284 112(4) . .
C282 C283 H28C 109.3 . .
C284 C283 H28C 109.3 . .
C282 C283 H28D 109.3 . .
C284 C283 H28D 109.3 . .
H28C C283 H28D 108.0 . .
C285 C284 C283 114(4) . .
C285 C284 H28E 108.7 . .
C283 C284 H28E 108.7 . .
C285 C284 H28F 108.7 . .
C283 C284 H28F 108.7 . .
H28E C284 H28F 107.6 . .
C286 C285 C284 110(3) . .
C286 C285 H28G 109.6 . .
C284 C285 H28G 109.6 . .
C286 C285 H28H 109.6 . .
C284 C285 H28H 109.6 . .
H28G C285 H28H 108.1 . .
C285 C286 C281 114(3) . .
C285 C286 H28I 108.7 . .
C281 C286 H28I 108.7 . .
C285 C286 H28J 108.7 . .
C281 C286 H28J 108.7 . .
H28I C286 H28J 107.6 . .
C292 C291 C296 104(3) . .
C292 C291 S29 111(3) . .
C296 C291 S29 111(2) . .
C292 C291 H291 110.3 . .
C296 C291 H291 110.3 . .
S29 C291 H291 110.3 . .
C291 C292 C293 116(3) . .
C291 C292 H29A 108.3 . .
C293 C292 H29A 108.3 . .
C291 C292 H29B 108.3 . .
C293 C292 H29B 108.3 . .
H29A C292 H29B 107.4 . .
C292 C293 C294 109(3) . .
C292 C293 H29C 109.8 . .
C294 C293 H29C 109.8 . .
C292 C293 H29D 109.8 . .
C294 C293 H29D 109.8 . .
H29C C293 H29D 108.2 . .
C295 C294 C293 112(3) . .
C295 C294 H29E 109.2 . .
C293 C294 H29E 109.2 . .
C295 C294 H29F 109.2 . .
C293 C294 H29F 109.2 . .
H29E C294 H29F 107.9 . .
C296 C295 C294 109(3) . .
C296 C295 H29G 110.0 . .
C294 C295 H29G 110.0 . .
C296 C295 H29H 110.0 . .
C294 C295 H29H 110.0 . .
H29G C295 H29H 108.3 . .
C295 C296 C291 117(3) . .
C295 C296 H29I 108.1 . .
C291 C296 H29I 108.1 . .
C295 C296 H29J 108.1 . .
C291 C296 H29J 108.1 . .
H29I C296 H29J 107.3 . .
C302 C301 C306 104(5) . .
C302 C301 S30 113(4) . .
C306 C301 S30 109(4) . .
C302 C301 H301 110.2 . .
C306 C301 H301 110.2 . .
S30 C301 H301 110.2 . .
C301 C302 C303 112(5) . .
C301 C302 H30A 109.2 . .
C303 C302 H30A 109.2 . .
C301 C302 H30B 109.2 . .
C303 C302 H30B 109.2 . .
H30A C302 H30B 107.9 . .
C304 C303 C302 109(4) . .
C304 C303 H30C 110.0 . .
C302 C303 H30C 110.0 . .
C304 C303 H30D 110.0 . .
C302 C303 H30D 110.0 . .
H30C C303 H30D 108.3 . .
C303 C304 C305 106(5) . .
C303 C304 H30E 110.6 . .
C305 C304 H30E 110.6 . .
C303 C304 H30F 110.6 . .
C305 C304 H30F 110.6 . .
H30E C304 H30F 108.8 . .
C304 C305 C306 111(5) . .
C304 C305 H30G 109.5 . .
C306 C305 H30G 109.5 . .
C304 C305 H30H 109.5 . .
C306 C305 H30H 109.5 . .
H30G C305 H30H 108.1 . .
C301 C306 C305 110(4) . .
C301 C306 H30I 109.7 . .
C305 C306 H30I 109.7 . .
C301 C306 H30J 109.7 . .
C305 C306 H30J 109.7 . .
H30I C306 H30J 108.2 . .
C312 C311 C316 109(3) . .
C312 C311 S31 115(2) . .
C316 C311 S31 112(2) . .
C312 C311 H311 106.9 . .
C316 C311 H311 106.9 . .
S31 C311 H311 106.9 . .
C311 C312 C313 115(3) . .
C311 C312 H31A 108.6 . .
C313 C312 H31A 108.6 . .
C311 C312 H31B 108.6 . .
C313 C312 H31B 108.6 . .
H31A C312 H31B 107.6 . .
C314 C313 C312 109(3) . .
C314 C313 H31C 110.0 . .
C312 C313 H31C 110.0 . .
C314 C313 H31D 110.0 . .
C312 C313 H31D 110.0 . .
H31C C313 H31D 108.3 . .
C313 C314 C315 120(3) . .
C313 C314 H31E 107.4 . .
C315 C314 H31E 107.4 . .
C313 C314 H31F 107.4 . .
C315 C314 H31F 107.4 . .
H31E C314 H31F 106.9 . .
C314 C315 C316 104(3) . .
C314 C315 H31G 111.0 . .
C316 C315 H31G 111.0 . .
C314 C315 H31H 111.0 . .
C316 C315 H31H 111.0 . .
H31G C315 H31H 109.0 . .
C315 C316 C311 114(3) . .
C315 C316 H31I 108.8 . .
C311 C316 H31I 108.8 . .
C315 C316 H31J 108.8 . .
C311 C316 H31J 108.8 . .
H31I C316 H31J 107.7 . .
C322 C321 C326 111(2) . .
C322 C321 S32 114(2) . .
C326 C321 S32 113.9(18) . .
C322 C321 H321 105.9 . .
C326 C321 H321 105.9 . .
S32 C321 H321 105.9 . .
C323 C322 C321 116(3) . .
C323 C322 H32C 108.3 . .
C321 C322 H32C 108.3 . .
C323 C322 H32D 108.3 . .
C321 C322 H32D 108.3 . .
H32C C322 H32D 107.4 . .
C322 C323 C324 112(3) . .
C322 C323 H32E 109.3 . .
C324 C323 H32E 109.3 . .
C322 C323 H32F 109.3 . .
C324 C323 H32F 109.3 . .
H32E C323 H32F 108.0 . .
C325 C324 C323 110(3) . .
C325 C324 H32G 109.6 . .
C323 C324 H32G 109.6 . .
C325 C324 H32H 109.6 . .
C323 C324 H32H 109.6 . .
H32G C324 H32H 108.1 . .
C324 C325 C326 112(3) . .
C324 C325 H32I 109.2 . .
C326 C325 H32I 109.2 . .
C324 C325 H32J 109.2 . .
C326 C325 H32J 109.2 . .
H32I C325 H32J 107.9 . .
C325 C326 C321 113(3) . .
C325 C326 H32K 109.0 . .
C321 C326 H32K 109.0 . .
C325 C326 H32L 109.0 . .
C321 C326 H32L 109.0 . .
H32K C326 H32L 107.8 . .
C332 C331 C336 110(3) . .
C332 C331 S33 112(2) . .
C336 C331 S33 110(2) . .
C332 C331 H331 108.2 . .
C336 C331 H331 108.2 . .
S33 C331 H331 108.2 . .
C333 C332 C331 110(3) . .
C333 C332 H33C 109.6 . .
C331 C332 H33C 109.6 . .
C333 C332 H33D 109.6 . .
C331 C332 H33D 109.6 . .
H33C C332 H33D 108.1 . .
C334 C333 C332 115(3) . .
C334 C333 H33E 108.6 . .
C332 C333 H33E 108.6 . .
C334 C333 H33F 108.6 . .
C332 C333 H33F 108.6 . .
H33E C333 H33F 107.5 . .
C333 C334 C335 119(3) . .
C333 C334 H33G 107.6 . .
C335 C334 H33G 107.6 . .
C333 C334 H33H 107.6 . .
C335 C334 H33H 107.6 . .
H33G C334 H33H 107.1 . .
C334 C335 C336 108(3) . .
C334 C335 H33I 110.1 . .
C336 C335 H33I 110.1 . .
C334 C335 H33J 110.1 . .
C336 C335 H33J 110.1 . .
H33I C335 H33J 108.4 . .
C335 C336 C331 112(3) . .
C335 C336 H33K 109.3 . .
C331 C336 H33K 109.3 . .
C335 C336 H33L 109.3 . .
C331 C336 H33L 109.3 . .
H33K C336 H33L 107.9 . .
C342 C341 C346 120(4) . .
C342 C341 S34 115(3) . .
C346 C341 S34 105(3) . .
C342 C341 H341 105.5 . .
C346 C341 H341 105.5 . .
S34 C341 H341 105.5 . .
C341 C342 C343 110(4) . .
C341 C342 H34A 109.6 . .
C343 C342 H34A 109.6 . .
C341 C342 H34B 109.6 . .
C343 C342 H34B 109.6 . .
H34A C342 H34B 108.2 . .
C344 C343 C342 111(4) . .
C344 C343 H34C 109.5 . .
C342 C343 H34C 109.5 . .
C344 C343 H34D 109.5 . .
C342 C343 H34D 109.5 . .
H34C C343 H34D 108.1 . .
C343 C344 C345 116(4) . .
C343 C344 H34E 108.2 . .
C345 C344 H34E 108.2 . .
C343 C344 H34F 108.2 . .
C345 C344 H34F 108.2 . .
H34E C344 H34F 107.4 . .
C344 C345 C346 109(3) . .
C344 C345 H34G 109.9 . .
C346 C345 H34G 109.9 . .
C344 C345 H34H 109.9 . .
C346 C345 H34H 109.9 . .
H34G C345 H34H 108.3 . .
C341 C346 C345 106(3) . .
C341 C346 H34I 110.5 . .
C345 C346 H34I 110.5 . .
C341 C346 H34J 110.5 . .
C345 C346 H34J 110.5 . .
H34I C346 H34J 108.7 . .
C356 C351 C352 112(3) . .
C356 C351 S35 107(2) . .
C352 C351 S35 107.8(19) . .
C356 C351 H351 109.9 . .
C352 C351 H351 109.9 . .
S35 C351 H351 109.9 . .
C353 C352 C351 108(3) . .
C353 C352 H35C 110.0 . .
C351 C352 H35C 110.0 . .
C353 C352 H35D 110.0 . .
C351 C352 H35D 110.0 . .
H35C C352 H35D 108.4 . .
C352 C353 C354 112(4) . .
C352 C353 H35E 109.3 . .
C354 C353 H35E 109.3 . .
C352 C353 H35F 109.3 . .
C354 C353 H35F 109.3 . .
H35E C353 H35F 107.9 . .
C353 C354 C355 111(4) . .
C353 C354 H35G 109.4 . .
C355 C354 H35G 109.4 . .
C353 C354 H35H 109.4 . .
C355 C354 H35H 109.4 . .
H35G C354 H35H 108.0 . .
C354 C355 C356 107(4) . .
C354 C355 H35I 110.3 . .
C356 C355 H35I 110.3 . .
C354 C355 H35J 110.3 . .
C356 C355 H35J 110.3 . .
H35I C355 H35J 108.6 . .
C351 C356 C355 108(3) . .
C351 C356 H35K 110.0 . .
C355 C356 H35K 110.0 . .
C351 C356 H35L 110.0 . .
C355 C356 H35L 110.0 . .
H35K C356 H35L 108.4 . .
C362 C361 C366 110(3) . .
C362 C361 S36 113(2) . .
C366 C361 S36 108(2) . .
C362 C361 H361 108.7 . .
C366 C361 H361 108.7 . .
S36 C361 H361 108.7 . .
C361 C362 C363 112(3) . .
C361 C362 H36C 109.3 . .
C363 C362 H36C 109.3 . .
C361 C362 H36D 109.3 . .
C363 C362 H36D 109.3 . .
H36C C362 H36D 107.9 . .
C364 C363 C362 109(4) . .
C364 C363 H36E 110.0 . .
C362 C363 H36E 110.0 . .
C364 C363 H36F 110.0 . .
C362 C363 H36F 110.0 . .
H36E C363 H36F 108.4 . .
C363 C364 C365 116(4) . .
C363 C364 H36G 108.4 . .
C365 C364 H36G 108.4 . .
C363 C364 H36H 108.4 . .
C365 C364 H36H 108.4 . .
H36G C364 H36H 107.5 . .
C364 C365 C366 109(4) . .
C364 C365 H36I 109.8 . .
C366 C365 H36I 109.8 . .
C364 C365 H36J 109.8 . .
C366 C365 H36J 109.8 . .
H36I C365 H36J 108.3 . .
C361 C366 C365 112(3) . .
C361 C366 H36K 109.2 . .
C365 C366 H36K 109.2 . .
C361 C366 H36L 109.2 . .
C365 C366 H36L 109.2 . .
H36K C366 H36L 107.9 . .

loop_
_geom_bond_atom_site_label_1
_geom_bond_atom_site_label_2
_geom_bond_distance
_geom_bond_site_symmetry_2
Au1 Au6 2.7551(19) .
Au1 Au13 2.756(2) .
Au1 Au8 2.760(2) .
Au1 Au11 2.765(2) .
Au1 Au9 2.7744(19) .
Au1 Ag5 2.777(2) .
Au1 Au10 2.7773(19) .
Au2 S1 2.451(7) .
Au2 Au7 2.901(3) .
Au2 Au6 2.903(3) .
Au2 Au4 2.926(2) .
Au2 Au8 2.932(2) .
Au2 Ag5 2.939(2) .
Au2 Au20 3.000(2) .
Au3 S4 2.455(7) .
Au3 Au10 2.914(3) .
Au3 Au9 2.935(3) .
Au3 Au11 2.936(3) .
Au3 Au12 2.943(2) .
Au3 Au13 2.954(3) .
Au4 S7 2.445(7) .
Au4 Au8 2.896(3) .
Au4 Au9 2.932(2) .
Au4 Ag5 2.938(2) .
Au4 Au10 2.941(2) .
Au4 Au15 3.106(2) .
Au6 S6 2.458(7) .
Au6 Au11 2.864(2) .
Au6 Ag5 2.888(3) .
Au6 Ag21 2.906(2) .
Au6 Au12 2.910(3) .
Au6 Au7 2.951(2) .
Au7 S12 2.498(6) .
Au7 Au13 2.918(2) .
Au7 Au8 2.924(3) .
Au7 Au12 2.954(2) .
Au8 S13 2.446(7) .
Au8 Au9 2.869(2) .
Au8 Au13 2.876(3) .
Au9 S3 2.476(7) .
Au9 Au13 2.894(3) .
Au9 Ag24 2.929(3) .
Au9 Au10 2.963(2) .
Au10 S16 2.465(6) .
Au10 Ag5 2.895(2) .
Au10 Au11 2.899(3) .
Au10 Au19 3.093(2) .
Au11 S9 2.491(7) .
Au11 Ag5 2.865(3) .
Au11 Ag16 2.902(3) .
Au11 Au12 2.938(3) .
Au12 S15 2.485(10) .
Au12 Au13 2.921(3) .
Au13 S18 2.502(7) .
Au13 Ag23 2.902(3) .
Au15 S2 2.325(6) .
Au15 S3 2.326(6) .
Au17 S5 2.340(8) .
Au17 S6 2.342(7) .
Au19 S8 2.344(7) .
Au19 S9 2.376(8) .
Au19 Ag5 3.161(2) .
Au20 S11 2.320(6) .
Au20 S10 2.340(7) .
Au20 Ag5 3.0485(19) .
Au22 S14 2.331(8) .
Au22 S13 2.388(8) .
Au25 S17 2.328(8) .
Au25 S18 2.339(8) .
Au26 Ag30 2.753(2) 2_567
Au26 Au30 2.753(2) 2_567
Au26 Au30 2.753(2) .
Au26 Au28 2.7634(15) .
Au26 Ag28 2.7635(15) 2_567
Au26 Au28 2.7635(15) 2_567
Au26 Ag31 2.7760(17) 2_567
Au26 Au31 2.7760(17) 2_567
Au26 Au31 2.7760(17) .
Au27 S19 2.440(8) .
Au27 Ag32 2.827(3) 2_567
Au27 Au32 2.827(3) 2_567
Au27 Ag28 2.886(2) 2_567
Au27 Au28 2.886(2) 2_567
Au27 Ag31 2.895(3) 2_567
Au27 Au31 2.895(3) 2_567
Au27 Au29 2.953(2) .
Au27 Ag35 2.977(3) .
Au27 Au30 2.977(3) .
Au28 S21 2.450(6) .
Au28 Ag27 2.886(2) 2_567
Au28 Au27 2.886(2) 2_567
Au28 Ag31 2.919(2) 2_567
Au28 Au31 2.919(2) 2_567
Au28 Ag30 2.923(3) 2_567
Au28 Au30 2.923(3) 2_567
Au28 Au32 2.927(3) .
Au28 Au29 2.945(3) .
Au29 S22 2.505(8) .
Au29 Au30 2.886(2) .
Au29 Ag31 2.889(3) 2_567
Au29 Au31 2.889(3) 2_567
Au29 Ag36 2.977(3) .
Au29 Au32 2.994(2) .
Au30 S25 2.444(8) .
Au30 Au32 2.900(2) .
Au30 Ag28 2.923(3) 2_567
Au30 Au28 2.923(3) 2_567
Au30 Au31 2.931(3) .
Au31 S24 2.486(8) .
Au31 Ag29 2.889(3) 2_567
Au31 Au29 2.889(3) 2_567
Au31 Ag27 2.895(3) 2_567
Au31 Au27 2.895(3) 2_567
Au31 Au32 2.900(2) .
Au31 Ag28 2.919(2) 2_567
Au31 Au28 2.919(2) 2_567
Au32 S26 2.468(7) .
Au32 Ag27 2.827(3) 2_567
Au32 Au27 2.827(3) 2_567
Au32 Ag36 2.955(3) .
Au34 S20 2.286(9) .
Au34 S19 2.374(10) .
Au34 Ag31 3.101(3) 2_567
Au34 Au31 3.101(3) 2_567
Au34 Ag33 3.375(3) .
Au37 S24 2.344(7) .
Au37 S23 2.348(7) .
Au38 S26 2.335(8) .
Au38 S27 2.339(8) .
Au38 Ag27 3.148(2) 2_567
Au38 Au27 3.148(2) 2_567
Au39 Au40 2.7558(19) .
Au39 Ag40 2.7559(19) 2_566
Au39 Au40 2.7559(19) 2_566
Au39 Ag45 2.7588(17) 2_566
Au39 Au45 2.7588(17) 2_566
Au39 Au45 2.7589(17) .
Au39 Au44 2.7674(19) .
Au39 Ag44 2.7674(19) 2_566
Au39 Au44 2.7674(19) 2_566
Au40 S28 2.481(7) .
Au40 Ag45 2.869(2) 2_566
Au40 Au45 2.869(2) 2_566
Au40 Ag44 2.877(3) 2_566
Au40 Au44 2.877(3) 2_566
Au40 Ag51 2.890(3) 2_566
Au40 Ag41 2.919(2) 2_566
Au40 Au41 2.919(2) 2_566
Au40 Au43 2.938(3) .
Au41 S30 2.460(7) .
Au41 Ag44 2.916(3) 2_566
Au41 Au44 2.916(3) 2_566
Au41 Ag40 2.919(2) 2_566
Au41 Au40 2.919(2) 2_566
Au41 Au43 2.934(3) .
Au41 Ag42 2.938(2) 2_566
Au41 Au42 2.938(2) 2_566
Au41 Au45 2.943(3) .
Au42 S36 2.468(8) 2_566
Au42 Au45 2.886(3) .
Au42 Au44 2.918(2) .
Au42 Ag41 2.939(2) 2_566
Au42 Au41 2.939(2) 2_566
Au42 Au43 2.947(3) .
Au43 S31 2.439(6) .
Au43 Ag44 2.908(2) 2_566
Au43 Au44 2.908(2) 2_566
Au43 Au45 2.937(3) .
Au44 S33 2.467(8) .
Au44 Ag40 2.877(3) 2_566
Au44 Au40 2.877(3) 2_566
Au44 Au45 2.892(3) .
Au44 Ag43 2.907(2) 2_566
Au44 Au43 2.907(2) 2_566
Au44 Ag41 2.916(3) 2_566
Au44 Au41 2.916(3) 2_566
Au45 S34 2.482(7) .
Au45 Ag40 2.869(2) 2_566
Au45 Au40 2.869(2) 2_566
Au45 Ag49 2.941(3) .
Au46 S29 2.331(9) .
Au46 S28 2.340(8) .
Au46 Ag44 3.232(2) 2_566
Au46 Au44 3.232(2) 2_566
Au48 S32 2.322(6) .
Au48 S33 2.347(7) .
Au50 S35 2.324(9) .
Au50 S34 2.349(8) .
Au50 Ag40 3.266(2) 2_566
Au50 Au40 3.266(2) 2_566
Ag5 S10 2.509(7) .
Ag5 Ag18 2.912(3) .
Ag14 S2 2.405(7) .
Ag14 S1 2.427(7) .
Ag16 S5 2.391(8) .
Ag16 S4 2.419(8) .
Ag18 S7 2.389(7) .
Ag18 S8 2.395(7) .
Ag21 S12 2.401(7) .
Ag21 S11 2.414(7) .
Ag23 S15 2.405(9) .
Ag23 S14 2.407(8) .
Ag24 S17 2.387(9) .
Ag24 S16 2.391(8) .
Ag33 S20 2.352(9) .
Ag33 S21 2.366(8) .
Ag33 Ag31 2.974(3) 2_567
Ag33 Au31 2.974(3) 2_567
Ag35 S25 2.404(8) .
Ag35 S27 2.405(8) 2_567
Ag35 Au28 3.346(3) 2_567
Ag35 Ag28 3.346(3) 2_567
Ag36 S23 2.395(8) .
Ag36 S22 2.408(7) .
Ag47 S29 2.377(8) .
Ag47 S30 2.397(9) .
Ag47 Ag44 2.947(3) 2_566
Ag47 Au44 2.947(3) 2_566
Ag49 S32 2.413(8) .
Ag49 S31 2.418(7) .
Ag51 S35 2.403(7) .
Ag51 S36 2.414(7) .
Ag51 Ag40 2.890(3) 2_566
Ag51 Au40 2.890(3) 2_566
Ag51 Ag42 2.994(3) 2_566
Ag51 Au42 2.994(3) 2_566
S1 C11 1.76(3) .
S2 C21 1.85(3) .
S3 C31 1.80(3) .
S4 C41 1.83(4) .
S5 C51 1.83(4) .
S6 C61 1.77(3) .
S7 C71 1.85(3) .
S8 C81 1.85(3) .
S9 C91 1.87(3) .
S10 C100 1.82(2) .
S11 C111 1.81(3) .
S12 C121 1.85(3) .
S13 C131 1.87(3) .
S14 C141 1.94(3) .
S15 C151 1.90(4) .
S16 C161 1.86(3) .
S17 C171 1.80(4) .
S18 C181 1.84(3) .
S19 C191 1.87(4) .
S20 C201 1.83(4) .
S21 C211 1.80(3) .
S22 C221 1.89(4) .
S23 C231 1.89(3) .
S24 C241 1.87(4) .
S25 C251 1.84(3) .
S26 C261 1.86(3) .
S27 C271 1.75(3) .
S27 Ag35 2.405(8) 2_567
S28 C281 1.87(3) .
S29 C291 1.81(3) .
S30 C301 1.72(5) .
S31 C311 1.79(3) .
S32 C321 1.77(3) .
S33 C331 1.77(3) .
S34 C341 1.90(4) .
S35 C351 1.89(3) .
S36 C361 1.85(3) .
S36 Ag42 2.468(8) 2_566
S36 Au42 2.468(8) 2_566
N1 C1A 1.47(4) .
N1 C1D 1.55(5) .
N1 C1C 1.56(5) .
N1 C1B 1.59(4) .
C1A C2A 1.55(6) .
C1A H1AA 0.9900 .
C1A H1AB 0.9900 .
C2A C3A 1.47(5) .
C2A H2AA 0.9900 .
C2A H2AB 0.9900 .
C3A C4A 1.53(5) .
C3A H3AA 0.9900 .
C3A H3AB 0.9900 .
C4A C5A 1.54(5) .
C4A H4AA 0.9900 .
C4A H4AB 0.9900 .
C5A C6A 1.51(5) .
C5A H5AA 0.9900 .
C5A H5AB 0.9900 .
C6A C7A 1.57(5) .
C6A H6AA 0.9900 .
C6A H6AB 0.9900 .
C7A C8A 1.65(8) .
C7A H7AA 0.9900 .
C7A H7AB 0.9900 .
C8A H8AA 0.9800 .
C8A H8AB 0.9800 .
C8A H8AC 0.9800 .
C1B C2B 1.44(5) .
C1B H1BA 0.9900 .
C1B H1BB 0.9900 .
C2B C3B 1.57(5) .
C2B H2BA 0.9900 .
C2B H2BB 0.9900 .
C3B C4B 1.55(5) .
C3B H3BA 0.9900 .
C3B H3BB 0.9900 .
C4B C5B 1.56(5) .
C4B H4BA 0.9900 .
C4B H4BB 0.9900 .
C5B C6B 1.45(5) .
C5B H5BA 0.9900 .
C5B H5BB 0.9900 .
C6B C7B 1.46(6) .
C6B H6BA 0.9900 .
C6B H6BB 0.9900 .
C7B C8B 1.45(7) .
C7B H7BA 0.9900 .
C7B H7BB 0.9900 .
C8B H8BA 0.9800 .
C8B H8BB 0.9800 .
C8B H8BC 0.9800 .
C1C C2C 1.57(3) .
C1C H1CA 0.9900 .
C1C H1CB 0.9900 .
C2C C3C 1.57(3) .
C2C H2CA 0.9900 .
C2C H2CB 0.9900 .
C3C C4C 1.57(3) .
C3C H3CA 0.9900 .
C3C H3CB 0.9900 .
C4C C5C 1.57(3) .
C4C H4CA 0.9900 .
C4C H4CB 0.9900 .
C5C C6C 1.57(3) .
C5C H5CA 0.9900 .
C5C H5CB 0.9900 .
C6C C7C 1.57(3) .
C6C H6CA 0.9900 .
C6C H6CB 0.9900 .
C7C C8C 1.57(3) .
C7C H7CA 0.9900 .
C7C H7CB 0.9900 .
C8C H8CA 0.9800 .
C8C H8CB 0.9800 .
C8C H8CC 0.9800 .
C1D C2D 1.53(6) .
C1D H1DA 0.9900 .
C1D H1DB 0.9900 .
C2D C3D 1.43(7) .
C2D H2DA 0.9900 .
C2D H2DB 0.9900 .
C3D C4D 1.53(8) .
C3D H3DA 0.9900 .
C3D H3DB 0.9900 .
C4D C5D 1.57(8) .
C4D H4DA 0.9900 .
C4D H4DB 0.9900 .
C5D C6D 1.45(7) .
C5D H5DA 0.9900 .
C5D H5DB 0.9900 .
C6D C7D 1.30(7) .
C6D H6DA 0.9900 .
C6D H6DB 0.9900 .
C7D C8D 1.67(7) .
C7D H7DA 0.9900 .
C7D H7DB 0.9900 .
C8D H8DA 0.9800 .
C8D H8DB 0.9800 .
C8D H8DC 0.9800 .
C11 C12 1.49(6) .
C11 C16 1.60(7) .
C11 H11 1.0000 .
C12 C13 1.57(8) .
C12 H12A 0.9900 .
C12 H12B 0.9900 .
C13 C14 1.47(8) .
C13 H13A 0.9900 .
C13 H13B 0.9900 .
C14 C15 1.54(9) .
C14 H14A 0.9900 .
C14 H14B 0.9900 .
C15 C16 1.62(9) .
C15 H15A 0.9900 .
C15 H15B 0.9900 .
C16 H16A 0.9900 .
C16 H16B 0.9900 .
C21 C26 1.49(4) .
C21 C22 1.60(4) .
C21 H21 1.0000 .
C22 C23 1.45(4) .
C22 H22A 0.9900 .
C22 H22B 0.9900 .
C23 C24 1.55(5) .
C23 H23A 0.9900 .
C23 H23B 0.9900 .
C24 C25 1.55(5) .
C24 H24A 0.9900 .
C24 H24B 0.9900 .
C25 C26 1.47(5) .
C25 H25A 0.9900 .
C25 H25B 0.9900 .
C26 H26A 0.9900 .
C26 H26B 0.9900 .
C31 C32 1.55(5) .
C31 C36 1.57(4) .
C31 H31 1.0000 .
C32 C33 1.54(6) .
C32 H32A 0.9900 .
C32 H32B 0.9900 .
C33 C34 1.50(6) .
C33 H33A 0.9900 .
C33 H33B 0.9900 .
C34 C35 1.51(5) .
C34 H34X 0.9900 .
C34 H34Y 0.9900 .
C35 C36 1.45(5) .
C35 H35A 0.9900 .
C35 H35B 0.9900 .
C36 H36A 0.9900 .
C36 H36B 0.9900 .
C41 C46 1.51(3) .
C41 C42 1.51(3) .
C41 H41 1.0000 .
C42 C43 1.52(3) .
C42 H42A 0.9900 .
C42 H42B 0.9900 .
C43 C44 1.56(10) .
C43 H43A 0.9900 .
C43 H43B 0.9900 .
C44 C45 1.51(3) .
C44 H44A 0.9900 .
C44 H44B 0.9900 .
C45 C46 1.51(3) .
C45 H45A 0.9900 .
C45 H45B 0.9900 .
C46 H46A 0.9900 .
C46 H46B 0.9900 .
C51 C52 1.48(6) .
C51 C56 1.60(6) .
C51 H51 1.0000 .
C52 C53 1.49(6) .
C52 H52A 0.9900 .
C52 H52B 0.9900 .
C53 C54 1.61(6) .
C53 H53A 0.9900 .
C53 H53B 0.9900 .
C54 C55 1.58(7) .
C54 H54A 0.9900 .
C54 H54B 0.9900 .
C55 C56 1.49(6) .
C55 H55A 0.9900 .
C55 H55B 0.9900 .
C56 H56A 0.9900 .
C56 H56B 0.9900 .
C61 C62 1.48(5) .
C61 C66 1.51(5) .
C61 H61 1.0000 .
C62 C63 1.56(6) .
C62 H62A 0.9900 .
C62 H62B 0.9900 .
C63 C64 1.48(6) .
C63 H63A 0.9900 .
C63 H63B 0.9900 .
C64 C65 1.57(6) .
C64 H64A 0.9900 .
C64 H64B 0.9900 .
C65 C66 1.49(6) .
C65 H65A 0.9900 .
C65 H65B 0.9900 .
C66 H66A 0.9900 .
C66 H66B 0.9900 .
C71 C72 1.50(4) .
C71 C76 1.61(4) .
C71 H71 1.0000 .
C72 C73 1.52(4) .
C72 H72A 0.9900 .
C72 H72B 0.9900 .
C73 C74 1.52(4) .
C73 H73A 0.9900 .
C73 H73B 0.9900 .
C74 C75 1.50(4) .
C74 H74A 0.9900 .
C74 H74B 0.9900 .
C75 C76 1.61(4) .
C75 H75A 0.9900 .
C75 H75B 0.9900 .
C76 H76A 0.9900 .
C76 H76B 0.9900 .
C81 C86 1.48(4) .
C81 C82 1.58(3) .
C81 H81 1.0000 .
C82 C83 1.54(4) .
C82 H82A 0.9900 .
C82 H82B 0.9900 .
C83 C84 1.50(5) .
C83 H83A 0.9900 .
C83 H83B 0.9900 .
C84 C85 1.58(5) .
C84 H84A 0.9900 .
C84 H84B 0.9900 .
C85 C86 1.50(5) .
C85 H85A 0.9900 .
C85 H85B 0.9900 .
C86 H86A 0.9900 .
C86 H86B 0.9900 .
C91 C96 1.41(6) .
C91 C92 1.50(6) .
C91 H91 1.0000 .
C92 C93 1.63(7) .
C92 H92A 0.9900 .
C92 H92B 0.9900 .
C93 C94 1.47(7) .
C93 H93A 0.9900 .
C93 H93B 0.9900 .
C94 C95 1.41(6) .
C94 H94A 0.9900 .
C94 H94B 0.9900 .
C95 C96 1.64(7) .
C95 H95A 0.9900 .
C95 H95B 0.9900 .
C96 H96A 0.9900 .
C96 H96B 0.9900 .
C100 C101 1.55(4) .
C100 C106 1.56(3) .
C100 H100 1.0000 .
C101 C103 1.59(5) .
C101 H10A 0.9900 .
C101 H10B 0.9900 .
C103 C104 1.41(5) .
C103 H10C 0.9900 .
C103 H10D 0.9900 .
C104 C105 1.56(5) .
C104 H10E 0.9900 .
C104 H10F 0.9900 .
C105 C106 1.55(4) .
C105 H10G 0.9900 .
C105 H10H 0.9900 .
C106 H10I 0.9900 .
C106 H10J 0.9900 .
C111 C116 1.56(4) .
C111 C112 1.58(5) .
C111 H111 1.0000 .
C112 C113 1.51(5) .
C112 H11A 0.9900 .
C112 H11B 0.9900 .
C113 C114 1.50(5) .
C113 H11C 0.9900 .
C113 H11D 0.9900 .
C114 C115 1.53(5) .
C114 H11E 0.9900 .
C114 H11F 0.9900 .
C115 C116 1.45(4) .
C115 H11G 0.9900 .
C115 H11H 0.9900 .
C116 H11I 0.9900 .
C116 H11J 0.9900 .
C121 C126 1.48(4) .
C121 C122 1.50(4) .
C121 H121 1.0000 .
C122 C123 1.60(4) .
C122 H12C 0.9900 .
C122 H12D 0.9900 .
C123 C124 1.51(5) .
C123 H12E 0.9900 .
C123 H12F 0.9900 .
C124 C125 1.53(5) .
C124 H12G 0.9900 .
C124 H12H 0.9900 .
C125 C126 1.52(4) .
C125 H12I 0.9900 .
C125 H12J 0.9900 .
C126 H12K 0.9900 .
C126 H12L 0.9900 .
C131 C132 1.45(4) .
C131 C136 1.54(4) .
C131 H131 1.0000 .
C132 C133 1.56(4) .
C132 H13C 0.9900 .
C132 H13D 0.9900 .
C133 C134 1.50(5) .
C133 H13E 0.9900 .
C133 H13F 0.9900 .
C134 C135 1.44(5) .
C134 H13G 0.9900 .
C134 H13H 0.9900 .
C135 C136 1.52(4) .
C135 H13I 0.9900 .
C135 H13J 0.9900 .
C136 H13K 0.9900 .
C136 H13L 0.9900 .
C141 C142 1.44(4) .
C141 C146 1.54(4) .
C141 H141 1.0000 .
C142 C143 1.51(4) .
C142 H14C 0.9900 .
C142 H14D 0.9900 .
C143 C144 1.51(5) .
C143 H14E 0.9900 .
C143 H14F 0.9900 .
C144 C145 1.52(5) .
C144 H14G 0.9900 .
C144 H14H 0.9900 .
C145 C146 1.54(4) .
C145 H14I 0.9900 .
C145 H14J 0.9900 .
C146 H14K 0.9900 .
C146 H14L 0.9900 .
C151 C156 1.32(5) .
C151 C152 1.53(7) .
C151 H151 1.0000 .
C152 C153 1.52(8) .
C152 H15C 0.9900 .
C152 H15D 0.9900 .
C153 C154 1.55(8) .
C153 H15E 0.9900 .
C153 H15F 0.9900 .
C154 C155 1.44(8) .
C154 H15G 0.9900 .
C154 H15H 0.9900 .
C155 C156 1.45(8) .
C155 H15I 0.9900 .
C155 H15J 0.9900 .
C156 H15K 0.9900 .
C156 H15L 0.9900 .
C161 C166 1.45(4) .
C161 C162 1.49(4) .
C161 H161 1.0000 .
C162 C163 1.55(5) .
C162 H16C 0.9900 .
C162 H16D 0.9900 .
C163 C164 1.56(6) .
C163 H16E 0.9900 .
C163 H16F 0.9900 .
C164 C165 1.58(5) .
C164 H16G 0.9900 .
C164 H16H 0.9900 .
C165 C166 1.55(4) .
C165 H16I 0.9900 .
C165 H16J 0.9900 .
C166 H16K 0.9900 .
C166 H16L 0.9900 .
C171 C172 1.52(5) .
C171 C176 1.64(6) .
C171 H171 1.0000 .
C172 C173 1.53(8) .
C172 H17A 0.9900 .
C172 H17B 0.9900 .
C173 C174 1.48(10) .
C173 H17C 0.9900 .
C173 H17D 0.9900 .
C174 C175 1.46(10) .
C174 H17E 0.9900 .
C174 H17F 0.9900 .
C175 C176 1.49(9) .
C175 H17G 0.9900 .
C175 H17H 0.9900 .
C176 H17I 0.9900 .
C176 H17J 0.9900 .
C181 C182 1.50(4) .
C181 C186 1.55(4) .
C181 H181 1.0000 .
C182 C183 1.52(5) .
C182 H18A 0.9900 .
C182 H18B 0.9900 .
C183 C184 1.50(6) .
C183 H18C 0.9900 .
C183 H18D 0.9900 .
C184 C185 1.47(6) .
C184 H18E 0.9900 .
C184 H18F 0.9900 .
C185 C186 1.57(4) .
C185 H18G 0.9900 .
C185 H18H 0.9900 .
C186 H18I 0.9900 .
C186 H18J 0.9900 .
C191 C192 1.41(6) .
C191 C196 1.52(6) .
C191 H191 1.0000 .
C192 C193 1.58(6) .
C192 H19A 0.9900 .
C192 H19B 0.9900 .
C193 C194 1.55(6) .
C193 H19C 0.9900 .
C193 H19D 0.9900 .
C194 C195 1.52(6) .
C194 H19E 0.9900 .
C194 H19F 0.9900 .
C195 C196 1.59(6) .
C195 H19G 0.9900 .
C195 H19H 0.9900 .
C196 H19I 0.9900 .
C196 H19J 0.9900 .
C201 C202 1.52(5) .
C201 C206 1.63(6) .
C201 H201 1.0000 .
C202 C203 1.56(8) .
C202 H20A 0.9900 .
C202 H20B 0.9900 .
C203 C204 1.30(9) .
C203 H20C 0.9900 .
C203 H20D 0.9900 .
C204 C205 1.67(9) .
C204 H20E 0.9900 .
C204 H20F 0.9900 .
C205 C206 1.53(7) .
C205 H20G 0.9900 .
C205 H20H 0.9900 .
C206 H20I 0.9900 .
C206 H20J 0.9900 .
C211 C212 1.52(4) .
C211 C216 1.63(4) .
C211 H211 1.0000 .
C212 C213 1.62(5) .
C212 H21A 0.9900 .
C212 H21B 0.9900 .
C213 C214 1.56(6) .
C213 H21C 0.9900 .
C213 H21D 0.9900 .
C214 C215 1.50(6) .
C214 H21E 0.9900 .
C214 H21F 0.9900 .
C215 C216 1.46(5) .
C215 H21G 0.9900 .
C215 H21H 0.9900 .
C216 H21I 0.9900 .
C216 H21J 0.9900 .
C221 C222 1.50(4) .
C221 C226 1.55(4) .
C221 H221 1.0000 .
C222 C223 1.57(4) .
C222 H22C 0.9900 .
C222 H22D 0.9900 .
C223 C224 1.48(5) .
C223 H22E 0.9900 .
C223 H22F 0.9900 .
C224 C225 1.45(5) .
C224 H22G 0.9900 .
C224 H22H 0.9900 .
C225 C226 1.53(4) .
C225 H22I 0.9900 .
C225 H22J 0.9900 .
C226 H22K 0.9900 .
C226 H22L 0.9900 .
C231 C236 1.40(4) .
C231 C232 1.56(4) .
C231 H231 1.0000 .
C232 C233 1.56(4) .
C232 H23C 0.9900 .
C232 H23D 0.9900 .
C233 C234 1.53(4) .
C233 H23E 0.9900 .
C233 H23F 0.9900 .
C234 C235 1.52(4) .
C234 H23G 0.9900 .
C234 H23H 0.9900 .
C235 C236 1.54(4) .
C235 H23I 0.9900 .
C235 H23J 0.9900 .
C236 H23K 0.9900 .
C236 H23L 0.9900 .
C241 C246 1.15(6) .
C241 C42B 1.46(8) .
C241 C46B 1.67(8) .
C241 C242 1.70(7) .
C242 C243 1.51(8) .
C243 C244 1.28(7) .
C42B C43B 1.48(9) .
C43B C244 1.58(7) .
C244 C45B 1.11(9) .
C244 C245 1.76(7) .
C245 C246 1.61(8) .
C45B C46B 1.63(10) .
C251 C256 1.51(4) .
C251 C252 1.55(4) .
C251 H251 1.0000 .
C252 C253 1.52(5) .
C252 H25C 0.9900 .
C252 H25D 0.9900 .
C253 C254 1.49(6) .
C253 H25E 0.9900 .
C253 H25F 0.9900 .
C254 C255 1.56(5) .
C254 H25G 0.9900 .
C254 H25H 0.9900 .
C255 C256 1.52(5) .
C255 H25I 0.9900 .
C255 H25J 0.9900 .
C256 H25K 0.9900 .
C256 H25L 0.9900 .
C261 C262 1.45(5) .
C261 C266 1.53(5) .
C261 H261 1.0000 .
C262 C263 1.51(5) .
C262 H26C 0.9900 .
C262 H26D 0.9900 .
C263 C264 1.55(5) .
C263 H26E 0.9900 .
C263 H26F 0.9900 .
C264 C265 1.55(6) .
C264 H26G 0.9900 .
C264 H26H 0.9900 .
C265 C266 1.48(5) .
C265 H26I 0.9900 .
C265 H26J 0.9900 .
C266 H26K 0.9900 .
C266 H26L 0.9900 .
C271 C272 1.56(2) .
C271 C276 1.56(2) .
C271 H271 1.0000 .
C272 C273 1.56(2) .
C272 H27A 0.9900 .
C272 H27B 0.9900 .
C273 C274 1.56(2) .
C273 H27C 0.9900 .
C273 H27D 0.9900 .
C274 C275 1.56(2) .
C274 H27E 0.9900 .
C274 H27F 0.9900 .
C275 C276 1.56(2) .
C275 H27G 0.9900 .
C275 H27H 0.9900 .
C276 H27I 0.9900 .
C276 H27J 0.9900 .
C281 C286 1.48(4) .
C281 C282 1.51(4) .
C281 H281 1.0000 .
C282 C283 1.50(5) .
C282 H28A 0.9900 .
C282 H28B 0.9900 .
C283 C284 1.53(6) .
C283 H28C 0.9900 .
C283 H28D 0.9900 .
C284 C285 1.49(6) .
C284 H28E 0.9900 .
C284 H28F 0.9900 .
C285 C286 1.47(4) .
C285 H28G 0.9900 .
C285 H28H 0.9900 .
C286 H28I 0.9900 .
C286 H28J 0.9900 .
C291 C292 1.53(5) .
C291 C296 1.56(5) .
C291 H291 1.0000 .
C292 C293 1.55(5) .
C292 H29A 0.9900 .
C292 H29B 0.9900 .
C293 C294 1.55(5) .
C293 H29C 0.9900 .
C293 H29D 0.9900 .
C294 C295 1.53(5) .
C294 H29E 0.9900 .
C294 H29F 0.9900 .
C295 C296 1.53(5) .
C295 H29G 0.9900 .
C295 H29H 0.9900 .
C296 H29I 0.9900 .
C296 H29J 0.9900 .
C301 C302 1.41(7) .
C301 C306 1.52(6) .
C301 H301 1.0000 .
C302 C303 1.62(7) .
C302 H30A 0.9900 .
C302 H30B 0.9900 .
C303 C304 1.39(6) .
C303 H30C 0.9900 .
C303 H30D 0.9900 .
C304 C305 1.57(7) .
C304 H30E 0.9900 .
C304 H30F 0.9900 .
C305 C306 1.67(7) .
C305 H30G 0.9900 .
C305 H30H 0.9900 .
C306 H30I 0.9900 .
C306 H30J 0.9900 .
C311 C312 1.47(4) .
C311 C316 1.59(4) .
C311 H311 1.0000 .
C312 C313 1.58(4) .
C312 H31A 0.9900 .
C312 H31B 0.9900 .
C313 C314 1.46(5) .
C313 H31C 0.9900 .
C313 H31D 0.9900 .
C314 C315 1.49(5) .
C314 H31E 0.9900 .
C314 H31F 0.9900 .
C315 C316 1.58(5) .
C315 H31G 0.9900 .
C315 H31H 0.9900 .
C316 H31I 0.9900 .
C316 H31J 0.9900 .
C321 C322 1.51(4) .
C321 C326 1.55(3) .
C321 H321 1.0000 .
C322 C323 1.51(5) .
C322 H32C 0.9900 .
C322 H32D 0.9900 .
C323 C324 1.58(5) .
C323 H32E 0.9900 .
C323 H32F 0.9900 .
C324 C325 1.46(5) .
C324 H32G 0.9900 .
C324 H32H 0.9900 .
C325 C326 1.53(5) .
C325 H32I 0.9900 .
C325 H32J 0.9900 .
C326 H32K 0.9900 .
C326 H32L 0.9900 .
C331 C332 1.58(4) .
C331 C336 1.59(5) .
C331 H331 1.0000 .
C332 C333 1.57(5) .
C332 H33C 0.9900 .
C332 H33D 0.9900 .
C333 C334 1.45(5) .
C333 H33E 0.9900 .
C333 H33F 0.9900 .
C334 C335 1.47(4) .
C334 H33G 0.9900 .
C334 H33H 0.9900 .
C335 C336 1.57(5) .
C335 H33I 0.9900 .
C335 H33J 0.9900 .
C336 H33K 0.9900 .
C336 H33L 0.9900 .
C341 C342 1.41(6) .
C341 C346 1.50(5) .
C341 H341 1.0000 .
C342 C343 1.56(6) .
C342 H34A 0.9900 .
C342 H34B 0.9900 .
C343 C344 1.48(6) .
C343 H34C 0.9900 .
C343 H34D 0.9900 .
C344 C345 1.53(5) .
C344 H34E 0.9900 .
C344 H34F 0.9900 .
C345 C346 1.59(5) .
C345 H34G 0.9900 .
C345 H34H 0.9900 .
C346 H34I 0.9900 .
C346 H34J 0.9900 .
C351 C356 1.48(4) .
C351 C352 1.52(4) .
C351 H351 1.0000 .
C352 C353 1.46(5) .
C352 H35C 0.9900 .
C352 H35D 0.9900 .
C353 C354 1.53(6) .
C353 H35E 0.9900 .
C353 H35F 0.9900 .
C354 C355 1.54(6) .
C354 H35G 0.9900 .
C354 H35H 0.9900 .
C355 C356 1.59(5) .
C355 H35I 0.9900 .
C355 H35J 0.9900 .
C356 H35K 0.9900 .
C356 H35L 0.9900 .
C361 C362 1.50(4) .
C361 C366 1.51(5) .
C361 H361 1.0000 .
C362 C363 1.60(5) .
C362 H36C 0.9900 .
C362 H36D 0.9900 .
C363 C364 1.50(6) .
C363 H36E 0.9900 .
C363 H36F 0.9900 .
C364 C365 1.54(6) .
C364 H36G 0.9900 .
C364 H36H 0.9900 .
C365 C366 1.55(5) .
C365 H36I 0.9900 .
C365 H36J 0.9900 .
C366 H36K 0.9900 .
C366 H36L 0.9900 .

loop_
_platon_squeeze_void_nr
_platon_squeeze_void_average_x
_platon_squeeze_void_average_y
_platon_squeeze_void_average_z
_platon_squeeze_void_volume
_platon_squeeze_void_count_electrons
_platon_squeeze_void_content
1 0.000 0.000 0.000 1028 527 ' '
2 0.000 0.000 0.500 1292 538 ' '
3 0.781 0.146 0.315 9 5 ' '
4 0.536 0.271 0.828 7 1 ' '
5 0.426 0.279 0.067 10 4 ' '
6 0.726 0.291 0.138 11 4 ' '
7 0.676 0.305 0.658 17 8 ' '
8 0.353 0.451 0.326 101 34 ' '
9 0.728 0.368 0.694 8 2 ' '
10 0.683 0.430 0.134 24 12 ' '
11 0.647 0.549 0.674 101 44 ' '
12 0.317 0.570 0.866 24 11 ' '
13 0.274 0.636 0.308 8 3 ' '
14 0.326 0.697 0.343 17 9 ' '
15 0.274 0.709 0.862 11 3 ' '
16 0.574 0.721 0.933 10 5 ' '
17 0.464 0.729 0.172 7 2 ' '
18 0.219 0.854 0.685 9 3 ' '
